data_4329230
loop_
_publ_author_name
'Shigehisa Akine'
'Hiroki Nagumo'
'Tatsuya Nabeshima'

_publ_contact_author_address
;
Tsukuba, Ibaraki 305-8571, Japan
;
_publ_contact_author_email akine@chem.tsukuba.ac.jp
_publ_contact_author_fax +81-29-853-4527
_publ_contact_author_name 'Shigehisa Akine'
_publ_contact_author_phone +81-29-853-4527
_publ_section_title
;
 Hierarchical Helix of Helix in the Crystal: Formation of Variable-Pitch
 Helical \p-Stacked Array of Single-Helical Dinuclear Metal Complexes
;
_journal_name_full 'Inorganic Chemistry'
_journal_page_first 5506
_journal_page_last 5508
_journal_paper_doi 10.1021/ic3004273
_journal_volume 51
_journal_year 2012
_chemical_formula_moiety C72.50H70.50N7.20Ni2O9.35
_chemical_formula_sum 'C72.5 H70.5 N7.2 Ni2 O9.35'
_chemical_formula_weight 1309.68
_chemical_name_common '[LNi2]_3.2DMF_0.15iPr2O'
_chemical_name_systematic
; 
 ? 
;
_space_group_IT_number 5
_symmetry_cell_setting monoclinic
_symmetry_space_group_name_Hall 'C 2y'
_symmetry_space_group_name_H-M 'C 1 2 1'
_atom_sites_solution_hydrogens geom
_atom_sites_solution_primary direct
_atom_sites_solution_secondary difmap
_audit_creation_method SHELXL-97
_cell_angle_alpha 90.00
_cell_angle_beta 90.5890(10)
_cell_angle_gamma 90.00
_cell_formula_units_Z 12
_cell_length_a 22.1467(6)
_cell_length_b 27.5484(8)
_cell_length_c 31.0547(8)
_cell_measurement_reflns_used 167384
_cell_measurement_temperature 120
_cell_measurement_theta_max 27.50
_cell_measurement_theta_min 1.48
_cell_volume 18945.7(9)
_computing_cell_refinement 'APEX2 (Bruker AXS, 2009)'
_computing_data_collection 'APEX2 (Bruker AXS, 2009)'
_computing_data_reduction 'APEX2 (Bruker AXS, 2009)'
_computing_molecular_graphics ORTEP-3
_computing_publication_material ORTEP-3
_computing_structure_refinement 'SHELXL-97 (Sheldrick, 1997)'
_computing_structure_solution 'SHELXD (Sheldrick, 2000)'
_diffrn_ambient_temperature 120
_diffrn_detector_area_resol_mean 8.333
_diffrn_measured_fraction_theta_full 0.999
_diffrn_measured_fraction_theta_max 0.999
_diffrn_measurement_device_type 'Bruker APEXII CCD area detector'
_diffrn_measurement_method 'phi and omega scans'
_diffrn_radiation_monochromator 'multilayer confocal mirror'
_diffrn_radiation_source 'fine-focus rotating anode'
_diffrn_radiation_type MoK\a
_diffrn_radiation_wavelength 0.71073
_diffrn_reflns_av_R_equivalents 0.0397
_diffrn_reflns_av_sigmaI/netI 0.0446
_diffrn_reflns_limit_h_max 28
_diffrn_reflns_limit_h_min -28
_diffrn_reflns_limit_k_max 35
_diffrn_reflns_limit_k_min -35
_diffrn_reflns_limit_l_max 40
_diffrn_reflns_limit_l_min -40
_diffrn_reflns_number 167384
_diffrn_reflns_theta_full 27.50
_diffrn_reflns_theta_max 27.50
_diffrn_reflns_theta_min 1.48
_diffrn_standards_decay_% 0
_diffrn_standards_interval_count 0
_diffrn_standards_interval_time 0
_diffrn_standards_number 0
_exptl_absorpt_coefficient_mu 0.663
_exptl_absorpt_correction_T_max 0.8789
_exptl_absorpt_correction_T_min 0.8260
_exptl_absorpt_correction_type empirical
_exptl_absorpt_process_details 'SADABS (Sheldrick, 1996)'
_exptl_crystal_colour 'dark brown'
_exptl_crystal_density_diffrn 1.377
_exptl_crystal_description prismatic
_exptl_crystal_F_000 8240
_exptl_crystal_size_max 0.30
_exptl_crystal_size_mid 0.20
_exptl_crystal_size_min 0.20
_refine_diff_density_max 0.742
_refine_diff_density_min -0.671
_refine_diff_density_rms 0.076
_refine_ls_abs_structure_details 'Flack H D (1983), Acta Cryst. A39, 876-881'
_refine_ls_abs_structure_Flack 0.022(6)
_refine_ls_extinction_method none
_refine_ls_goodness_of_fit_ref 1.030
_refine_ls_hydrogen_treatment constr
_refine_ls_matrix_type full
_refine_ls_number_parameters 2438
_refine_ls_number_reflns 43405
_refine_ls_number_restraints 174
_refine_ls_restrained_S_all 1.035
_refine_ls_R_factor_all 0.0574
_refine_ls_R_factor_gt 0.0489
_refine_ls_shift/su_max 0.001
_refine_ls_shift/su_mean 0.000
_refine_ls_structure_factor_coef Fsqd
_refine_ls_weighting_details 'calc w=1/[\s^2^(Fo^2^)+(0.0868P)^2^+16.0286P] where P=(Fo^2^+2Fc^2^)/3'
_refine_ls_weighting_scheme calc
_refine_ls_wR_factor_gt 0.1312
_refine_ls_wR_factor_ref 0.1377
_reflns_number_gt 38729
_reflns_number_total 43405
_reflns_threshold_expression >2sigma(I)
_cod_data_source_file ic3004273_si_003.cif
_cod_data_source_block nag372
_cod_original_formula_sum 'C72.50 H70.50 N7.20 Ni2 O9.35'
_cod_database_code 4329230

loop_
_symmetry_equiv_pos_as_xyz
'x, y, z'
'-x, y, -z'
'x+1/2, y+1/2, z'
'-x+1/2, y+1/2, -z'

loop_
_atom_site_label
_atom_site_type_symbol
_atom_site_fract_x
_atom_site_fract_y
_atom_site_fract_z
_atom_site_U_iso_or_equiv
_atom_site_adp_type
_atom_site_occupancy
_atom_site_symmetry_multiplicity
_atom_site_calc_flag
_atom_site_refinement_flags
_atom_site_disorder_assembly
_atom_site_disorder_group
Ni1 Ni -0.016578(18) 0.44425(2) 0.066531(11) 0.03051(9) Uani 1 1 d . . .
C1 C 0.07183(18) 0.38472(16) 0.02982(10) 0.0444(9) Uani 1 1 d . . .
C2 C 0.04856(18) 0.34140(16) 0.04674(12) 0.0468(10) Uani 1 1 d . . .
C3 C 0.0705(2) 0.29745(18) 0.03059(15) 0.0620(12) Uani 1 1 d . . .
H1 H 0.0533 0.2681 0.0408 0.074 Uiso 1 1 calc R . .
C4 C 0.1164(2) 0.2946(2) 0.00011(14) 0.0678(15) Uani 1 1 d . . .
C5 C 0.1419(2) 0.3364(2) -0.01381(14) 0.0624(13) Uani 1 1 d . . .
H2 H 0.1744 0.3349 -0.0335 0.075 Uiso 1 1 calc R . .
C6 C 0.12170(18) 0.3811(2) 0.00000(11) 0.0567(13) Uani 1 1 d . . .
O1 O 0.05371(11) 0.42816(10) 0.03961(7) 0.0386(6) Uani 1 1 d . . .
C7 C 0.1502(2) 0.4247(2) -0.01536(12) 0.0588(12) Uani 1 1 d . . .
H3 H 0.1333 0.4550 -0.0072 0.071 Uiso 1 1 calc R . .
O2 O 0.19568(16) 0.42508(19) -0.03861(10) 0.0851(13) Uani 1 1 d . . .
C8 C 0.1373(3) 0.2430(2) -0.01517(19) 0.090(2) Uani 1 1 d . . .
C9 C 0.1802(3) 0.2494(3) -0.0558(2) 0.107(2) Uani 1 1 d . . .
H4 H 0.1578 0.2655 -0.0791 0.161 Uiso 1 1 calc R . .
H5 H 0.1939 0.2175 -0.0656 0.161 Uiso 1 1 calc R . .
H6 H 0.2152 0.2692 -0.0476 0.161 Uiso 1 1 calc R . .
C10 C 0.1724(3) 0.2183(2) 0.0197(2) 0.089(2) Uani 1 1 d . . .
H7 H 0.2056 0.2393 0.0292 0.133 Uiso 1 1 calc R . .
H8 H 0.1887 0.1877 0.0088 0.133 Uiso 1 1 calc R . .
H9 H 0.1458 0.2117 0.0441 0.133 Uiso 1 1 calc R . .
C11 C 0.0849(2) 0.2136(2) -0.0322(2) 0.0817(17) Uani 1 1 d . . .
H10 H 0.0639 0.2319 -0.0549 0.123 Uiso 1 1 calc R . .
H11 H 0.0568 0.2068 -0.0087 0.123 Uiso 1 1 calc R . .
H12 H 0.0998 0.1829 -0.0440 0.123 Uiso 1 1 calc R . .
N1 N -0.02775(14) 0.38262(11) 0.08957(9) 0.0365(6) Uani 1 1 d . . .
C12 C 0.00362(19) 0.34167(15) 0.08137(12) 0.0461(9) Uani 1 1 d . . .
C13 C -0.0053(2) 0.30006(16) 0.10662(13) 0.0577(11) Uani 1 1 d . . .
H13 H 0.0182 0.2718 0.1017 0.069 Uiso 1 1 calc R . .
C14 C -0.0475(2) 0.30020(18) 0.13811(15) 0.0657(13) Uani 1 1 d . . .
H14 H -0.0533 0.2719 0.1551 0.079 Uiso 1 1 calc R . .
C15 C -0.0823(2) 0.34141(17) 0.14572(13) 0.0525(10) Uani 1 1 d . . .
H15 H -0.1132 0.3415 0.1667 0.063 Uiso 1 1 calc R . .
C16 C -0.06992(17) 0.38207(15) 0.12133(10) 0.0413(8) Uani 1 1 d . . .
N2 N -0.08540(12) 0.46230(11) 0.09692(8) 0.0335(6) Uani 1 1 d . . .
C17 C -0.10173(17) 0.42804(15) 0.12613(10) 0.0412(8) Uani 1 1 d . . .
C18 C -0.1465(2) 0.43726(18) 0.15638(12) 0.0551(10) Uani 1 1 d . . .
H16 H -0.1583 0.4129 0.1762 0.066 Uiso 1 1 calc R . .
C19 C -0.1732(2) 0.4822(2) 0.15695(15) 0.0626(13) Uani 1 1 d . . .
H17 H -0.2015 0.4902 0.1786 0.075 Uiso 1 1 calc R . .
C20 C -0.15857(19) 0.51544(17) 0.12598(13) 0.0512(10) Uani 1 1 d . . .
H18 H -0.1786 0.5459 0.1254 0.061 Uiso 1 1 calc R . .
C21 C -0.11444(15) 0.50522(14) 0.09512(11) 0.0386(8) Uani 1 1 d . . .
C22 C -0.02976(15) 0.57695(13) 0.01040(10) 0.0341(7) Uani 1 1 d . . .
C23 C -0.04355(14) 0.53934(12) 0.04031(10) 0.0318(7) Uani 1 1 d . . .
C24 C -0.10015(15) 0.54034(13) 0.06126(10) 0.0363(7) Uani 1 1 d . . .
C25 C -0.14253(17) 0.57518(15) 0.05018(11) 0.0445(9) Uani 1 1 d . . .
H19 H -0.1811 0.5741 0.0632 0.053 Uiso 1 1 calc R . .
C26 C -0.13050(18) 0.61196(15) 0.02042(12) 0.0457(9) Uani 1 1 d . . .
C27 C -0.1755(2) 0.64678(16) 0.00834(13) 0.0530(10) Uani 1 1 d . . .
H20 H -0.2145 0.6452 0.0207 0.064 Uiso 1 1 calc R . .
C28 C -0.1628(2) 0.68206(17) -0.02069(13) 0.0615(13) Uani 1 1 d . . .
H21 H -0.1931 0.7048 -0.0287 0.074 Uiso 1 1 calc R . .
C29 C -0.1051(2) 0.68513(15) -0.03899(12) 0.0527(10) Uani 1 1 d . . .
H22 H -0.0964 0.7105 -0.0587 0.063 Uiso 1 1 calc R . .
C30 C -0.0615(2) 0.65203(15) -0.02863(11) 0.0479(9) Uani 1 1 d . . .
H23 H -0.0229 0.6547 -0.0414 0.057 Uiso 1 1 calc R . .
C31 C -0.07241(17) 0.61351(14) 0.00093(10) 0.0398(8) Uani 1 1 d . . .
O3 O -0.00208(10) 0.50637(9) 0.04770(7) 0.0328(5) Uani 1 1 d . . .
Ni2 Ni 0.08442(2) 0.44180(2) 0.147109(13) 0.03824(10) Uani 1 1 d . . .
Ni3 Ni 0.185640(19) 0.40164(2) 0.223677(13) 0.03397(9) Uani 1 1 d . . .
C32 C 0.1654(2) 0.3706(2) 0.11782(13) 0.0632(13) Uani 1 1 d . . .
C33 C 0.2048(2) 0.4044(2) 0.09640(13) 0.0647(14) Uani 1 1 d . . .
C34 C 0.2578(2) 0.3852(3) 0.07991(16) 0.0826(19) Uani 1 1 d . . .
H24 H 0.2843 0.4070 0.0658 0.099 Uiso 1 1 calc R . .
C35 C 0.2755(3) 0.3365(3) 0.0823(2) 0.109(3) Uani 1 1 d . . .
C36 C 0.2359(3) 0.3049(3) 0.0996(2) 0.100(2) Uani 1 1 d . . .
H25 H 0.2451 0.2712 0.0989 0.120 Uiso 1 1 calc R . .
C37 C 0.1821(3) 0.3197(2) 0.11830(16) 0.0832(19) Uani 1 1 d . . .
O4 O 0.11469(14) 0.38150(12) 0.13736(9) 0.0538(7) Uani 1 1 d . . .
C38 C 0.1417(3) 0.2846(2) 0.13638(18) 0.0833(18) Uani 1 1 d . . .
H26 H 0.1065 0.2964 0.1501 0.100 Uiso 1 1 calc R . .
O5 O 0.1491(2) 0.24023(16) 0.13548(14) 0.1061(16) Uani 1 1 d . . .
C39 C 0.3342(3) 0.3211(3) 0.0581(2) 0.131(3) Uani 1 1 d . . .
C40 C 0.3524(4) 0.2694(4) 0.0702(3) 0.179(5) Uani 1 1 d . . .
H27 H 0.3601 0.2676 0.1013 0.268 Uiso 1 1 calc R . .
H28 H 0.3891 0.2604 0.0548 0.268 Uiso 1 1 calc R . .
H29 H 0.3197 0.2470 0.0624 0.268 Uiso 1 1 calc R . .
C41 C 0.3231(3) 0.3227(4) 0.0113(2) 0.123(3) Uani 1 1 d . . .
H30 H 0.3112 0.3556 0.0028 0.185 Uiso 1 1 calc R . .
H31 H 0.2906 0.2999 0.0038 0.185 Uiso 1 1 calc R . .
H32 H 0.3600 0.3135 -0.0038 0.185 Uiso 1 1 calc R . .
C42 C 0.3871(3) 0.3538(5) 0.0715(4) 0.213(6) Uani 1 1 d . . .
H33 H 0.3932 0.3518 0.1028 0.319 Uiso 1 1 calc R . .
H34 H 0.3781 0.3875 0.0634 0.319 Uiso 1 1 calc R . .
H35 H 0.4238 0.3431 0.0570 0.319 Uiso 1 1 calc R . .
N3 N 0.13872(15) 0.47322(14) 0.11063(9) 0.0462(8) Uani 1 1 d . . .
C43 C 0.18763(19) 0.4548(2) 0.09030(11) 0.0557(12) Uani 1 1 d . . .
C44 C 0.2192(2) 0.4843(3) 0.06177(14) 0.0761(18) Uani 1 1 d . . .
H36 H 0.2534 0.4715 0.0474 0.091 Uiso 1 1 calc R . .
C45 C 0.2021(2) 0.5311(3) 0.05398(16) 0.0798(18) Uani 1 1 d . . .
H37 H 0.2242 0.5506 0.0344 0.096 Uiso 1 1 calc R . .
C46 C 0.15249(19) 0.5500(2) 0.07474(12) 0.0590(12) Uani 1 1 d . . .
H38 H 0.1397 0.5824 0.0697 0.071 Uiso 1 1 calc R . .
C47 C 0.12223(17) 0.52048(17) 0.10279(11) 0.0458(9) Uani 1 1 d . . .
N4 N 0.04794(13) 0.50198(12) 0.15472(8) 0.0367(6) Uani 1 1 d . . .
C48 C 0.06979(17) 0.53624(14) 0.12664(10) 0.0404(8) Uani 1 1 d . . .
C49 C 0.04306(18) 0.58125(15) 0.12284(11) 0.0448(9) Uani 1 1 d . . .
H39 H 0.0596 0.6051 0.1042 0.054 Uiso 1 1 calc R . .
C50 C -0.00786(19) 0.59138(14) 0.14632(11) 0.0447(8) Uani 1 1 d . . .
H40 H -0.0280 0.6216 0.1428 0.054 Uiso 1 1 calc R . .
C51 C -0.02934(18) 0.55764(14) 0.17488(11) 0.0409(8) Uani 1 1 d . . .
H41 H -0.0643 0.5644 0.1912 0.049 Uiso 1 1 calc R . .
C52 C 0.00066(16) 0.51311(13) 0.17977(10) 0.0373(7) Uani 1 1 d . . .
C53 C -0.00787(14) 0.40019(13) 0.24993(10) 0.0353(7) Uani 1 1 d . . .
C54 C 0.00284(15) 0.42956(13) 0.21410(10) 0.0361(7) Uani 1 1 d . . .
C55 C -0.01690(16) 0.47929(13) 0.21457(11) 0.0375(7) Uani 1 1 d . . .
C56 C -0.05043(16) 0.49559(15) 0.24847(11) 0.0411(7) Uani 1 1 d . . .
H42 H -0.0650 0.5280 0.2478 0.049 Uiso 1 1 calc R . .
C57 C -0.06397(16) 0.46658(15) 0.28381(11) 0.0415(8) Uani 1 1 d . . .
C58 C -0.09712(19) 0.48469(18) 0.31905(13) 0.0542(10) Uani 1 1 d . . .
H43 H -0.1131 0.5167 0.3178 0.065 Uiso 1 1 calc R . .
C59 C -0.1065(2) 0.4567(2) 0.35510(14) 0.0616(12) Uani 1 1 d . . .
H44 H -0.1291 0.4693 0.3784 0.074 Uiso 1 1 calc R . .
C60 C -0.08297(17) 0.41002(18) 0.35733(13) 0.0549(11) Uani 1 1 d . . .
H45 H -0.0884 0.3912 0.3826 0.066 Uiso 1 1 calc R . .
C61 C -0.05188(16) 0.39073(16) 0.32323(12) 0.0455(9) Uani 1 1 d . . .
H46 H -0.0374 0.3583 0.3252 0.055 Uiso 1 1 calc R . .
C62 C -0.04080(15) 0.41787(14) 0.28521(11) 0.0382(7) Uani 1 1 d . . .
O6 O 0.03000(13) 0.41047(9) 0.18045(8) 0.0420(6) Uani 1 1 d . . .
C63 C 0.02017(16) 0.35028(13) 0.24993(11) 0.0394(8) Uani 1 1 d . . .
C64 C 0.08346(16) 0.34806(13) 0.24718(10) 0.0361(7) Uani 1 1 d . . .
C65 C 0.11184(18) 0.30141(14) 0.24232(12) 0.0450(9) Uani 1 1 d . . .
C66 C 0.0770(2) 0.26021(15) 0.24301(13) 0.0500(10) Uani 1 1 d . . .
H47 H 0.0962 0.2295 0.2408 0.060 Uiso 1 1 calc R . .
C67 C 0.0143(2) 0.26178(15) 0.24690(13) 0.0523(10) Uani 1 1 d . . .
C68 C -0.0219(2) 0.21896(17) 0.24677(16) 0.0634(13) Uani 1 1 d . . .
H48 H -0.0026 0.1882 0.2454 0.076 Uiso 1 1 calc R . .
C69 C -0.0827(2) 0.22067(19) 0.24856(16) 0.0694(14) Uani 1 1 d . . .
H49 H -0.1056 0.1915 0.2488 0.083 Uiso 1 1 calc R . .
C70 C -0.1117(2) 0.26569(19) 0.25004(14) 0.0616(12) Uani 1 1 d . . .
H50 H -0.1545 0.2669 0.2505 0.074 Uiso 1 1 calc R . .
C71 C -0.07973(19) 0.30787(16) 0.25075(13) 0.0501(10) Uani 1 1 d . . .
H51 H -0.1006 0.3379 0.2519 0.060 Uiso 1 1 calc R . .
C72 C -0.01527(17) 0.30763(14) 0.24988(12) 0.0448(9) Uani 1 1 d . . .
O7 O 0.11408(11) 0.38879(9) 0.24956(7) 0.0358(5) Uani 1 1 d . . .
N5 N 0.20953(14) 0.33628(12) 0.22322(9) 0.0399(7) Uani 1 1 d . . .
C73 C 0.17692(18) 0.29729(14) 0.23574(12) 0.0442(9) Uani 1 1 d . . .
C74 C 0.2062(2) 0.25216(16) 0.24033(13) 0.0514(10) Uani 1 1 d . . .
H52 H 0.1842 0.2251 0.2508 0.062 Uiso 1 1 calc R . .
C75 C 0.2655(2) 0.24656(17) 0.23009(14) 0.0586(11) Uani 1 1 d . . .
H53 H 0.2846 0.2159 0.2330 0.070 Uiso 1 1 calc R . .
C76 C 0.2974(2) 0.28645(18) 0.21526(13) 0.0557(11) Uani 1 1 d . . .
H54 H 0.3385 0.2834 0.2073 0.067 Uiso 1 1 calc R . .
C77 C 0.26833(18) 0.33052(15) 0.21225(12) 0.0453(9) Uani 1 1 d . . .
N6 N 0.26066(13) 0.41528(12) 0.19911(8) 0.0382(7) Uani 1 1 d . . .
C78 C 0.29661(17) 0.37535(17) 0.19737(11) 0.0468(9) Uani 1 1 d . . .
C79 C 0.35470(19) 0.37687(19) 0.18219(13) 0.0540(10) Uani 1 1 d . . .
H55 H 0.3782 0.3481 0.1803 0.065 Uiso 1 1 calc R . .
C80 C 0.37832(18) 0.42129(19) 0.16974(13) 0.0557(11) Uani 1 1 d . . .
H56 H 0.4185 0.4236 0.1596 0.067 Uiso 1 1 calc R . .
C81 C 0.34250(17) 0.46188(18) 0.17234(11) 0.0484(9) Uani 1 1 d . . .
H57 H 0.3586 0.4925 0.1644 0.058 Uiso 1 1 calc R . .
C82 C 0.28224(16) 0.45915(16) 0.18657(10) 0.0424(9) Uani 1 1 d . . .
C83 C 0.18945(15) 0.50269(14) 0.21178(9) 0.0346(7) Uani 1 1 d . . .
C84 C 0.24510(16) 0.50181(15) 0.18903(10) 0.0395(8) Uani 1 1 d . . .
C85 C 0.26509(18) 0.54622(18) 0.16952(12) 0.0506(10) Uani 1 1 d . . .
H58 H 0.3009 0.5454 0.1530 0.061 Uiso 1 1 calc R . .
C86 C 0.23574(18) 0.58937(16) 0.17330(12) 0.0482(9) Uani 1 1 d . . .
C87 C 0.18440(17) 0.59083(15) 0.19835(12) 0.0437(8) Uani 1 1 d . . .
H59 H 0.1649 0.6211 0.2030 0.052 Uiso 1 1 calc R . .
C88 C 0.16061(16) 0.54897(14) 0.21688(10) 0.0379(8) Uani 1 1 d . . .
O8 O 0.16366(10) 0.46545(9) 0.22801(7) 0.0336(5) Uani 1 1 d . . .
C89 C 0.10578(17) 0.55224(14) 0.24206(11) 0.0398(8) Uani 1 1 d . . .
H60 H 0.0895 0.5230 0.2533 0.048 Uiso 1 1 calc R . .
O9 O 0.07910(14) 0.59027(11) 0.24980(10) 0.0544(7) Uani 1 1 d . . .
C90 C 0.2606(2) 0.6366(2) 0.15284(16) 0.0634(13) Uani 1 1 d . . .
C91 C 0.2120(3) 0.6630(2) 0.12918(18) 0.0751(15) Uani 1 1 d . . .
H61 H 0.1931 0.6412 0.1080 0.113 Uiso 1 1 calc R . .
H62 H 0.2293 0.6911 0.1143 0.113 Uiso 1 1 calc R . .
H63 H 0.1815 0.6742 0.1496 0.113 Uiso 1 1 calc R . .
C92 C 0.2911(3) 0.6658(2) 0.1852(2) 0.100(2) Uani 1 1 d . . .
H64 H 0.3225 0.6463 0.1993 0.150 Uiso 1 1 calc R . .
H65 H 0.2618 0.6766 0.2066 0.150 Uiso 1 1 calc R . .
H66 H 0.3095 0.6941 0.1714 0.150 Uiso 1 1 calc R . .
C93 C 0.3090(4) 0.6237(3) 0.1189(4) 0.169(5) Uani 1 1 d . . .
H67 H 0.2906 0.6040 0.0961 0.254 Uiso 1 1 calc R . .
H68 H 0.3418 0.6054 0.1328 0.254 Uiso 1 1 calc R . .
H69 H 0.3252 0.6537 0.1065 0.254 Uiso 1 1 calc R . .
Ni4 Ni 0.270385(16) 0.420674(17) 0.309712(11) 0.02243(7) Uani 1 1 d . . .
Ni5 Ni 0.389522(15) 0.494720(17) 0.364761(10) 0.02075(7) Uani 1 1 d . . .
C94 C 0.27495(13) 0.52165(11) 0.29745(9) 0.0243(6) Uani 1 1 d . . .
C95 C 0.22130(13) 0.53077(12) 0.32075(9) 0.0273(6) Uani 1 1 d . . .
C96 C 0.20718(15) 0.57839(13) 0.33226(11) 0.0345(7) Uani 1 1 d . . .
H70 H 0.1720 0.5838 0.3489 0.041 Uiso 1 1 calc R . .
C97 C 0.24226(15) 0.61860(12) 0.32056(12) 0.0363(7) Uani 1 1 d . . .
C98 C 0.29141(15) 0.60923(11) 0.29519(11) 0.0320(7) Uani 1 1 d . . .
H71 H 0.3148 0.6359 0.2855 0.038 Uiso 1 1 calc R . .
C99 C 0.30861(13) 0.56262(11) 0.28305(10) 0.0281(6) Uani 1 1 d . . .
O10 O 0.29536(10) 0.47878(8) 0.28728(7) 0.0265(4) Uani 1 1 d . . .
C100 C 0.35952(14) 0.55535(13) 0.25459(10) 0.0311(7) Uani 1 1 d . . .
H72 H 0.3700 0.5230 0.2473 0.037 Uiso 1 1 calc R . .
O11 O 0.38967(11) 0.58812(10) 0.23950(8) 0.0422(6) Uani 1 1 d . . .
C101 C 0.22134(18) 0.67037(13) 0.33097(14) 0.0476(9) Uani 1 1 d . . .
C102 C 0.2749(2) 0.70491(16) 0.3344(2) 0.0714(15) Uani 1 1 d . . .
H73 H 0.2975 0.7042 0.3074 0.107 Uiso 1 1 calc R . .
H74 H 0.3013 0.6948 0.3582 0.107 Uiso 1 1 calc R . .
H75 H 0.2603 0.7379 0.3396 0.107 Uiso 1 1 calc R . .
C103 C 0.1784(3) 0.68554(18) 0.29434(18) 0.0783(16) Uani 1 1 d . . .
H76 H 0.1998 0.6841 0.2669 0.117 Uiso 1 1 calc R . .
H77 H 0.1644 0.7188 0.2993 0.117 Uiso 1 1 calc R . .
H78 H 0.1437 0.6635 0.2934 0.117 Uiso 1 1 calc R . .
C104 C 0.1877(2) 0.67269(16) 0.37330(17) 0.0606(12) Uani 1 1 d . . .
H79 H 0.1528 0.6508 0.3720 0.091 Uiso 1 1 calc R . .
H80 H 0.1738 0.7060 0.3783 0.091 Uiso 1 1 calc R . .
H81 H 0.2147 0.6628 0.3969 0.091 Uiso 1 1 calc R . .
N7 N 0.19697(10) 0.44502(10) 0.32956(7) 0.0254(5) Uani 1 1 d . . .
C105 C 0.17858(13) 0.49191(12) 0.33069(9) 0.0282(6) Uani 1 1 d . . .
C106 C 0.11817(14) 0.50183(13) 0.33991(10) 0.0334(7) Uani 1 1 d . . .
H82 H 0.1050 0.5346 0.3408 0.040 Uiso 1 1 calc R . .
C107 C 0.07743(14) 0.46552(14) 0.34765(10) 0.0375(7) Uani 1 1 d . . .
H83 H 0.0362 0.4729 0.3528 0.045 Uiso 1 1 calc R . .
C108 C 0.09709(15) 0.41827(14) 0.34784(10) 0.0359(7) Uani 1 1 d . . .
H84 H 0.0700 0.3925 0.3539 0.043 Uiso 1 1 calc R . .
C109 C 0.15739(13) 0.40890(12) 0.33894(9) 0.0283(6) Uani 1 1 d . . .
N8 N 0.24334(12) 0.36022(9) 0.32866(8) 0.0271(5) Uani 1 1 d . . .
C110 C 0.18365(14) 0.36048(12) 0.33887(10) 0.0305(6) Uani 1 1 d . . .
C111 C 0.15309(16) 0.31874(13) 0.34897(11) 0.0380(7) Uani 1 1 d . . .
H85 H 0.1115 0.3198 0.3562 0.046 Uiso 1 1 calc R . .
C112 C 0.18402(17) 0.27524(13) 0.34836(12) 0.0408(8) Uani 1 1 d . . .
H86 H 0.1636 0.2458 0.3549 0.049 Uiso 1 1 calc R . .
C113 C 0.24387(16) 0.27445(12) 0.33842(11) 0.0378(7) Uani 1 1 d . . .
H87 H 0.2649 0.2444 0.3376 0.045 Uiso 1 1 calc R . .
C114 C 0.27463(14) 0.31809(11) 0.32930(10) 0.0290(6) Uani 1 1 d . . .
C115 C 0.43280(14) 0.35834(11) 0.29697(10) 0.0294(6) Uani 1 1 d . . .
C116 C 0.36956(13) 0.35891(11) 0.30192(9) 0.0267(6) Uani 1 1 d . . .
C117 C 0.34024(14) 0.31838(11) 0.32218(10) 0.0289(6) Uani 1 1 d . . .
C118 C 0.37442(16) 0.27980(12) 0.33593(11) 0.0350(7) Uani 1 1 d . . .
H88 H 0.3549 0.2531 0.3493 0.042 Uiso 1 1 calc R . .
C119 C 0.43763(16) 0.27835(12) 0.33088(11) 0.0359(7) Uani 1 1 d . . .
C120 C 0.47212(19) 0.23840(14) 0.34753(13) 0.0469(9) Uani 1 1 d . . .
H89 H 0.4522 0.2116 0.3603 0.056 Uiso 1 1 calc R . .
C121 C 0.5332(2) 0.23884(16) 0.34500(14) 0.0549(10) Uani 1 1 d . . .
H90 H 0.5562 0.2127 0.3565 0.066 Uiso 1 1 calc R . .
C122 C 0.56269(17) 0.27844(15) 0.32514(14) 0.0494(9) Uani 1 1 d . . .
H91 H 0.6054 0.2783 0.3229 0.059 Uiso 1 1 calc R . .
C123 C 0.53093(16) 0.31646(14) 0.30927(12) 0.0425(8) Uani 1 1 d . . .
H92 H 0.5518 0.3427 0.2962 0.051 Uiso 1 1 calc R . .
C124 C 0.46679(15) 0.31790(12) 0.31171(11) 0.0334(7) Uani 1 1 d . . .
O12 O 0.33976(9) 0.39615(8) 0.28662(6) 0.0261(4) Uani 1 1 d . . .
C125 C 0.46152(13) 0.40217(12) 0.27895(10) 0.0294(6) Uani 1 1 d . . .
C126 C 0.45698(12) 0.44565(11) 0.30252(9) 0.0251(5) Uani 1 1 d . . .
C127 C 0.48325(12) 0.48907(11) 0.28535(9) 0.0259(6) Uani 1 1 d . . .
C128 C 0.51287(15) 0.48766(12) 0.24620(10) 0.0338(7) Uani 1 1 d . . .
H93 H 0.5301 0.5166 0.2352 0.041 Uiso 1 1 calc R . .
C129 C 0.51804(14) 0.44467(14) 0.22248(10) 0.0364(7) Uani 1 1 d . . .
C130 C 0.54702(17) 0.44375(17) 0.18176(12) 0.0474(9) Uani 1 1 d . . .
H94 H 0.5648 0.4726 0.1710 0.057 Uiso 1 1 calc R . .
C131 C 0.5498(2) 0.40247(18) 0.15809(12) 0.0547(10) Uani 1 1 d . . .
H95 H 0.5683 0.4028 0.1306 0.066 Uiso 1 1 calc R . .
C132 C 0.52501(19) 0.35878(16) 0.17444(13) 0.0510(10) Uani 1 1 d . . .
H96 H 0.5277 0.3297 0.1581 0.061 Uiso 1 1 calc R . .
C133 C 0.49712(16) 0.35812(14) 0.21371(12) 0.0410(8) Uani 1 1 d . . .
H97 H 0.4806 0.3286 0.2241 0.049 Uiso 1 1 calc R . .
C134 C 0.49243(14) 0.40115(13) 0.23936(10) 0.0336(6) Uani 1 1 d . . .
O13 O 0.43069(9) 0.44454(8) 0.34012(6) 0.0262(4) Uani 1 1 d . . .
N9 N 0.43796(11) 0.54199(9) 0.33898(8) 0.0238(5) Uani 1 1 d . . .
C135 C 0.47980(13) 0.53568(11) 0.30845(9) 0.0252(6) Uani 1 1 d . . .
C136 C 0.51829(15) 0.57425(12) 0.29803(10) 0.0320(6) Uani 1 1 d . . .
H98 H 0.5487 0.5695 0.2771 0.038 Uiso 1 1 calc R . .
C137 C 0.51282(16) 0.61881(12) 0.31766(11) 0.0361(7) Uani 1 1 d . . .
H99 H 0.5395 0.6446 0.3108 0.043 Uiso 1 1 calc R . .
C138 C 0.46759(16) 0.62528(11) 0.34768(11) 0.0341(7) Uani 1 1 d . . .
H100 H 0.4616 0.6560 0.3609 0.041 Uiso 1 1 calc R . .
C139 C 0.43164(13) 0.58650(11) 0.35793(9) 0.0267(6) Uani 1 1 d . . .
N10 N 0.35152(11) 0.54603(9) 0.39304(8) 0.0250(5) Uani 1 1 d . . .
C140 C 0.38300(13) 0.58864(11) 0.38917(9) 0.0269(6) Uani 1 1 d . . .
C141 C 0.36924(16) 0.62929(12) 0.41282(11) 0.0353(7) Uani 1 1 d . . .
H101 H 0.3921 0.6582 0.4098 0.042 Uiso 1 1 calc R . .
C142 C 0.32138(17) 0.62723(13) 0.44112(11) 0.0392(8) Uani 1 1 d . . .
H102 H 0.3117 0.6544 0.4586 0.047 Uiso 1 1 calc R . .
C143 C 0.28850(16) 0.58566(13) 0.44347(10) 0.0360(7) Uani 1 1 d . . .
H103 H 0.2543 0.5846 0.4617 0.043 Uiso 1 1 calc R . .
C144 C 0.30389(14) 0.54403(12) 0.41959(9) 0.0272(6) Uani 1 1 d . . .
C145 C 0.29675(12) 0.45300(11) 0.41422(8) 0.0244(6) Uani 1 1 d . . .
C146 C 0.27037(13) 0.49873(13) 0.42483(8) 0.0270(6) Uani 1 1 d . . .
C147 C 0.21341(14) 0.49902(14) 0.44401(9) 0.0336(6) Uani 1 1 d . . .
H104 H 0.1953 0.5296 0.4495 0.040 Uiso 1 1 calc R . .
C148 C 0.18190(15) 0.45796(15) 0.45548(10) 0.0377(8) Uani 1 1 d . . .
C149 C 0.21056(14) 0.41355(13) 0.44854(10) 0.0355(7) Uani 1 1 d . . .
H105 H 0.1915 0.3845 0.4577 0.043 Uiso 1 1 calc R . .
C150 C 0.26630(14) 0.41077(12) 0.42852(9) 0.0290(7) Uani 1 1 d . . .
O14 O 0.34694(9) 0.44736(8) 0.39290(6) 0.0254(4) Uani 1 1 d . . .
C151 C 0.29533(16) 0.36316(12) 0.42277(10) 0.0341(7) Uani 1 1 d . . .
H106 H 0.3318 0.3620 0.4070 0.041 Uiso 1 1 calc R . .
O15 O 0.27578(13) 0.32524(9) 0.43689(8) 0.0446(6) Uani 1 1 d . . .
C152 C 0.12031(15) 0.46065(17) 0.47817(12) 0.0474(9) Uani 1 1 d . . .
C153 C 0.08422(19) 0.5039(2) 0.46242(16) 0.0701(14) Uani 1 1 d . . .
H107 H 0.0775 0.5012 0.4313 0.105 Uiso 1 1 calc R . .
H108 H 0.1066 0.5338 0.4687 0.105 Uiso 1 1 calc R . .
H109 H 0.0452 0.5047 0.4771 0.105 Uiso 1 1 calc R . .
C154 C 0.0823(2) 0.4162(2) 0.4669(2) 0.0767(16) Uani 1 1 d . . .
H110 H 0.0757 0.4148 0.4357 0.115 Uiso 1 1 calc R . .
H111 H 0.0433 0.4183 0.4814 0.115 Uiso 1 1 calc R . .
H112 H 0.1035 0.3868 0.4764 0.115 Uiso 1 1 calc R . .
C155 C 0.1313(2) 0.4640(3) 0.52574(14) 0.088(2) Uani 1 1 d . . .
H113 H 0.1547 0.4358 0.5354 0.132 Uiso 1 1 calc R . .
H114 H 0.0926 0.4648 0.5407 0.132 Uiso 1 1 calc R . .
H115 H 0.1539 0.4938 0.5322 0.132 Uiso 1 1 calc R . .
Ni6 Ni 0.471076(15) 0.498957(18) 0.453172(11) 0.02185(7) Uani 1 1 d . . .
C156 C 0.37484(13) 0.46582(12) 0.50467(9) 0.0256(6) Uani 1 1 d . . .
C157 C 0.38900(13) 0.41611(12) 0.49952(9) 0.0281(6) Uani 1 1 d . . .
C158 C 0.35674(14) 0.38209(12) 0.52400(11) 0.0332(7) Uani 1 1 d . . .
H116 H 0.3671 0.3488 0.5209 0.040 Uiso 1 1 calc R . .
C159 C 0.31096(15) 0.39365(14) 0.55225(11) 0.0376(7) Uani 1 1 d . . .
C160 C 0.29568(14) 0.44214(14) 0.55531(10) 0.0363(7) Uani 1 1 d . . .
H117 H 0.2634 0.4513 0.5735 0.044 Uiso 1 1 calc R . .
C161 C 0.32574(14) 0.47755(12) 0.53276(10) 0.0309(6) Uani 1 1 d . . .
O16 O 0.40275(9) 0.50160(8) 0.48606(6) 0.0258(4) Uani 1 1 d . . .
C162 C 0.30707(14) 0.52845(13) 0.53725(10) 0.0339(7) Uani 1 1 d . . .
H118 H 0.3288 0.5524 0.5217 0.041 Uiso 1 1 calc R . .
O17 O 0.26558(12) 0.54184(10) 0.55960(9) 0.0482(6) Uani 1 1 d . . .
C163 C 0.27790(16) 0.35339(15) 0.57758(12) 0.0432(8) Uani 1 1 d . . .
C164 C 0.2389(3) 0.3757(2) 0.61323(17) 0.0719(14) Uani 1 1 d . . .
H119 H 0.2648 0.3936 0.6335 0.108 Uiso 1 1 calc R . .
H120 H 0.2178 0.3497 0.6286 0.108 Uiso 1 1 calc R . .
H121 H 0.2092 0.3979 0.6003 0.108 Uiso 1 1 calc R . .
C165 C 0.2366(3) 0.3271(2) 0.54804(17) 0.091(2) Uani 1 1 d . . .
H122 H 0.2087 0.3501 0.5344 0.136 Uiso 1 1 calc R . .
H123 H 0.2136 0.3030 0.5643 0.136 Uiso 1 1 calc R . .
H124 H 0.2601 0.3106 0.5258 0.136 Uiso 1 1 calc R . .
C166 C 0.3226(2) 0.3214(2) 0.60055(19) 0.0722(14) Uani 1 1 d . . .
H125 H 0.3481 0.3413 0.6196 0.108 Uiso 1 1 calc R . .
H126 H 0.3478 0.3049 0.5794 0.108 Uiso 1 1 calc R . .
H127 H 0.3009 0.2973 0.6177 0.108 Uiso 1 1 calc R . .
N11 N 0.46932(11) 0.43164(9) 0.44762(8) 0.0254(5) Uani 1 1 d . . .
C167 C 0.43423(14) 0.39942(12) 0.46845(10) 0.0283(6) Uani 1 1 d . . .
C168 C 0.44006(18) 0.34965(13) 0.45909(12) 0.0416(8) Uani 1 1 d . . .
H128 H 0.4154 0.3267 0.4735 0.050 Uiso 1 1 calc R . .
C169 C 0.48082(17) 0.33417(13) 0.42961(13) 0.0442(9) Uani 1 1 d . . .
H129 H 0.4849 0.3005 0.4237 0.053 Uiso 1 1 calc R . .
C170 C 0.51613(16) 0.36731(13) 0.40835(12) 0.0376(7) Uani 1 1 d . . .
H130 H 0.5447 0.3569 0.3877 0.045 Uiso 1 1 calc R . .
C171 C 0.50940(13) 0.41566(11) 0.41755(9) 0.0277(6) Uani 1 1 d . . .
N12 N 0.53710(10) 0.49856(10) 0.41569(7) 0.0238(5) Uani 1 1 d . . .
C172 C 0.54511(14) 0.45391(12) 0.39809(9) 0.0299(6) Uani 1 1 d . . .
C173 C 0.58499(14) 0.44661(13) 0.36452(10) 0.0348(7) Uani 1 1 d . . .
H131 H 0.5900 0.4153 0.3523 0.042 Uiso 1 1 calc R . .
C174 C 0.61718(15) 0.48577(14) 0.34924(10) 0.0371(8) Uani 1 1 d . . .
H132 H 0.6437 0.4820 0.3256 0.045 Uiso 1 1 calc R . .
C175 C 0.61047(14) 0.53032(13) 0.36847(10) 0.0325(7) Uani 1 1 d . . .
H133 H 0.6334 0.5571 0.3586 0.039 Uiso 1 1 calc R . .
C176 C 0.57051(14) 0.53668(12) 0.40227(9) 0.0278(6) Uani 1 1 d . . .
C177 C 0.52251(13) 0.63382(11) 0.48216(9) 0.0269(6) Uani 1 1 d . . .
C178 C 0.51909(13) 0.59279(11) 0.45486(9) 0.0250(6) Uani 1 1 d . . .
C179 C 0.56748(13) 0.58328(11) 0.42538(9) 0.0267(6) Uani 1 1 d . . .
C180 C 0.61274(14) 0.61733(12) 0.42130(10) 0.0312(6) Uani 1 1 d . . .
H134 H 0.6437 0.6117 0.4010 0.037 Uiso 1 1 calc R . .
C181 C 0.61476(14) 0.66003(12) 0.44612(10) 0.0323(7) Uani 1 1 d . . .
C182 C 0.66246(16) 0.69473(13) 0.44186(12) 0.0400(8) Uani 1 1 d . . .
H135 H 0.6929 0.6895 0.4210 0.048 Uiso 1 1 calc R . .
C183 C 0.66503(16) 0.73476(14) 0.46692(13) 0.0441(8) Uani 1 1 d . . .
H136 H 0.6960 0.7581 0.4627 0.053 Uiso 1 1 calc R . .
C184 C 0.62169(17) 0.74203(13) 0.49942(13) 0.0431(8) Uani 1 1 d . . .
H137 H 0.6245 0.7696 0.5177 0.052 Uiso 1 1 calc R . .
C185 C 0.57565(15) 0.70935(11) 0.50468(11) 0.0342(7) Uani 1 1 d . . .
H138 H 0.5471 0.7147 0.5268 0.041 Uiso 1 1 calc R . .
C186 C 0.56944(14) 0.66777(11) 0.47808(10) 0.0304(6) Uani 1 1 d . . .
O18 O 0.47184(9) 0.56468(8) 0.45758(7) 0.0259(4) Uani 1 1 d . . .
O19 O 0.3238(2) 0.18835(17) 0.39340(16) 0.1002(14) Uani 1 1 d . . .
C187 C 0.3298(3) 0.2111(2) 0.4302(2) 0.0854(18) Uani 1 1 d . . .
H139 H 0.3381 0.2449 0.4299 0.102 Uiso 1 1 calc R . .
N13 N 0.3249(3) 0.1896(2) 0.46721(19) 0.0945(17) Uani 1 1 d . . .
C188 C 0.3070(4) 0.1389(2) 0.4723(3) 0.115(3) Uani 1 1 d . . .
H140 H 0.3066 0.1306 0.5030 0.173 Uiso 1 1 calc R . .
H141 H 0.3359 0.1179 0.4575 0.173 Uiso 1 1 calc R . .
H142 H 0.2666 0.1341 0.4599 0.173 Uiso 1 1 calc R . .
C189 C 0.3281(6) 0.2169(4) 0.5057(3) 0.153(4) Uani 1 1 d . . .
H143 H 0.3240 0.1951 0.5304 0.230 Uiso 1 1 calc R . .
H144 H 0.2954 0.2409 0.5059 0.230 Uiso 1 1 calc R . .
H145 H 0.3671 0.2337 0.5074 0.230 Uiso 1 1 calc R . .
O20 O 0.5474(3) 0.1013(2) 0.3781(2) 0.1210(19) Uani 1 1 d . . .
C190 C 0.5153(3) 0.1088(2) 0.3424(3) 0.111(3) Uani 1 1 d . . .
H146 H 0.5346 0.1150 0.3158 0.133 Uiso 1 1 calc R . .
N14 N 0.4561(3) 0.10742(18) 0.3449(2) 0.0894(16) Uani 1 1 d . . .
C191 C 0.4215(4) 0.0962(3) 0.3839(3) 0.123(3) Uani 1 1 d . . .
H147 H 0.3782 0.0978 0.3773 0.185 Uiso 1 1 calc R . .
H148 H 0.4315 0.1198 0.4065 0.185 Uiso 1 1 calc R . .
H149 H 0.4319 0.0635 0.3940 0.185 Uiso 1 1 calc R . .
C192 C 0.4241(6) 0.1221(3) 0.3047(3) 0.148(4) Uani 1 1 d . . .
H150 H 0.3804 0.1204 0.3091 0.223 Uiso 1 1 calc R . .
H151 H 0.4354 0.1001 0.2813 0.223 Uiso 1 1 calc R . .
H152 H 0.4355 0.1554 0.2972 0.223 Uiso 1 1 calc R . .
O21 O 0.1468(2) 0.1493(2) 0.2807(3) 0.171(3) Uani 1 1 d . . .
C193 C 0.1714(3) 0.1107(3) 0.2785(3) 0.101(2) Uani 1 1 d . . .
H153 H 0.1561 0.0884 0.2578 0.121 Uiso 1 1 calc R . .
N15 N 0.2171(2) 0.09653(19) 0.30178(19) 0.0825(14) Uani 1 1 d . . .
C194 C 0.2460(4) 0.1277(4) 0.3351(4) 0.157(4) Uani 1 1 d . . .
H154 H 0.2794 0.1099 0.3488 0.236 Uiso 1 1 calc R . .
H155 H 0.2161 0.1364 0.3569 0.236 Uiso 1 1 calc R . .
H156 H 0.2615 0.1572 0.3216 0.236 Uiso 1 1 calc R . .
C195 C 0.2462(3) 0.0504(3) 0.2977(4) 0.142(4) Uani 1 1 d . . .
H157 H 0.2795 0.0481 0.3186 0.213 Uiso 1 1 calc R . .
H158 H 0.2621 0.0470 0.2685 0.213 Uiso 1 1 calc R . .
H159 H 0.2170 0.0244 0.3031 0.213 Uiso 1 1 calc R . .
O22 O 0.4653(5) 0.2368(4) 0.4771(4) 0.1010(19) Uiso 0.40 1 d PD A -1
C196 C 0.4872(8) 0.1975(5) 0.4686(5) 0.1010(19) Uiso 0.40 1 d PD A -1
H160 H 0.4957 0.1890 0.4397 0.121 Uiso 0.40 1 calc PR A -1
N16 N 0.4992(12) 0.1660(4) 0.5012(6) 0.1010(19) Uiso 0.80 2 d SPD A -1
C197 C 0.4858(9) 0.1792(6) 0.5456(5) 0.1010(19) Uiso 0.40 1 d PD A -1
H161 H 0.4964 0.1522 0.5647 0.151 Uiso 0.40 1 calc PR A -1
H162 H 0.4427 0.1864 0.5481 0.151 Uiso 0.40 1 calc PR A -1
H163 H 0.5094 0.2080 0.5538 0.151 Uiso 0.40 1 calc PR A -1
C198 C 0.5179(8) 0.1161(5) 0.4925(6) 0.1010(19) Uiso 0.40 1 d PD A -1
H164 H 0.5234 0.0986 0.5197 0.151 Uiso 0.40 1 calc PR A -1
H165 H 0.5560 0.1163 0.4768 0.151 Uiso 0.40 1 calc PR A -1
H166 H 0.4867 0.0998 0.4751 0.151 Uiso 0.40 1 calc PR A -1
O23 O 0.5515(7) 0.3041(6) 0.0686(5) 0.102(3) Uiso 0.30 1 d PD B -2
C199 C 0.5332(8) 0.3368(7) 0.0438(5) 0.102(3) Uiso 0.30 1 d PD B -2
H167 H 0.5402 0.3696 0.0519 0.122 Uiso 0.30 1 calc PR B -2
N17 N 0.5037(11) 0.3283(5) 0.0056(6) 0.102(3) Uiso 0.30 1 d PD B -2
C200 C 0.4929(14) 0.2785(5) -0.0087(8) 0.102(3) Uiso 0.30 1 d PD B -2
H168 H 0.4717 0.2790 -0.0365 0.153 Uiso 0.30 1 calc PR B -2
H169 H 0.4682 0.2616 0.0126 0.153 Uiso 0.30 1 calc PR B -2
H170 H 0.5316 0.2617 -0.0117 0.153 Uiso 0.30 1 calc PR B -2
C201 C 0.4775(11) 0.3663(7) -0.0217(6) 0.102(3) Uiso 0.30 1 d PD B -2
H171 H 0.4588 0.3515 -0.0472 0.153 Uiso 0.30 1 calc PR B -2
H172 H 0.5094 0.3887 -0.0306 0.153 Uiso 0.30 1 calc PR B -2
H173 H 0.4469 0.3841 -0.0055 0.153 Uiso 0.30 1 calc PR B -2
O24 O 0.3403(3) 0.1053(3) 0.2202(2) 0.0935(16) Uiso 0.618(8) 1 d PD C 1
C202 C 0.2952(5) 0.1076(4) 0.1988(3) 0.0935(16) Uiso 0.618(8) 1 d PD C 1
H174 H 0.2618 0.0885 0.2075 0.112 Uiso 0.618(8) 1 calc PR C 1
N18 N 0.2876(4) 0.1360(4) 0.1624(3) 0.0935(16) Uiso 0.618(8) 1 d PD C 1
C203 C 0.3344(5) 0.1660(4) 0.1472(4) 0.0935(16) Uiso 0.618(8) 1 d PD C 1
H175 H 0.3205 0.1832 0.1212 0.140 Uiso 0.618(8) 1 calc PR C 1
H176 H 0.3696 0.1461 0.1402 0.140 Uiso 0.618(8) 1 calc PR C 1
H177 H 0.3455 0.1897 0.1694 0.140 Uiso 0.618(8) 1 calc PR C 1
C204 C 0.2309(4) 0.1337(4) 0.1402(3) 0.0935(16) Uiso 0.618(8) 1 d PD C 1
H178 H 0.2316 0.1554 0.1152 0.140 Uiso 0.618(8) 1 calc PR C 1
H179 H 0.1986 0.1437 0.1597 0.140 Uiso 0.618(8) 1 calc PR C 1
H180 H 0.2235 0.1003 0.1305 0.140 Uiso 0.618(8) 1 calc PR C 1
O25 O 0.3632(8) 0.1383(7) 0.2008(6) 0.146(5) Uiso 0.382(8) 1 d PD C 2
C205 C 0.3454(7) 0.1522(8) 0.1678(7) 0.146(5) Uiso 0.382(8) 1 d PD C 2
H181 H 0.3711 0.1694 0.1489 0.175 Uiso 0.382(8) 1 calc PR C 2
N19 N 0.2850(8) 0.1431(8) 0.1566(7) 0.146(5) Uiso 0.382(8) 1 d PD C 2
C206 C 0.2458(10) 0.1153(9) 0.1845(8) 0.146(5) Uiso 0.382(8) 1 d PD C 2
H182 H 0.2057 0.1124 0.1712 0.218 Uiso 0.382(8) 1 calc PR C 2
H183 H 0.2425 0.1318 0.2123 0.218 Uiso 0.382(8) 1 calc PR C 2
H184 H 0.2629 0.0828 0.1890 0.218 Uiso 0.382(8) 1 calc PR C 2
C207 C 0.2592(10) 0.1646(10) 0.1189(7) 0.146(5) Uiso 0.382(8) 1 d PD C 2
H185 H 0.2168 0.1549 0.1161 0.218 Uiso 0.382(8) 1 calc PR C 2
H186 H 0.2813 0.1538 0.0935 0.218 Uiso 0.382(8) 1 calc PR C 2
H187 H 0.2617 0.2001 0.1212 0.218 Uiso 0.382(8) 1 calc PR C 2
O26 O 0.4258(3) 0.2559(2) 0.1723(2) 0.0683(12) Uiso 0.545(6) 1 d PD D 1
C208 C 0.4603(4) 0.2378(3) 0.1978(3) 0.0683(12) Uiso 0.545(6) 1 d PD D 1
H188 H 0.4475 0.2364 0.2269 0.082 Uiso 0.545(6) 1 calc PR D 1
N20 N 0.5129(4) 0.2199(4) 0.1898(3) 0.0683(12) Uiso 0.545(6) 1 d PD D 1
C209 C 0.5399(4) 0.2207(4) 0.1454(3) 0.0683(12) Uiso 0.545(6) 1 d PD D 1
H189 H 0.5800 0.2058 0.1463 0.102 Uiso 0.545(6) 1 calc PR D 1
H190 H 0.5433 0.2544 0.1355 0.102 Uiso 0.545(6) 1 calc PR D 1
H191 H 0.5138 0.2025 0.1254 0.102 Uiso 0.545(6) 1 calc PR D 1
C210 C 0.5571(4) 0.2037(4) 0.2204(3) 0.0683(12) Uiso 0.545(6) 1 d PD D 1
H192 H 0.5929 0.1921 0.2052 0.102 Uiso 0.545(6) 1 calc PR D 1
H193 H 0.5403 0.1772 0.2376 0.102 Uiso 0.545(6) 1 calc PR D 1
H194 H 0.5684 0.2307 0.2394 0.102 Uiso 0.545(6) 1 calc PR D 1
O27 O 0.5211(5) 0.2375(4) 0.1226(3) 0.092(2) Uiso 0.455(6) 1 d PD D 2
C211 C 0.4823(6) 0.2356(5) 0.1545(4) 0.092(2) Uiso 0.455(6) 1 d PD D 2
H195 H 0.4413 0.2454 0.1517 0.110 Uiso 0.455(6) 1 calc PR D 2
N21 N 0.5070(6) 0.2183(7) 0.1917(4) 0.092(2) Uiso 0.455(6) 1 d PD D 2
C212 C 0.5695(5) 0.2049(6) 0.1902(5) 0.092(2) Uiso 0.455(6) 1 d PD D 2
H196 H 0.5827 0.1931 0.2185 0.137 Uiso 0.455(6) 1 calc PR D 2
H197 H 0.5937 0.2332 0.1822 0.137 Uiso 0.455(6) 1 calc PR D 2
H198 H 0.5749 0.1792 0.1688 0.137 Uiso 0.455(6) 1 calc PR D 2
C213 C 0.4742(6) 0.2087(6) 0.2295(4) 0.092(2) Uiso 0.455(6) 1 d PD D 2
H199 H 0.5018 0.1970 0.2521 0.137 Uiso 0.455(6) 1 calc PR D 2
H200 H 0.4435 0.1840 0.2235 0.137 Uiso 0.455(6) 1 calc PR D 2
H201 H 0.4545 0.2386 0.2393 0.137 Uiso 0.455(6) 1 calc PR D 2
O28 O 0.0887(4) 0.0761(3) 0.1900(3) 0.0779(15) Uiso 0.543(8) 1 d PD E 1
C214 C 0.0766(4) 0.1190(4) 0.1775(3) 0.0779(15) Uiso 0.543(8) 1 d PD E 1
H202 H 0.1043 0.1449 0.1817 0.094 Uiso 0.543(8) 1 calc PR E 1
N22 N 0.0211(5) 0.1259(4) 0.1573(4) 0.0779(15) Uiso 0.543(8) 1 d PD E 1
C215 C -0.0207(5) 0.0843(4) 0.1558(4) 0.0779(15) Uiso 0.543(8) 1 d PD E 1
H203 H -0.0578 0.0937 0.1405 0.117 Uiso 0.543(8) 1 calc PR E 1
H204 H -0.0305 0.0744 0.1852 0.117 Uiso 0.543(8) 1 calc PR E 1
H205 H -0.0015 0.0572 0.1407 0.117 Uiso 0.543(8) 1 calc PR E 1
C216 C 0.0003(5) 0.1723(3) 0.1447(4) 0.0779(15) Uiso 0.543(8) 1 d PD E 1
H206 H -0.0394 0.1692 0.1308 0.117 Uiso 0.543(8) 1 calc PR E 1
H207 H 0.0288 0.1867 0.1245 0.117 Uiso 0.543(8) 1 calc PR E 1
H208 H -0.0030 0.1931 0.1702 0.117 Uiso 0.543(8) 1 calc PR E 1
O29 O 0.0857(6) 0.0899(5) 0.2001(4) 0.116(3) Uiso 0.457(8) 1 d PD E 2
C217 C 0.0320(7) 0.0972(5) 0.1831(5) 0.116(3) Uiso 0.457(8) 1 d PD E 2
H209 H -0.0002 0.0764 0.1912 0.139 Uiso 0.457(8) 1 calc PR E 2
N23 N 0.0209(7) 0.1319(6) 0.1553(6) 0.116(3) Uiso 0.457(8) 1 d PD E 2
C218 C 0.0641(7) 0.1686(6) 0.1389(6) 0.116(3) Uiso 0.457(8) 1 d PD E 2
H210 H 0.0433 0.1899 0.1183 0.174 Uiso 0.457(8) 1 calc PR E 2
H211 H 0.0976 0.1521 0.1246 0.174 Uiso 0.457(8) 1 calc PR E 2
H212 H 0.0797 0.1880 0.1630 0.174 Uiso 0.457(8) 1 calc PR E 2
C219 C -0.0414(6) 0.1504(7) 0.1471(6) 0.116(3) Uiso 0.457(8) 1 d PD E 2
H213 H -0.0403 0.1759 0.1252 0.174 Uiso 0.457(8) 1 calc PR E 2
H214 H -0.0578 0.1637 0.1738 0.174 Uiso 0.457(8) 1 calc PR E 2
H215 H -0.0672 0.1237 0.1370 0.174 Uiso 0.457(8) 1 calc PR E 2
O30 O -0.0549(2) 0.33791(18) 0.44420(16) 0.0591(8) Uiso 0.661(5) 1 d PD F 1
C220 C -0.0160(3) 0.3127(3) 0.4324(2) 0.0591(8) Uiso 0.661(5) 1 d PD F 1
H216 H 0.0217 0.3154 0.4472 0.071 Uiso 0.661(5) 1 calc PR F 1
N24 N -0.0188(3) 0.2800(2) 0.4001(2) 0.0591(8) Uiso 0.661(5) 1 d PD F 1
C221 C -0.0752(3) 0.2712(4) 0.3758(3) 0.0591(8) Uiso 0.661(5) 1 d PD F 1
H217 H -0.0682 0.2464 0.3538 0.089 Uiso 0.661(5) 1 calc PR F 1
H218 H -0.0884 0.3014 0.3619 0.089 Uiso 0.661(5) 1 calc PR F 1
H219 H -0.1065 0.2600 0.3955 0.089 Uiso 0.661(5) 1 calc PR F 1
C222 C 0.0296(3) 0.2464(3) 0.3906(2) 0.0591(8) Uiso 0.661(5) 1 d PD F 1
H220 H 0.0179 0.2260 0.3660 0.089 Uiso 0.661(5) 1 calc PR F 1
H221 H 0.0374 0.2258 0.4158 0.089 Uiso 0.661(5) 1 calc PR F 1
H222 H 0.0663 0.2646 0.3837 0.089 Uiso 0.661(5) 1 calc PR F 1
O31 O -0.1235(4) 0.2850(3) 0.3964(3) 0.0591(16) Uiso 0.339(5) 1 d PD F 2
C223 C -0.0834(5) 0.2681(6) 0.3763(5) 0.0591(16) Uiso 0.339(5) 1 d PD F 2
H223 H -0.0955 0.2502 0.3516 0.071 Uiso 0.339(5) 1 calc PR F 2
N25 N -0.0226(4) 0.2705(4) 0.3832(4) 0.0591(16) Uiso 0.339(5) 1 d PD F 2
C224 C 0.0015(6) 0.2982(5) 0.4187(4) 0.0591(16) Uiso 0.339(5) 1 d PD F 2
H224 H 0.0456 0.2961 0.4188 0.089 Uiso 0.339(5) 1 calc PR F 2
H225 H -0.0140 0.2851 0.4458 0.089 Uiso 0.339(5) 1 calc PR F 2
H226 H -0.0109 0.3322 0.4157 0.089 Uiso 0.339(5) 1 calc PR F 2
C225 C 0.0167(5) 0.2486(5) 0.3506(4) 0.0591(16) Uiso 0.339(5) 1 d PD F 2
H227 H 0.0591 0.2530 0.3591 0.089 Uiso 0.339(5) 1 calc PR F 2
H228 H 0.0094 0.2643 0.3227 0.089 Uiso 0.339(5) 1 calc PR F 2
H229 H 0.0078 0.2138 0.3482 0.089 Uiso 0.339(5) 1 calc PR F 2
O32 O 0.2028(3) 0.0709(3) 0.0300(3) 0.1063(19) Uiso 0.45 1 d PD G 1
C226 C 0.2096(4) 0.0341(4) 0.0450(3) 0.1063(19) Uiso 0.45 1 d PD G 1
H230 H 0.2441 0.0163 0.0364 0.128 Uiso 0.45 1 calc PR G 1
N26 N 0.1713(4) 0.0117(3) 0.0758(3) 0.1063(19) Uiso 0.45 1 d PD G 1
C227 C 0.1179(5) 0.0396(5) 0.0889(5) 0.1063(19) Uiso 0.45 1 d PD G 1
H231 H 0.0938 0.0202 0.1088 0.159 Uiso 0.45 1 calc PR G 1
H232 H 0.0935 0.0477 0.0634 0.159 Uiso 0.45 1 calc PR G 1
H233 H 0.1309 0.0696 0.1033 0.159 Uiso 0.45 1 calc PR G 1
C228 C 0.1832(6) -0.0339(4) 0.0926(4) 0.1063(19) Uiso 0.45 1 d PD G 1
H234 H 0.1513 -0.0428 0.1128 0.159 Uiso 0.45 1 calc PR G 1
H235 H 0.2222 -0.0334 0.1078 0.159 Uiso 0.45 1 calc PR G 1
H236 H 0.1844 -0.0577 0.0692 0.159 Uiso 0.45 1 calc PR G 1
O33 O 0.2184(14) 0.0023(13) 0.0542(6) 0.120(7) Uiso 0.15 1 d PD H -3
C229 C 0.1990(15) 0.0193(8) 0.0870(6) 0.120(7) Uiso 0.15 1 d PD H -3
H237 H 0.1897 0.0530 0.0872 0.145 Uiso 0.15 1 calc PR H -3
N27 N 0.1897(14) -0.0064(8) 0.1241(6) 0.120(7) Uiso 0.15 1 d PD H -3
C230 C 0.178(2) 0.0180(12) 0.1650(7) 0.120(7) Uiso 0.15 1 d PD H -3
H238 H 0.1687 -0.0063 0.1871 0.181 Uiso 0.15 1 calc PR H -3
H239 H 0.1440 0.0403 0.1616 0.181 Uiso 0.15 1 calc PR H -3
H240 H 0.2142 0.0363 0.1739 0.181 Uiso 0.15 1 calc PR H -3
C231 C 0.204(2) -0.0582(8) 0.1264(11) 0.120(7) Uiso 0.15 1 d PD H -3
H241 H 0.1957 -0.0703 0.1554 0.181 Uiso 0.15 1 calc PR H -3
H242 H 0.2465 -0.0632 0.1198 0.181 Uiso 0.15 1 calc PR H -3
H243 H 0.1787 -0.0759 0.1055 0.181 Uiso 0.15 1 calc PR H -3
O34 O 0.1903(6) -0.0452(4) 0.2457(2) 0.097(2) Uiso 0.35 1 d PD I 1
C232 C 0.1738(7) -0.0896(5) 0.2535(2) 0.097(2) Uiso 0.35 1 d PD I 1
H244 H 0.1328 -0.0996 0.2516 0.116 Uiso 0.35 1 calc PR I 1
N28 N 0.2189(6) -0.1206(4) 0.2644(2) 0.097(2) Uiso 0.35 1 d PD I 1
C233 C 0.2824(6) -0.1088(7) 0.2682(6) 0.097(2) Uiso 0.35 1 d PD I 1
H245 H 0.3050 -0.1378 0.2770 0.146 Uiso 0.35 1 calc PR I 1
H246 H 0.2880 -0.0832 0.2897 0.146 Uiso 0.35 1 calc PR I 1
H247 H 0.2971 -0.0974 0.2403 0.146 Uiso 0.35 1 calc PR I 1
C234 C 0.2038(8) -0.1710(5) 0.2736(4) 0.097(2) Uiso 0.35 1 d PD I 1
H248 H 0.2406 -0.1888 0.2813 0.146 Uiso 0.35 1 calc PR I 1
H249 H 0.1852 -0.1857 0.2480 0.146 Uiso 0.35 1 calc PR I 1
H250 H 0.1754 -0.1723 0.2975 0.146 Uiso 0.35 1 calc PR I 1
O35 O 0.1823(5) -0.1460(5) 0.2765(4) 0.123(4) Uiso 0.30 1 d PD J 2
C235 C 0.1770(7) -0.1126(5) 0.2570(5) 0.123(4) Uiso 0.30 1 d PD J 2
H251 H 0.1392 -0.1069 0.2431 0.148 Uiso 0.30 1 calc PR J 2
N29 N 0.2219(7) -0.0790(5) 0.2517(4) 0.123(4) Uiso 0.30 1 d PD J 2
C236 C 0.2810(9) -0.0798(12) 0.2691(11) 0.123(4) Uiso 0.30 1 d PD J 2
H252 H 0.3023 -0.0501 0.2608 0.185 Uiso 0.30 1 calc PR J 2
H253 H 0.3026 -0.1081 0.2579 0.185 Uiso 0.30 1 calc PR J 2
H254 H 0.2791 -0.0819 0.3005 0.185 Uiso 0.30 1 calc PR J 2
C237 C 0.2062(12) -0.0355(7) 0.2237(7) 0.123(4) Uiso 0.30 1 d PD J 2
H255 H 0.2410 -0.0136 0.2225 0.185 Uiso 0.30 1 calc PR J 2
H256 H 0.1718 -0.0183 0.2361 0.185 Uiso 0.30 1 calc PR J 2
H257 H 0.1958 -0.0466 0.1946 0.185 Uiso 0.30 1 calc PR J 2
O36 O 0.2777(4) -0.1751(3) 0.1831(3) 0.0791(17) Uiso 0.35 1 d PD K 1
C238 C 0.2629(5) -0.1666(3) 0.1451(4) 0.0791(17) Uiso 0.35 1 d PD K 1
H258 H 0.2908 -0.1510 0.1265 0.095 Uiso 0.35 1 calc PR K 1
N30 N 0.2090(4) -0.1789(3) 0.1301(4) 0.0791(17) Uiso 0.35 1 d PD K 1
C239 C 0.1649(6) -0.2031(6) 0.1582(5) 0.0791(17) Uiso 0.35 1 d PD K 1
H259 H 0.1278 -0.2097 0.1418 0.119 Uiso 0.35 1 calc PR K 1
H260 H 0.1557 -0.1819 0.1826 0.119 Uiso 0.35 1 calc PR K 1
H261 H 0.1819 -0.2337 0.1688 0.119 Uiso 0.35 1 calc PR K 1
C240 C 0.1868(7) -0.1709(5) 0.0866(4) 0.0791(17) Uiso 0.35 1 d PD K 1
H262 H 0.1455 -0.1833 0.0839 0.119 Uiso 0.35 1 calc PR K 1
H263 H 0.2129 -0.1879 0.0662 0.119 Uiso 0.35 1 calc PR K 1
H264 H 0.1872 -0.1360 0.0803 0.119 Uiso 0.35 1 calc PR K 1
O37 O 0.1619(3) -0.1994(4) 0.1087(5) 0.112(3) Uiso 0.30 1 d PD L 2
C241 C 0.2099(5) -0.1805(4) 0.1237(5) 0.112(3) Uiso 0.30 1 d PD L 2
H265 H 0.2367 -0.1655 0.1040 0.135 Uiso 0.30 1 calc PR L 2
N31 N 0.2251(5) -0.1802(4) 0.1652(5) 0.112(3) Uiso 0.30 1 d PD L 2
C242 C 0.1850(9) -0.2031(9) 0.1978(6) 0.112(3) Uiso 0.30 1 d PD L 2
H266 H 0.2038 -0.2004 0.2264 0.168 Uiso 0.30 1 calc PR L 2
H267 H 0.1790 -0.2374 0.1906 0.168 Uiso 0.30 1 calc PR L 2
H268 H 0.1459 -0.1864 0.1978 0.168 Uiso 0.30 1 calc PR L 2
C243 C 0.2779(8) -0.1600(6) 0.1851(8) 0.112(3) Uiso 0.30 1 d PD L 2
H269 H 0.2777 -0.1671 0.2160 0.168 Uiso 0.30 1 calc PR L 2
H270 H 0.2782 -0.1247 0.1808 0.168 Uiso 0.30 1 calc PR L 2
H271 H 0.3140 -0.1742 0.1722 0.168 Uiso 0.30 1 calc PR L 2
C244 C 0.2816(9) -0.0862(8) 0.2667(8) 0.0739(14) Uiso 0.35 1 d P M 3
H272 H 0.3139 -0.1073 0.2777 0.111 Uiso 0.35 1 calc PR M 3
H273 H 0.2688 -0.0641 0.2896 0.111 Uiso 0.35 1 calc PR M 3
H274 H 0.2966 -0.0672 0.2423 0.111 Uiso 0.35 1 calc PR M 3
C245 C 0.1841(8) -0.0806(6) 0.2352(6) 0.0739(14) Uiso 0.35 1 d P M 3
H275 H 0.1479 -0.0976 0.2249 0.111 Uiso 0.35 1 calc PR M 3
H276 H 0.2020 -0.0625 0.2113 0.111 Uiso 0.35 1 calc PR M 3
H277 H 0.1731 -0.0579 0.2581 0.111 Uiso 0.35 1 calc PR M 3
C246 C 0.2288(8) -0.1166(7) 0.2522(6) 0.0739(14) Uiso 0.35 1 d P M 3
H278 H 0.2143 -0.1432 0.2715 0.089 Uiso 0.35 1 calc PR M 3
O38 O 0.2517(5) -0.1302(4) 0.2053(3) 0.0739(14) Uiso 0.35 1 d P M 3
C247 C 0.2123(8) -0.1594(6) 0.1782(5) 0.0739(14) Uiso 0.35 1 d P M 3
H279 H 0.1692 -0.1572 0.1873 0.089 Uiso 0.35 1 calc PR M 3
C248 C 0.2218(8) -0.1395(6) 0.1278(5) 0.0739(14) Uiso 0.35 1 d P M 3
H280 H 0.2069 -0.1061 0.1254 0.111 Uiso 0.35 1 calc PR M 3
H281 H 0.1991 -0.1604 0.1078 0.111 Uiso 0.35 1 calc PR M 3
H282 H 0.2648 -0.1405 0.1207 0.111 Uiso 0.35 1 calc PR M 3
C249 C 0.2368(8) -0.2122(6) 0.1810(5) 0.0739(14) Uiso 0.35 1 d P M 3
H283 H 0.2317 -0.2246 0.2103 0.111 Uiso 0.35 1 calc PR M 3
H284 H 0.2798 -0.2125 0.1737 0.111 Uiso 0.35 1 calc PR M 3
H285 H 0.2145 -0.2329 0.1606 0.111 Uiso 0.35 1 calc PR M 3
C250 C -0.0202(8) 0.0289(7) 0.0302(7) 0.094(6) Uiso 0.10 1 d PD N -1
H286 H 0.0127 0.0418 0.0494 0.113 Uiso 0.10 1 calc PR N -1
C251 C -0.0688(12) 0.0664(9) 0.0253(13) 0.094(6) Uiso 0.10 1 d PD N -1
H287 H -0.0537 0.0936 0.0081 0.142 Uiso 0.10 1 calc PR N -1
H288 H -0.0805 0.0781 0.0538 0.142 Uiso 0.10 1 calc PR N -1
H289 H -0.1039 0.0519 0.0108 0.142 Uiso 0.10 1 calc PR N -1
C252 C -0.0460(16) -0.0161(10) 0.0494(12) 0.094(6) Uiso 0.10 1 d PD N -1
H290 H -0.0132 -0.0387 0.0566 0.142 Uiso 0.10 1 calc PR N -1
H291 H -0.0737 -0.0314 0.0287 0.142 Uiso 0.10 1 calc PR N -1
H292 H -0.0680 -0.0078 0.0756 0.142 Uiso 0.10 1 calc PR N -1
O39 O 0.0024(7) 0.0185(8) -0.0084(7) 0.094(6) Uiso 0.10 1 d PD N -1
C253 C 0.0612(8) 0.0273(7) -0.0157(8) 0.094(6) Uiso 0.10 1 d PD N -1
H293 H 0.0870 0.0123 0.0073 0.113 Uiso 0.10 1 calc PR N -1
C254 C 0.0701(17) 0.0813(8) -0.0169(16) 0.094(6) Uiso 0.10 1 d PD N -1
H294 H 0.0543 0.0957 0.0096 0.142 Uiso 0.10 1 calc PR N -1
H295 H 0.0486 0.0948 -0.0418 0.142 Uiso 0.10 1 calc PR N -1
H296 H 0.1133 0.0885 -0.0191 0.142 Uiso 0.10 1 calc PR N -1
C255 C 0.0766(15) 0.0068(16) -0.0590(11) 0.094(6) Uiso 0.10 1 d PD N -1
H297 H 0.0769 -0.0288 -0.0575 0.142 Uiso 0.10 1 calc PR N -1
H298 H 0.1166 0.0184 -0.0675 0.142 Uiso 0.10 1 calc PR N -1
H299 H 0.0465 0.0174 -0.0803 0.142 Uiso 0.10 1 calc PR N -1

loop_
_atom_site_aniso_label
_atom_site_aniso_U_11
_atom_site_aniso_U_22
_atom_site_aniso_U_33
_atom_site_aniso_U_23
_atom_site_aniso_U_13
_atom_site_aniso_U_12
Ni1 0.03015(19) 0.0397(2) 0.02155(16) -0.00234(16) -0.00472(14) 0.00309(17)
C1 0.048(2) 0.060(2) 0.0241(14) -0.0115(15) -0.0158(14) 0.0189(18)
C2 0.048(2) 0.054(2) 0.0381(18) -0.0137(16) -0.0237(16) 0.0195(18)
C3 0.068(3) 0.060(3) 0.057(2) -0.018(2) -0.035(2) 0.016(2)
C4 0.058(2) 0.092(4) 0.052(2) -0.038(2) -0.034(2) 0.045(3)
C5 0.060(3) 0.085(3) 0.042(2) -0.022(2) -0.0212(19) 0.034(3)
C6 0.0403(19) 0.103(4) 0.0266(15) -0.0197(19) -0.0165(14) 0.042(2)
O1 0.0365(12) 0.0541(16) 0.0251(10) -0.0023(10) -0.0019(9) 0.0141(11)
C7 0.052(2) 0.093(3) 0.0310(17) 0.005(2) 0.0004(16) 0.029(2)
O2 0.062(2) 0.144(4) 0.0497(17) 0.005(2) 0.0124(15) 0.047(2)
C8 0.078(3) 0.102(4) 0.090(3) -0.064(3) -0.045(3) 0.051(3)
C9 0.097(4) 0.125(5) 0.099(4) -0.069(4) -0.014(4) 0.043(4)
C10 0.080(3) 0.072(3) 0.113(4) -0.039(3) -0.049(3) 0.042(3)
C11 0.070(3) 0.070(3) 0.104(4) -0.042(3) -0.035(3) 0.023(3)
N1 0.0396(15) 0.0433(16) 0.0262(12) -0.0027(11) -0.0144(11) -0.0013(13)
C12 0.055(2) 0.045(2) 0.0373(17) -0.0017(15) -0.0264(16) 0.0069(17)
C13 0.080(3) 0.048(2) 0.044(2) 0.0060(17) -0.024(2) 0.009(2)
C14 0.083(3) 0.054(3) 0.059(3) 0.018(2) -0.038(2) -0.010(2)
C15 0.058(2) 0.061(3) 0.0382(18) 0.0108(17) -0.0135(17) -0.017(2)
C16 0.0431(19) 0.053(2) 0.0276(15) 0.0045(14) -0.0107(13) -0.0118(16)
N2 0.0297(13) 0.0463(16) 0.0246(12) -0.0055(11) -0.0013(10) -0.0020(12)
C17 0.0425(18) 0.053(2) 0.0277(15) -0.0000(14) -0.0029(13) -0.0111(16)
C18 0.062(2) 0.065(3) 0.0387(18) 0.0019(18) 0.0096(17) -0.013(2)
C19 0.048(2) 0.086(4) 0.055(2) -0.010(2) 0.0201(19) 0.002(2)
C20 0.048(2) 0.061(2) 0.045(2) -0.0113(18) 0.0118(17) 0.0038(19)
C21 0.0309(15) 0.048(2) 0.0367(16) -0.0075(14) -0.0004(13) 0.0017(14)
C22 0.0356(16) 0.0399(18) 0.0267(14) -0.0041(12) -0.0077(12) 0.0026(14)
C23 0.0295(15) 0.0365(17) 0.0292(14) -0.0061(12) -0.0059(12) 0.0021(13)
C24 0.0352(16) 0.0469(19) 0.0266(14) -0.0067(13) -0.0035(12) 0.0065(14)
C25 0.0368(18) 0.060(2) 0.0368(17) -0.0134(16) -0.0026(14) 0.0158(17)
C26 0.046(2) 0.052(2) 0.0387(18) -0.0085(16) -0.0106(15) 0.0138(17)
C27 0.058(2) 0.058(2) 0.0428(19) -0.0138(17) -0.0118(17) 0.027(2)
C28 0.079(3) 0.061(3) 0.044(2) -0.0156(18) -0.025(2) 0.039(2)
C29 0.075(3) 0.044(2) 0.0386(18) -0.0067(16) -0.0202(19) 0.012(2)
C30 0.062(2) 0.050(2) 0.0304(16) -0.0062(15) -0.0189(16) 0.0055(18)
C31 0.0460(19) 0.0442(19) 0.0289(15) -0.0094(13) -0.0142(14) 0.0055(16)
O3 0.0255(10) 0.0430(14) 0.0299(10) 0.0026(9) -0.0006(8) 0.0071(9)
Ni2 0.0445(2) 0.0462(2) 0.02372(17) -0.00408(18) -0.01217(16) 0.0034(2)
Ni3 0.0323(2) 0.0424(2) 0.02692(18) -0.00481(17) -0.01046(15) -0.00130(18)
C32 0.073(3) 0.084(3) 0.0320(18) -0.026(2) -0.0320(19) 0.026(3)
C33 0.057(2) 0.103(4) 0.0335(18) -0.030(2) -0.0255(18) 0.017(3)
C34 0.064(3) 0.130(5) 0.053(2) -0.050(3) -0.029(2) 0.033(3)
C35 0.073(3) 0.165(6) 0.087(4) -0.087(4) -0.051(3) 0.060(4)
C36 0.095(4) 0.119(5) 0.084(4) -0.072(4) -0.064(3) 0.055(4)
C37 0.096(4) 0.094(4) 0.058(3) -0.048(3) -0.051(3) 0.051(3)
O4 0.0670(19) 0.0563(18) 0.0378(13) -0.0101(12) -0.0152(13) 0.0142(15)
C38 0.113(4) 0.069(3) 0.066(3) -0.027(3) -0.054(3) 0.035(3)
O5 0.148(4) 0.078(3) 0.091(3) -0.039(2) -0.059(3) 0.049(3)
C39 0.084(4) 0.184(7) 0.124(5) -0.114(5) -0.052(4) 0.071(4)
C40 0.154(8) 0.246(12) 0.136(7) -0.097(7) -0.050(6) 0.136(8)
C41 0.078(4) 0.184(8) 0.107(5) -0.081(5) -0.017(4) 0.039(5)
C42 0.065(4) 0.336(13) 0.237(10) -0.230(10) -0.036(5) 0.055(6)
N3 0.0460(17) 0.072(2) 0.0209(12) -0.0057(13) -0.0136(12) -0.0002(16)
C43 0.051(2) 0.094(4) 0.0218(15) -0.0101(18) -0.0126(15) 0.015(2)
C44 0.056(3) 0.138(6) 0.034(2) 0.002(3) -0.0042(18) 0.024(3)
C45 0.053(3) 0.140(6) 0.046(2) 0.026(3) -0.001(2) -0.009(3)
C46 0.047(2) 0.094(3) 0.0360(19) 0.014(2) -0.0049(16) -0.006(2)
C47 0.0402(19) 0.070(3) 0.0273(15) 0.0072(16) -0.0141(14) -0.0038(18)
N4 0.0400(15) 0.0443(16) 0.0254(12) 0.0019(11) -0.0117(11) -0.0041(13)
C48 0.0448(19) 0.052(2) 0.0245(14) 0.0065(14) -0.0161(13) -0.0036(16)
C49 0.053(2) 0.048(2) 0.0333(16) 0.0117(15) -0.0099(15) -0.0089(17)
C50 0.057(2) 0.0403(19) 0.0370(17) 0.0078(14) -0.0122(16) -0.0002(17)
C51 0.048(2) 0.0422(19) 0.0322(16) 0.0006(14) -0.0066(14) 0.0025(16)
C52 0.0392(17) 0.0418(18) 0.0306(15) 0.0002(13) -0.0127(13) -0.0037(14)
C53 0.0281(15) 0.0414(17) 0.0362(15) 0.0023(14) -0.0124(12) -0.0077(14)
C54 0.0355(16) 0.0420(19) 0.0304(14) -0.0004(13) -0.0148(12) -0.0046(14)
C55 0.0383(17) 0.0407(18) 0.0331(15) 0.0033(13) -0.0100(13) -0.0054(14)
C56 0.0391(17) 0.0457(18) 0.0383(16) 0.0038(15) -0.0049(13) -0.0011(16)
C57 0.0363(17) 0.052(2) 0.0366(16) 0.0042(15) -0.0018(14) -0.0024(15)
C58 0.050(2) 0.069(3) 0.0431(19) 0.0065(18) 0.0064(17) 0.0030(19)
C59 0.058(3) 0.082(3) 0.045(2) 0.010(2) 0.0095(18) 0.000(2)
C60 0.0363(19) 0.083(3) 0.045(2) 0.020(2) -0.0012(15) -0.0089(19)
C61 0.0336(17) 0.060(2) 0.0428(18) 0.0146(17) -0.0077(14) -0.0111(16)
C62 0.0315(15) 0.0489(19) 0.0341(15) 0.0064(14) -0.0078(12) -0.0102(15)
O6 0.0551(15) 0.0395(14) 0.0313(11) -0.0017(9) -0.0100(11) -0.0032(11)
C63 0.0432(18) 0.0394(18) 0.0352(16) 0.0071(13) -0.0154(14) -0.0090(15)
C64 0.0408(18) 0.0377(17) 0.0296(15) 0.0011(13) -0.0138(13) -0.0065(14)
C65 0.049(2) 0.044(2) 0.0407(18) 0.0035(15) -0.0220(16) -0.0003(16)
C66 0.061(2) 0.0380(19) 0.050(2) 0.0061(16) -0.0306(18) -0.0039(17)
C67 0.059(2) 0.045(2) 0.053(2) 0.0144(17) -0.0284(18) -0.0138(18)
C68 0.075(3) 0.044(2) 0.071(3) 0.020(2) -0.033(2) -0.017(2)
C69 0.077(3) 0.060(3) 0.070(3) 0.025(2) -0.034(2) -0.030(2)
C70 0.052(2) 0.075(3) 0.058(2) 0.024(2) -0.0236(19) -0.028(2)
C71 0.050(2) 0.053(2) 0.047(2) 0.0152(17) -0.0213(17) -0.0127(18)
C72 0.0458(19) 0.046(2) 0.0426(18) 0.0160(15) -0.0216(15) -0.0152(16)
O7 0.0332(12) 0.0398(13) 0.0342(11) -0.0049(10) -0.0065(9) -0.0034(10)
N5 0.0392(15) 0.0503(18) 0.0298(13) -0.0108(12) -0.0178(11) 0.0026(13)
C73 0.051(2) 0.043(2) 0.0381(17) -0.0072(15) -0.0182(15) 0.0025(17)
C74 0.059(2) 0.046(2) 0.050(2) -0.0090(17) -0.0212(18) 0.0005(18)
C75 0.066(3) 0.050(2) 0.059(2) -0.0162(19) -0.022(2) 0.016(2)
C76 0.051(2) 0.073(3) 0.043(2) -0.0154(19) -0.0147(17) 0.021(2)
C77 0.0437(19) 0.057(2) 0.0354(17) -0.0134(16) -0.0157(15) 0.0072(17)
N6 0.0341(14) 0.0558(19) 0.0246(12) -0.0068(12) -0.0115(11) 0.0012(13)
C78 0.0391(19) 0.070(3) 0.0310(16) -0.0125(16) -0.0145(14) 0.0020(18)
C79 0.041(2) 0.072(3) 0.048(2) -0.015(2) -0.0116(17) 0.007(2)
C80 0.0366(19) 0.084(3) 0.047(2) -0.017(2) -0.0032(16) 0.002(2)
C81 0.0394(19) 0.073(3) 0.0331(16) -0.0068(17) -0.0067(14) -0.0048(18)
C82 0.0359(17) 0.068(3) 0.0229(14) -0.0032(15) -0.0095(13) -0.0037(17)
C83 0.0348(16) 0.049(2) 0.0199(12) -0.0048(13) -0.0097(11) -0.0056(15)
C84 0.0392(17) 0.054(2) 0.0245(14) 0.0012(15) -0.0133(12) -0.0072(17)
C85 0.0389(19) 0.081(3) 0.0313(17) 0.0129(18) -0.0069(14) -0.008(2)
C86 0.043(2) 0.060(2) 0.0421(19) 0.0225(17) -0.0120(15) -0.0108(18)
C87 0.0419(19) 0.050(2) 0.0385(17) 0.0103(15) -0.0155(15) -0.0081(16)
C88 0.0379(17) 0.049(2) 0.0263(14) 0.0007(14) -0.0133(13) -0.0067(15)
O8 0.0309(11) 0.0415(13) 0.0284(11) -0.0046(9) -0.0019(9) -0.0030(10)
C89 0.0430(19) 0.044(2) 0.0319(16) -0.0005(14) -0.0064(14) -0.0055(16)
O9 0.0545(17) 0.0482(16) 0.0605(17) 0.0001(13) 0.0001(13) 0.0044(14)
C90 0.051(2) 0.078(3) 0.062(3) 0.039(2) -0.006(2) -0.010(2)
C91 0.082(3) 0.066(3) 0.077(3) 0.032(3) -0.036(3) -0.008(3)
C92 0.126(5) 0.080(4) 0.093(4) 0.048(3) -0.060(4) -0.058(4)
C93 0.160(7) 0.115(6) 0.235(10) 0.111(6) 0.130(7) 0.039(5)
Ni4 0.02158(16) 0.02318(16) 0.02244(16) -0.00042(13) -0.00400(13) 0.00019(14)
Ni5 0.02058(16) 0.02030(16) 0.02130(15) -0.00217(13) -0.00379(12) 0.00098(14)
C94 0.0238(13) 0.0248(14) 0.0240(13) -0.0014(11) -0.0110(11) 0.0035(11)
C95 0.0224(13) 0.0329(15) 0.0265(13) -0.0036(11) -0.0093(11) 0.0066(12)
C96 0.0322(16) 0.0362(17) 0.0350(15) -0.0077(13) -0.0075(13) 0.0069(13)
C97 0.0303(16) 0.0305(16) 0.0479(18) -0.0068(14) -0.0142(14) 0.0073(13)
C98 0.0305(15) 0.0224(14) 0.0428(17) 0.0036(12) -0.0108(13) -0.0001(12)
C99 0.0242(14) 0.0275(15) 0.0324(14) -0.0009(12) -0.0101(11) 0.0042(12)
O10 0.0277(10) 0.0248(10) 0.0270(10) -0.0022(8) -0.0026(8) -0.0002(8)
C100 0.0278(15) 0.0344(16) 0.0309(14) 0.0051(12) -0.0076(12) -0.0009(13)
O11 0.0369(13) 0.0399(13) 0.0497(14) 0.0125(11) -0.0046(11) -0.0042(11)
C101 0.048(2) 0.0272(17) 0.067(2) -0.0103(16) -0.0133(18) 0.0131(15)
C102 0.067(3) 0.030(2) 0.117(4) -0.019(2) 0.007(3) 0.001(2)
C103 0.098(4) 0.051(3) 0.085(3) -0.010(2) -0.032(3) 0.046(3)
C104 0.058(3) 0.042(2) 0.082(3) -0.020(2) -0.005(2) 0.0163(19)
N7 0.0220(11) 0.0331(13) 0.0210(10) -0.0016(10) -0.0059(8) 0.0024(10)
C105 0.0290(14) 0.0313(15) 0.0240(12) -0.0032(11) -0.0089(10) 0.0039(12)
C106 0.0283(14) 0.0393(17) 0.0325(14) -0.0005(13) -0.0039(11) 0.0069(13)
C107 0.0256(15) 0.056(2) 0.0313(15) 0.0007(14) -0.0008(12) 0.0047(14)
C108 0.0282(15) 0.0479(19) 0.0316(15) -0.0010(14) -0.0028(12) -0.0066(14)
C109 0.0241(13) 0.0374(17) 0.0233(13) -0.0003(11) -0.0053(10) -0.0011(12)
N8 0.0305(13) 0.0278(13) 0.0230(11) 0.0034(9) -0.0063(10) -0.0062(10)
C110 0.0275(15) 0.0386(17) 0.0251(13) 0.0015(12) -0.0066(11) -0.0037(13)
C111 0.0342(17) 0.0411(18) 0.0386(17) 0.0055(14) -0.0030(13) -0.0091(14)
C112 0.0426(19) 0.0371(18) 0.0427(18) 0.0115(14) -0.0054(15) -0.0110(15)
C113 0.0425(18) 0.0277(16) 0.0429(17) 0.0038(13) -0.0109(14) -0.0049(14)
C114 0.0335(15) 0.0250(14) 0.0283(14) -0.0014(11) -0.0086(12) -0.0020(12)
C115 0.0322(15) 0.0244(14) 0.0316(14) -0.0078(11) -0.0032(12) 0.0032(12)
C116 0.0289(14) 0.0235(13) 0.0275(13) -0.0079(11) -0.0052(11) 0.0023(11)
C117 0.0292(14) 0.0270(14) 0.0303(14) -0.0049(11) -0.0070(11) 0.0016(12)
C118 0.0398(17) 0.0235(14) 0.0415(17) 0.0016(12) -0.0024(14) 0.0017(13)
C119 0.0393(17) 0.0299(16) 0.0384(16) -0.0050(13) -0.0034(13) 0.0092(13)
C120 0.050(2) 0.0342(18) 0.057(2) -0.0002(16) -0.0023(17) 0.0140(16)
C121 0.055(2) 0.047(2) 0.062(2) -0.0072(19) -0.0078(19) 0.0263(19)
C122 0.0342(18) 0.048(2) 0.066(2) -0.0122(18) -0.0056(17) 0.0167(16)
C123 0.0355(17) 0.0417(19) 0.050(2) -0.0150(16) -0.0035(15) 0.0113(15)
C124 0.0324(16) 0.0306(16) 0.0372(16) -0.0112(13) -0.0067(13) 0.0068(13)
O12 0.0222(9) 0.0259(10) 0.0301(10) 0.0011(8) -0.0007(8) 0.0032(8)
C125 0.0240(13) 0.0314(14) 0.0326(14) -0.0058(12) -0.0021(11) 0.0035(12)
C126 0.0198(12) 0.0304(14) 0.0250(12) -0.0028(11) -0.0049(10) 0.0031(11)
C127 0.0211(12) 0.0275(15) 0.0291(13) -0.0008(11) -0.0026(10) 0.0014(11)
C128 0.0339(16) 0.0343(17) 0.0331(15) 0.0029(12) 0.0008(12) -0.0007(12)
C129 0.0315(15) 0.0448(18) 0.0330(14) -0.0045(14) 0.0031(12) 0.0044(14)
C130 0.0455(19) 0.056(2) 0.0405(17) -0.0024(17) 0.0110(15) 0.0037(18)
C131 0.060(2) 0.068(3) 0.0368(18) -0.0100(18) 0.0145(17) 0.000(2)
C132 0.053(2) 0.053(2) 0.048(2) -0.0214(17) 0.0113(17) 0.0071(18)
C133 0.0367(17) 0.0430(19) 0.0433(18) -0.0145(15) 0.0073(14) 0.0021(15)
C134 0.0266(14) 0.0384(16) 0.0358(15) -0.0083(13) 0.0009(12) 0.0026(13)
O13 0.0268(10) 0.0245(10) 0.0272(9) -0.0067(8) -0.0008(8) 0.0041(9)
N9 0.0246(12) 0.0213(12) 0.0253(11) 0.0018(9) -0.0095(9) 0.0000(9)
C135 0.0256(13) 0.0257(14) 0.0242(12) 0.0035(11) -0.0064(10) 0.0008(11)
C136 0.0298(15) 0.0331(16) 0.0329(15) 0.0058(12) -0.0020(12) -0.0009(13)
C137 0.0379(17) 0.0296(16) 0.0406(17) 0.0076(13) -0.0055(14) -0.0058(13)
C138 0.0399(17) 0.0223(14) 0.0397(16) -0.0001(12) -0.0112(13) -0.0010(13)
C139 0.0250(14) 0.0253(14) 0.0297(14) -0.0002(11) -0.0076(11) 0.0049(11)
N10 0.0250(12) 0.0251(12) 0.0247(11) -0.0017(9) -0.0072(9) 0.0038(10)
C140 0.0267(14) 0.0246(14) 0.0291(13) -0.0029(11) -0.0091(11) 0.0017(11)
C141 0.0404(17) 0.0287(16) 0.0368(16) -0.0067(13) -0.0068(13) 0.0014(13)
C142 0.048(2) 0.0300(16) 0.0398(17) -0.0091(13) -0.0036(15) 0.0094(14)
C143 0.0423(18) 0.0377(17) 0.0278(14) -0.0046(13) 0.0001(13) 0.0117(14)
C144 0.0257(14) 0.0334(16) 0.0223(13) -0.0047(11) -0.0061(11) 0.0045(12)
C145 0.0191(12) 0.0345(16) 0.0194(11) -0.0034(11) -0.0055(10) -0.0009(11)
C146 0.0265(13) 0.0349(15) 0.0194(11) -0.0003(12) -0.0039(10) 0.0031(13)
C147 0.0274(14) 0.0446(17) 0.0289(14) -0.0040(14) -0.0025(11) 0.0060(14)
C148 0.0272(15) 0.060(2) 0.0260(14) -0.0019(14) -0.0030(11) -0.0021(14)
C149 0.0272(15) 0.052(2) 0.0275(14) -0.0014(13) 0.0004(12) -0.0091(14)
C150 0.0268(14) 0.0370(18) 0.0232(13) -0.0029(11) -0.0051(11) -0.0057(12)
O14 0.0285(10) 0.0235(10) 0.0243(9) -0.0006(8) 0.0016(7) -0.0015(9)
C151 0.0410(18) 0.0347(17) 0.0264(14) -0.0009(12) -0.0023(13) -0.0080(14)
O15 0.0573(16) 0.0339(13) 0.0425(13) 0.0000(10) 0.0026(12) -0.0114(12)
C152 0.0239(15) 0.074(3) 0.0446(19) -0.0000(18) 0.0054(14) -0.0036(16)
C153 0.037(2) 0.100(4) 0.074(3) 0.008(3) 0.023(2) 0.021(2)
C154 0.040(2) 0.099(4) 0.092(4) -0.007(3) 0.020(2) -0.016(3)
C155 0.042(2) 0.184(7) 0.038(2) -0.007(3) 0.0115(18) -0.002(3)
Ni6 0.02035(16) 0.02275(16) 0.02235(15) -0.00110(14) -0.00437(12) 0.00074(15)
C156 0.0195(13) 0.0330(15) 0.0241(13) -0.0015(11) -0.0079(10) -0.0035(11)
C157 0.0243(13) 0.0327(16) 0.0272(13) -0.0010(12) -0.0091(11) -0.0025(12)
C158 0.0292(15) 0.0313(16) 0.0391(16) 0.0013(13) -0.0063(13) -0.0053(12)
C159 0.0304(16) 0.0444(19) 0.0378(16) 0.0093(14) -0.0063(13) -0.0091(14)
C160 0.0267(14) 0.0494(19) 0.0326(14) -0.0008(14) -0.0014(12) -0.0077(15)
C161 0.0241(14) 0.0378(16) 0.0306(14) -0.0062(12) -0.0061(11) -0.0015(12)
O16 0.0236(9) 0.0262(10) 0.0275(9) -0.0007(8) -0.0014(7) -0.0035(8)
C162 0.0246(14) 0.0419(18) 0.0351(15) -0.0029(13) -0.0050(12) -0.0057(13)
O17 0.0347(13) 0.0515(16) 0.0585(16) -0.0107(13) 0.0127(12) 0.0025(11)
C163 0.0371(18) 0.049(2) 0.0431(18) 0.0138(16) 0.0008(14) -0.0134(16)
C164 0.080(3) 0.072(3) 0.064(3) 0.011(2) 0.022(2) -0.014(3)
C165 0.111(4) 0.102(4) 0.059(3) 0.010(3) -0.013(3) -0.082(4)
C166 0.062(3) 0.068(3) 0.087(3) 0.034(3) -0.001(2) -0.016(2)
N11 0.0237(11) 0.0245(13) 0.0278(11) -0.0024(9) -0.0086(9) -0.0002(9)
C167 0.0280(14) 0.0256(14) 0.0311(14) -0.0002(12) -0.0107(11) -0.0016(12)
C168 0.0424(19) 0.0314(17) 0.051(2) 0.0021(15) -0.0053(16) -0.0024(15)
C169 0.043(2) 0.0284(17) 0.061(2) -0.0104(15) -0.0064(17) 0.0022(15)
C170 0.0342(17) 0.0349(17) 0.0437(18) -0.0120(14) 0.0003(14) 0.0071(14)
C171 0.0245(13) 0.0298(16) 0.0285(14) -0.0012(11) -0.0063(11) 0.0014(12)
N12 0.0220(10) 0.0273(11) 0.0221(10) 0.0004(10) -0.0043(8) 0.0029(10)
C172 0.0273(14) 0.0377(17) 0.0247(13) -0.0032(12) -0.0064(11) 0.0043(13)
C173 0.0297(15) 0.0416(18) 0.0329(14) -0.0082(14) -0.0026(12) 0.0055(14)
C174 0.0302(15) 0.054(2) 0.0273(14) -0.0041(13) 0.0019(12) 0.0036(14)
C175 0.0277(14) 0.0418(17) 0.0281(14) 0.0024(13) -0.0019(11) 0.0022(13)
C176 0.0278(14) 0.0335(16) 0.0220(12) 0.0021(11) -0.0083(11) 0.0052(12)
C177 0.0242(13) 0.0225(13) 0.0340(14) 0.0030(11) -0.0044(11) 0.0020(11)
C178 0.0245(13) 0.0244(13) 0.0262(13) 0.0059(11) -0.0037(10) 0.0014(11)
C179 0.0225(13) 0.0303(15) 0.0271(13) 0.0044(11) -0.0049(10) 0.0018(11)
C180 0.0263(14) 0.0361(16) 0.0311(14) 0.0060(12) -0.0010(11) -0.0005(12)
C181 0.0293(15) 0.0287(15) 0.0388(16) 0.0086(12) -0.0044(12) -0.0059(12)
C182 0.0312(16) 0.0374(18) 0.051(2) 0.0069(15) 0.0037(14) -0.0072(14)
C183 0.0340(17) 0.0354(18) 0.063(2) 0.0124(16) -0.0053(16) -0.0124(14)
C184 0.0440(19) 0.0307(17) 0.054(2) 0.0033(15) -0.0126(16) -0.0061(15)
C185 0.0311(15) 0.0241(15) 0.0473(18) 0.0011(13) -0.0079(13) -0.0017(12)
C186 0.0282(14) 0.0257(14) 0.0373(15) 0.0042(12) -0.0062(12) 0.0028(12)
O18 0.0220(10) 0.0243(10) 0.0313(10) -0.0014(8) -0.0009(8) 0.0000(8)
O19 0.123(4) 0.079(3) 0.099(3) 0.011(2) 0.010(3) 0.002(3)
C187 0.109(5) 0.061(3) 0.087(4) 0.020(3) 0.034(3) 0.010(3)
N13 0.118(4) 0.073(3) 0.093(3) 0.020(3) 0.036(3) 0.001(3)
C188 0.139(6) 0.075(4) 0.132(6) 0.052(4) 0.053(5) 0.008(4)
C189 0.256(13) 0.125(7) 0.080(5) -0.021(5) 0.030(6) -0.010(8)
O20 0.109(4) 0.104(4) 0.150(5) 0.002(3) -0.004(4) 0.044(3)
C190 0.075(4) 0.069(4) 0.188(9) 0.009(5) 0.024(5) 0.036(3)
N14 0.087(3) 0.059(3) 0.123(4) -0.018(3) 0.003(3) 0.004(2)
C191 0.112(6) 0.118(6) 0.141(7) -0.043(5) 0.053(5) -0.019(5)
C192 0.230(12) 0.069(5) 0.144(8) -0.001(5) -0.063(8) 0.011(6)
O21 0.086(3) 0.104(4) 0.325(9) 0.098(5) 0.092(5) 0.037(3)
C193 0.058(3) 0.105(5) 0.140(6) 0.038(4) 0.029(4) 0.007(3)
N15 0.052(2) 0.076(3) 0.120(4) 0.014(3) 0.021(2) -0.000(2)
C194 0.106(6) 0.167(9) 0.199(11) -0.073(8) 0.027(7) -0.054(6)
C195 0.092(5) 0.069(4) 0.268(12) 0.023(6) 0.084(6) 0.022(4)

loop_
_atom_type_symbol
_atom_type_description
_atom_type_scat_dispersion_real
_atom_type_scat_dispersion_imag
_atom_type_scat_source
C C 0.0033 0.0016 'International Tables Vol C Tables 4.2.6.8 and 6.1.1.4'
H H 0.0000 0.0000 'International Tables Vol C Tables 4.2.6.8 and 6.1.1.4'
N N 0.0061 0.0033 'International Tables Vol C Tables 4.2.6.8 and 6.1.1.4'
O O 0.0106 0.0060 'International Tables Vol C Tables 4.2.6.8 and 6.1.1.4'
Ni Ni 0.3393 1.1124 'International Tables Vol C Tables 4.2.6.8 and 6.1.1.4'

loop_
_geom_angle_atom_site_label_1
_geom_angle_atom_site_label_2
_geom_angle_atom_site_label_3
_geom_angle
_geom_angle_site_symmetry_3
O1 Ni1 O3 85.87(11) .
O1 Ni1 N1 94.11(13) .
O3 Ni1 N1 175.41(11) .
O1 Ni1 N2 176.34(11) .
O3 Ni1 N2 93.39(11) .
N1 Ni1 N2 86.34(13) .
O1 C1 C2 125.4(4) .
O1 C1 C6 116.9(4) .
C2 C1 C6 117.7(4) .
C3 C2 C1 118.1(4) .
C3 C2 C12 120.4(4) .
C1 C2 C12 121.5(3) .
C4 C3 C2 123.3(5) .
C4 C3 H1 118.4 .
C2 C3 H1 118.4 .
C5 C4 C3 118.4(4) .
C5 C4 C8 123.2(5) .
C3 C4 C8 118.3(6) .
C4 C5 C6 121.4(5) .
C4 C5 H2 119.3 .
C6 C5 H2 119.3 .
C5 C6 C7 119.8(4) .
C5 C6 C1 120.8(5) .
C7 C6 C1 119.5(4) .
C1 O1 Ni1 126.6(3) .
O2 C7 C6 123.9(5) .
O2 C7 H3 118.0 .
C6 C7 H3 118.0 .
C10 C8 C11 113.8(6) .
C10 C8 C4 110.3(4) .
C11 C8 C4 111.4(4) .
C10 C8 C9 108.4(5) .
C11 C8 C9 104.2(5) .
C4 C8 C9 108.5(6) .
C8 C9 H4 109.5 .
C8 C9 H5 109.5 .
H4 C9 H5 109.5 .
C8 C9 H6 109.5 .
H4 C9 H6 109.5 .
H5 C9 H6 109.5 .
C8 C10 H7 109.5 .
C8 C10 H8 109.5 .
H7 C10 H8 109.5 .
C8 C10 H9 109.5 .
H7 C10 H9 109.5 .
H8 C10 H9 109.5 .
C8 C11 H10 109.5 .
C8 C11 H11 109.5 .
H10 C11 H11 109.5 .
C8 C11 H12 109.5 .
H10 C11 H12 109.5 .
H11 C11 H12 109.5 .
C12 N1 C16 118.9(3) .
C12 N1 Ni1 128.3(3) .
C16 N1 Ni1 112.5(3) .
N1 C12 C13 120.1(4) .
N1 C12 C2 119.6(4) .
C13 C12 C2 120.2(4) .
C14 C13 C12 120.1(4) .
C14 C13 H13 120.0 .
C12 C13 H13 120.0 .
C13 C14 C15 120.7(4) .
C13 C14 H14 119.7 .
C15 C14 H14 119.7 .
C16 C15 C14 117.0(4) .
C16 C15 H15 121.5 .
C14 C15 H15 121.5 .
N1 C16 C15 123.1(4) .
N1 C16 C17 113.5(3) .
C15 C16 C17 123.3(4) .
C21 N2 C17 120.4(3) .
C21 N2 Ni1 127.2(2) .
C17 N2 Ni1 112.1(2) .
N2 C17 C18 121.2(4) .
N2 C17 C16 113.7(3) .
C18 C17 C16 125.1(4) .
C19 C18 C17 118.8(4) .
C19 C18 H16 120.6 .
C17 C18 H16 120.6 .
C20 C19 C18 119.3(4) .
C20 C19 H17 120.3 .
C18 C19 H17 120.3 .
C19 C20 C21 121.1(4) .
C19 C20 H18 119.5 .
C21 C20 H18 119.5 .
N2 C21 C20 118.9(3) .
N2 C21 C24 120.2(3) .
C20 C21 C24 120.9(4) .
C31 C22 C23 120.5(3) .
C31 C22 C22 120.6(3) 2
C23 C22 C22 118.9(2) 2
O3 C23 C24 123.7(3) .
O3 C23 C22 117.6(3) .
C24 C23 C22 118.7(3) .
C25 C24 C23 120.0(3) .
C25 C24 C21 119.0(3) .
C23 C24 C21 121.0(3) .
C24 C25 C26 122.2(3) .
C24 C25 H19 118.9 .
C26 C25 H19 118.9 .
C25 C26 C31 118.7(3) .
C25 C26 C27 121.5(4) .
C31 C26 C27 119.8(4) .
C28 C27 C26 120.4(4) .
C28 C27 H20 119.8 .
C26 C27 H20 119.8 .
C27 C28 C29 120.4(4) .
C27 C28 H21 119.8 .
C29 C28 H21 119.8 .
C30 C29 C28 120.6(4) .
C30 C29 H22 119.7 .
C28 C29 H22 119.7 .
C29 C30 C31 121.7(4) .
C29 C30 H23 119.2 .
C31 C30 H23 119.2 .
C22 C31 C30 123.3(4) .
C22 C31 C26 119.7(3) .
C30 C31 C26 117.1(3) .
C23 O3 Ni1 125.2(2) .
O6 Ni2 O4 84.76(14) .
O6 Ni2 N4 93.41(12) .
O4 Ni2 N4 175.45(13) .
O6 Ni2 N3 177.55(12) .
O4 Ni2 N3 94.67(16) .
N4 Ni2 N3 86.98(15) .
O7 Ni3 O8 85.46(11) .
O7 Ni3 N6 177.80(11) .
O8 Ni3 N6 94.30(12) .
O7 Ni3 N5 93.64(13) .
O8 Ni3 N5 176.12(11) .
N6 Ni3 N5 86.45(14) .
O4 C32 C33 126.0(5) .
O4 C32 C37 115.8(5) .
C33 C32 C37 118.3(5) .
C34 C33 C32 116.1(6) .
C34 C33 C43 122.5(6) .
C32 C33 C43 121.3(4) .
C33 C34 C35 125.6(7) .
C33 C34 H24 117.2 .
C35 C34 H24 117.2 .
C36 C35 C34 117.2(6) .
C36 C35 C39 124.3(7) .
C34 C35 C39 117.8(8) .
C35 C36 C37 122.7(7) .
C35 C36 H25 118.7 .
C37 C36 H25 118.7 .
C36 C37 C38 120.3(6) .
C36 C37 C32 119.9(7) .
C38 C37 C32 119.8(5) .
C32 O4 Ni2 127.1(3) .
O5 C38 C37 125.1(7) .
O5 C38 H26 117.4 .
C37 C38 H26 117.4 .
C41 C39 C40 108.1(6) .
C41 C39 C42 111.8(9) .
C40 C39 C42 106.5(7) .
C41 C39 C35 109.5(5) .
C40 C39 C35 110.6(9) .
C42 C39 C35 110.4(5) .
C39 C40 H27 109.5 .
C39 C40 H28 109.5 .
H27 C40 H28 109.5 .
C39 C40 H29 109.5 .
H27 C40 H29 109.5 .
H28 C40 H29 109.5 .
C39 C41 H30 109.5 .
C39 C41 H31 109.5 .
H30 C41 H31 109.5 .
C39 C41 H32 109.5 .
H30 C41 H32 109.5 .
H31 C41 H32 109.5 .
C39 C42 H33 109.5 .
C39 C42 H34 109.5 .
H33 C42 H34 109.5 .
C39 C42 H35 109.5 .
H33 C42 H35 109.5 .
H34 C42 H35 109.5 .
C43 N3 C47 118.9(4) .
C43 N3 Ni2 129.0(3) .
C47 N3 Ni2 112.0(3) .
N3 C43 C44 119.0(5) .
N3 C43 C33 120.4(4) .
C44 C43 C33 120.5(4) .
C45 C44 C43 121.5(5) .
C45 C44 H36 119.2 .
C43 C44 H36 119.2 .
C44 C45 C46 119.5(5) .
C44 C45 H37 120.2 .
C46 C45 H37 120.2 .
C47 C46 C45 118.1(5) .
C47 C46 H38 120.9 .
C45 C46 H38 120.9 .
C46 C47 N3 122.9(4) .
C46 C47 C48 123.1(4) .
N3 C47 C48 114.0(3) .
C52 N4 C48 119.4(3) .
C52 N4 Ni2 128.1(3) .
C48 N4 Ni2 112.0(2) .
N4 C48 C49 121.2(3) .
N4 C48 C47 114.0(3) .
C49 C48 C47 124.8(4) .
C50 C49 C48 119.3(3) .
C50 C49 H39 120.3 .
C48 C49 H39 120.3 .
C51 C50 C49 119.7(4) .
C51 C50 H40 120.1 .
C49 C50 H40 120.1 .
C50 C51 C52 119.7(4) .
C50 C51 H41 120.2 .
C52 C51 H41 120.2 .
N4 C52 C51 120.5(3) .
N4 C52 C55 119.3(3) .
C51 C52 C55 120.1(3) .
C54 C53 C62 120.8(3) .
C54 C53 C63 117.0(3) .
C62 C53 C63 122.1(3) .
O6 C54 C53 118.8(3) .
O6 C54 C55 121.9(3) .
C53 C54 C55 119.3(3) .
C56 C55 C54 119.2(3) .
C56 C55 C52 120.2(3) .
C54 C55 C52 120.6(3) .
C55 C56 C57 122.7(4) .
C55 C56 H42 118.7 .
C57 C56 H42 118.7 .
C56 C57 C58 121.7(4) .
C56 C57 C62 118.7(3) .
C58 C57 C62 119.6(3) .
C59 C58 C57 121.0(4) .
C59 C58 H43 119.5 .
C57 C58 H43 119.5 .
C58 C59 C60 119.9(4) .
C58 C59 H44 120.0 .
C60 C59 H44 120.0 .
C61 C60 C59 120.7(4) .
C61 C60 H45 119.7 .
C59 C60 H45 119.7 .
C60 C61 C62 121.9(4) .
C60 C61 H46 119.1 .
C62 C61 H46 119.1 .
C53 C62 C61 124.0(4) .
C53 C62 C57 119.1(3) .
C61 C62 C57 116.9(3) .
C54 O6 Ni2 124.9(2) .
C64 C63 C72 121.2(3) .
C64 C63 C53 116.8(3) .
C72 C63 C53 121.9(3) .
O7 C64 C63 118.3(3) .
O7 C64 C65 122.9(3) .
C63 C64 C65 118.8(3) .
C66 C65 C64 119.3(4) .
C66 C65 C73 119.6(4) .
C64 C65 C73 121.1(3) .
C65 C66 C67 122.4(4) .
C65 C66 H47 118.8 .
C67 C66 H47 118.8 .
C66 C67 C68 122.3(4) .
C66 C67 C72 119.4(4) .
C68 C67 C72 118.3(4) .
C69 C68 C67 122.2(5) .
C69 C68 H48 118.9 .
C67 C68 H48 118.9 .
C68 C69 C70 119.4(4) .
C68 C69 H49 120.3 .
C70 C69 H49 120.3 .
C71 C70 C69 121.3(4) .
C71 C70 H50 119.3 .
C69 C70 H50 119.3 .
C70 C71 C72 121.0(4) .
C70 C71 H51 119.5 .
C72 C71 H51 119.5 .
C63 C72 C67 118.8(4) .
C63 C72 C71 123.5(4) .
C67 C72 C71 117.7(3) .
C64 O7 Ni3 126.4(2) .
C73 N5 C77 119.7(3) .
C73 N5 Ni3 127.4(3) .
C77 N5 Ni3 112.6(3) .
N5 C73 C74 118.9(4) .
N5 C73 C65 120.5(3) .
C74 C73 C65 120.5(4) .
C75 C74 C73 121.3(4) .
C75 C74 H52 119.3 .
C73 C74 H52 119.3 .
C74 C75 C76 118.9(4) .
C74 C75 H53 120.6 .
C76 C75 H53 120.6 .
C77 C76 C75 118.8(4) .
C77 C76 H54 120.6 .
C75 C76 H54 120.6 .
N5 C77 C76 122.3(4) .
N5 C77 C78 113.3(3) .
C76 C77 C78 124.4(4) .
C82 N6 C78 120.0(3) .
C82 N6 Ni3 127.7(3) .
C78 N6 Ni3 112.1(3) .
N6 C78 C79 122.6(4) .
N6 C78 C77 114.7(3) .
C79 C78 C77 122.6(4) .
C78 C79 C80 118.6(4) .
C78 C79 H55 120.7 .
C80 C79 H55 120.7 .
C81 C80 C79 118.8(4) .
C81 C80 H56 120.6 .
C79 C80 H56 120.6 .
C80 C81 C82 121.5(4) .
C80 C81 H57 119.2 .
C82 C81 H57 119.2 .
N6 C82 C81 118.3(4) .
N6 C82 C84 120.6(3) .
C81 C82 C84 121.1(4) .
O8 C83 C84 124.9(3) .
O8 C83 C88 117.9(3) .
C84 C83 C88 117.2(3) .
C83 C84 C82 122.6(3) .
C83 C84 C85 117.8(4) .
C82 C84 C85 119.6(3) .
C86 C85 C84 123.9(4) .
C86 C85 H58 118.0 .
C84 C85 H58 118.0 .
C85 C86 C87 118.0(4) .
C85 C86 C90 121.7(4) .
C87 C86 C90 120.1(4) .
C86 C87 C88 121.6(4) .
C86 C87 H59 119.2 .
C88 C87 H59 119.2 .
C87 C88 C83 121.2(3) .
C87 C88 C89 119.5(4) .
C83 C88 C89 119.3(3) .
C83 O8 Ni3 128.4(2) .
O9 C89 C88 124.4(4) .
O9 C89 H60 117.8 .
C88 C89 H60 117.8 .
C92 C90 C91 113.7(5) .
C92 C90 C86 110.3(4) .
C91 C90 C86 110.8(4) .
C92 C90 C93 106.1(6) .
C91 C90 C93 106.1(5) .
C86 C90 C93 109.6(5) .
C90 C91 H61 109.5 .
C90 C91 H62 109.5 .
H61 C91 H62 109.5 .
C90 C91 H63 109.5 .
H61 C91 H63 109.5 .
H62 C91 H63 109.5 .
C90 C92 H64 109.5 .
C90 C92 H65 109.5 .
H64 C92 H65 109.5 .
C90 C92 H66 109.5 .
H64 C92 H66 109.5 .
H65 C92 H66 109.5 .
C90 C93 H67 109.5 .
C90 C93 H68 109.5 .
H67 C93 H68 109.5 .
C90 C93 H69 109.5 .
H67 C93 H69 109.5 .
H68 C93 H69 109.5 .
O12 Ni4 O10 85.16(10) .
O12 Ni4 N8 93.87(11) .
O10 Ni4 N8 175.99(10) .
O12 Ni4 N7 176.02(10) .
O10 Ni4 N7 94.52(11) .
N8 Ni4 N7 86.17(12) .
O13 Ni5 O14 85.57(10) .
O13 Ni5 N10 175.98(10) .
O14 Ni5 N10 94.46(10) .
O13 Ni5 N9 93.24(10) .
O14 Ni5 N9 175.55(10) .
N10 Ni5 N9 86.43(11) .
O10 C94 C95 125.3(3) .
O10 C94 C99 117.2(3) .
C95 C94 C99 117.5(3) .
C96 C95 C94 119.2(3) .
C96 C95 C105 119.1(3) .
C94 C95 C105 121.6(3) .
C95 C96 C97 123.3(3) .
C95 C96 H70 118.3 .
C97 C96 H70 118.3 .
C98 C97 C96 116.4(3) .
C98 C97 C101 122.5(3) .
C96 C97 C101 120.7(3) .
C97 C98 C99 123.3(3) .
C97 C98 H71 118.4 .
C99 C98 H71 118.4 .
C98 C99 C94 119.9(3) .
C98 C99 C100 120.5(3) .
C94 C99 C100 119.5(3) .
C94 O10 Ni4 126.28(19) .
O11 C100 C99 124.3(3) .
O11 C100 H72 117.9 .
C99 C100 H72 117.9 .
C104 C101 C102 107.6(4) .
C104 C101 C103 108.9(4) .
C102 C101 C103 110.9(4) .
C104 C101 C97 111.9(3) .
C102 C101 C97 111.0(3) .
C103 C101 C97 106.5(3) .
C101 C102 H73 109.5 .
C101 C102 H74 109.5 .
H73 C102 H74 109.5 .
C101 C102 H75 109.5 .
H73 C102 H75 109.5 .
H74 C102 H75 109.5 .
C101 C103 H76 109.5 .
C101 C103 H77 109.5 .
H76 C103 H77 109.5 .
C101 C103 H78 109.5 .
H76 C103 H78 109.5 .
H77 C103 H78 109.5 .
C101 C104 H79 109.5 .
C101 C104 H80 109.5 .
H79 C104 H80 109.5 .
C101 C104 H81 109.5 .
H79 C104 H81 109.5 .
H80 C104 H81 109.5 .
C105 N7 C109 119.8(3) .
C105 N7 Ni4 127.8(2) .
C109 N7 Ni4 111.9(2) .
N7 C105 C106 118.7(3) .
N7 C105 C95 119.8(3) .
C106 C105 C95 121.5(3) .
C107 C106 C105 121.8(3) .
C107 C106 H82 119.1 .
C105 C106 H82 119.1 .
C106 C107 C108 118.9(3) .
C106 C107 H83 120.5 .
C108 C107 H83 120.5 .
C107 C108 C109 118.7(3) .
C107 C108 H84 120.6 .
C109 C108 H84 120.6 .
N7 C109 C108 121.9(3) .
N7 C109 C110 114.3(3) .
C108 C109 C110 123.7(3) .
C114 N8 C110 120.0(3) .
C114 N8 Ni4 127.2(2) .
C110 N8 Ni4 112.6(2) .
N8 C110 C111 122.0(3) .
N8 C110 C109 113.2(3) .
C111 C110 C109 124.7(3) .
C110 C111 C112 118.6(3) .
C110 C111 H85 120.7 .
C112 C111 H85 120.7 .
C113 C112 C111 120.0(3) .
C113 C112 H86 120.0 .
C111 C112 H86 120.0 .
C112 C113 C114 120.2(3) .
C112 C113 H87 119.9 .
C114 C113 H87 119.9 .
N8 C114 C113 119.1(3) .
N8 C114 C117 120.0(3) .
C113 C114 C117 120.9(3) .
C116 C115 C124 119.9(3) .
C116 C115 C125 117.6(3) .
C124 C115 C125 122.4(3) .
O12 C116 C115 117.9(3) .
O12 C116 C117 122.6(3) .
C115 C116 C117 119.5(3) .
C118 C117 C116 119.2(3) .
C118 C117 C114 119.5(3) .
C116 C117 C114 121.4(3) .
C117 C118 C119 122.2(3) .
C117 C118 H88 118.9 .
C119 C118 H88 118.9 .
C124 C119 C118 119.2(3) .
C124 C119 C120 120.2(3) .
C118 C119 C120 120.5(3) .
C121 C120 C119 120.0(4) .
C121 C120 H89 120.0 .
C119 C120 H89 120.0 .
C120 C121 C122 119.8(4) .
C120 C121 H90 120.1 .
C122 C121 H90 120.1 .
C123 C122 C121 121.0(4) .
C123 C122 H91 119.5 .
C121 C122 H91 119.5 .
C122 C123 C124 121.2(4) .
C122 C123 H92 119.4 .
C124 C123 H92 119.4 .
C119 C124 C115 120.1(3) .
C119 C124 C123 117.7(3) .
C115 C124 C123 122.1(3) .
C116 O12 Ni4 124.74(19) .
C126 C125 C134 120.5(3) .
C126 C125 C115 117.7(3) .
C134 C125 C115 121.8(3) .
O13 C126 C125 118.6(3) .
O13 C126 C127 122.4(3) .
C125 C126 C127 119.0(3) .
C128 C127 C126 119.9(3) .
C128 C127 C135 118.6(3) .
C126 C127 C135 121.5(2) .
C127 C128 C129 121.8(3) .
C127 C128 H93 119.1 .
C129 C128 H93 119.1 .
C128 C129 C130 121.5(3) .
C128 C129 C134 118.8(3) .
C130 C129 C134 119.7(3) .
C131 C130 C129 121.3(4) .
C131 C130 H94 119.3 .
C129 C130 H94 119.3 .
C130 C131 C132 119.8(3) .
C130 C131 H95 120.1 .
C132 C131 H95 120.1 .
C133 C132 C131 120.6(4) .
C133 C132 H96 119.7 .
C131 C132 H96 119.7 .
C132 C133 C134 121.3(4) .
C132 C133 H97 119.4 .
C134 C133 H97 119.4 .
C125 C134 C129 120.0(3) .
C125 C134 C133 122.6(3) .
C129 C134 C133 117.3(3) .
C126 O13 Ni5 125.7(2) .
C135 N9 C139 119.6(3) .
C135 N9 Ni5 127.9(2) .
C139 N9 Ni5 112.2(2) .
N9 C135 C136 119.3(3) .
N9 C135 C127 119.7(3) .
C136 C135 C127 120.9(3) .
C137 C136 C135 121.1(3) .
C137 C136 H98 119.4 .
C135 C136 H98 119.4 .
C136 C137 C138 118.7(3) .
C136 C137 H99 120.7 .
C138 C137 H99 120.7 .
C139 C138 C137 118.7(3) .
C139 C138 H100 120.6 .
C137 C138 H100 120.6 .
N9 C139 C138 122.4(3) .
N9 C139 C140 113.7(3) .
C138 C139 C140 123.9(3) .
C144 N10 C140 119.4(3) .
C144 N10 Ni5 128.0(2) .
C140 N10 Ni5 112.0(2) .
N10 C140 C141 122.3(3) .
N10 C140 C139 113.8(3) .
C141 C140 C139 123.9(3) .
C140 C141 C142 118.7(3) .
C140 C141 H101 120.6 .
C142 C141 H101 120.6 .
C143 C142 C141 118.8(3) .
C143 C142 H102 120.6 .
C141 C142 H102 120.6 .
C142 C143 C144 121.6(3) .
C142 C143 H103 119.2 .
C144 C143 H103 119.2 .
N10 C144 C143 118.9(3) .
N10 C144 C146 120.3(3) .
C143 C144 C146 120.7(3) .
O14 C145 C150 118.0(3) .
O14 C145 C146 124.9(3) .
C150 C145 C146 117.0(3) .
C147 C146 C145 118.4(3) .
C147 C146 C144 120.2(3) .
C145 C146 C144 121.2(2) .
C148 C147 C146 124.5(3) .
C148 C147 H104 117.8 .
C146 C147 H104 117.8 .
C147 C148 C149 116.6(3) .
C147 C148 C152 122.1(3) .
C149 C148 C152 121.2(3) .
C150 C149 C148 121.7(3) .
C150 C149 H105 119.2 .
C148 C149 H105 119.2 .
C149 C150 C145 121.5(3) .
C149 C150 C151 119.6(3) .
C145 C150 C151 118.9(3) .
C145 O14 Ni5 126.8(2) .
O15 C151 C150 124.4(3) .
O15 C151 H106 117.8 .
C150 C151 H106 117.8 .
C155 C152 C153 110.5(4) .
C155 C152 C154 111.1(4) .
C153 C152 C154 105.7(4) .
C155 C152 C148 108.5(3) .
C153 C152 C148 110.9(3) .
C154 C152 C148 110.2(3) .
C152 C153 H107 109.5 .
C152 C153 H108 109.5 .
H107 C153 H108 109.5 .
C152 C153 H109 109.5 .
H107 C153 H109 109.5 .
H108 C153 H109 109.5 .
C152 C154 H110 109.5 .
C152 C154 H111 109.5 .
H110 C154 H111 109.5 .
C152 C154 H112 109.5 .
H110 C154 H112 109.5 .
H111 C154 H112 109.5 .
C152 C155 H113 109.5 .
C152 C155 H114 109.5 .
H113 C155 H114 109.5 .
C152 C155 H115 109.5 .
H113 C155 H115 109.5 .
H114 C155 H115 109.5 .
O18 Ni6 O16 85.73(9) .
O18 Ni6 N11 178.81(10) .
O16 Ni6 N11 94.27(11) .
O18 Ni6 N12 92.63(11) .
O16 Ni6 N12 175.14(10) .
N11 Ni6 N12 87.27(12) .
O16 C156 C157 125.2(3) .
O16 C156 C161 117.7(3) .
C157 C156 C161 117.1(3) .
C158 C157 C156 118.0(3) .
C158 C157 C167 120.0(3) .
C156 C157 C167 122.0(3) .
C159 C158 C157 124.7(3) .
C159 C158 H116 117.7 .
C157 C158 H116 117.7 .
C160 C159 C158 116.6(3) .
C160 C159 C163 122.7(3) .
C158 C159 C163 120.7(3) .
C161 C160 C159 122.0(3) .
C161 C160 H117 119.0 .
C159 C160 H117 119.0 .
C160 C161 C156 121.5(3) .
C160 C161 C162 119.4(3) .
C156 C161 C162 119.2(3) .
C156 O16 Ni6 127.9(2) .
O17 C162 C161 124.0(3) .
O17 C162 H118 118.0 .
C161 C162 H118 118.0 .
C165 C163 C166 114.1(5) .
C165 C163 C164 107.1(4) .
C166 C163 C164 105.3(4) .
C165 C163 C159 109.2(3) .
C166 C163 C159 110.5(3) .
C164 C163 C159 110.6(4) .
C163 C164 H119 109.5 .
C163 C164 H120 109.5 .
H119 C164 H120 109.5 .
C163 C164 H121 109.5 .
H119 C164 H121 109.5 .
H120 C164 H121 109.5 .
C163 C165 H122 109.5 .
C163 C165 H123 109.5 .
H122 C165 H123 109.5 .
C163 C165 H124 109.5 .
H122 C165 H124 109.5 .
H123 C165 H124 109.5 .
C163 C166 H125 109.5 .
C163 C166 H126 109.5 .
H125 C166 H126 109.5 .
C163 C166 H127 109.5 .
H125 C166 H127 109.5 .
H126 C166 H127 109.5 .
C167 N11 C171 119.8(3) .
C167 N11 Ni6 128.5(2) .
C171 N11 Ni6 111.8(2) .
N11 C167 C168 119.2(3) .
N11 C167 C157 120.5(3) .
C168 C167 C157 120.3(3) .
C169 C168 C167 120.5(3) .
C169 C168 H128 119.8 .
C167 C168 H128 119.8 .
C168 C169 C170 120.0(3) .
C168 C169 H129 120.0 .
C170 C169 H129 120.0 .
C171 C170 C169 118.8(3) .
C171 C170 H130 120.6 .
C169 C170 H130 120.6 .
N11 C171 C170 121.9(3) .
N11 C171 C172 114.2(3) .
C170 C171 C172 123.9(3) .
C176 N12 C172 120.3(2) .
C176 N12 Ni6 128.2(2) .
C172 N12 Ni6 111.1(2) .
N12 C172 C173 121.4(3) .
N12 C172 C171 114.5(3) .
C173 C172 C171 124.1(3) .
C174 C173 C172 118.7(3) .
C174 C173 H131 120.7 .
C172 C173 H131 120.7 .
C175 C174 C173 119.4(3) .
C175 C174 H132 120.3 .
C173 C174 H132 120.3 .
C174 C175 C176 120.9(3) .
C174 C175 H133 119.6 .
C176 C175 H133 119.6 .
N12 C176 C175 119.3(3) .
N12 C176 C179 119.9(3) .
C175 C176 C179 120.7(3) .
C186 C177 C178 120.9(3) .
C186 C177 C177 124.4(2) 2_656
C178 C177 C177 114.3(2) 2_656
O18 C178 C177 118.2(3) .
O18 C178 C179 122.4(3) .
C177 C178 C179 119.4(3) .
C180 C179 C178 118.7(3) .
C180 C179 C176 120.7(3) .
C178 C179 C176 120.4(3) .
C179 C180 C181 122.5(3) .
C179 C180 H134 118.8 .
C181 C180 H134 118.8 .
C180 C181 C182 121.8(3) .
C180 C181 C186 119.0(3) .
C182 C181 C186 119.1(3) .
C183 C182 C181 121.2(3) .
C183 C182 H135 119.4 .
C181 C182 H135 119.4 .
C182 C183 C184 120.1(3) .
C182 C183 H136 119.9 .
C184 C183 H136 119.9 .
C185 C184 C183 120.2(3) .
C185 C184 H137 119.9 .
C183 C184 H137 119.9 .
C184 C185 C186 121.9(3) .
C184 C185 H138 119.0 .
C186 C185 H138 119.0 .
C177 C186 C185 123.5(3) .
C177 C186 C181 119.1(3) .
C185 C186 C181 117.3(3) .
C178 O18 Ni6 126.40(19) .
N13 C187 O19 123.1(6) .
N13 C187 H139 118.4 .
O19 C187 H139 118.4 .
C187 N13 C189 120.1(7) .
C187 N13 C188 123.9(7) .
C189 N13 C188 115.4(6) .
N13 C188 H140 109.5 .
N13 C188 H141 109.5 .
H140 C188 H141 109.5 .
N13 C188 H142 109.5 .
H140 C188 H142 109.5 .
H141 C188 H142 109.5 .
N13 C189 H143 109.5 .
N13 C189 H144 109.5 .
H143 C189 H144 109.5 .
N13 C189 H145 109.5 .
H143 C189 H145 109.5 .
H144 C189 H145 109.5 .
N14 C190 O20 118.3(8) .
N14 C190 H146 120.9 .
O20 C190 H146 120.9 .
C190 N14 C191 125.5(8) .
C190 N14 C192 114.3(8) .
C191 N14 C192 120.1(7) .
N14 C191 H147 109.5 .
N14 C191 H148 109.5 .
H147 C191 H148 109.5 .
N14 C191 H149 109.5 .
H147 C191 H149 109.5 .
H148 C191 H149 109.5 .
N14 C192 H150 109.5 .
N14 C192 H151 109.5 .
H150 C192 H151 109.5 .
N14 C192 H152 109.5 .
H150 C192 H152 109.5 .
H151 C192 H152 109.5 .
O21 C193 N15 126.2(10) .
O21 C193 H153 116.9 .
N15 C193 H153 116.9 .
C193 N15 C195 124.6(8) .
C193 N15 C194 122.8(8) .
C195 N15 C194 112.6(8) .
N15 C194 H154 109.5 .
N15 C194 H155 109.5 .
H154 C194 H155 109.5 .
N15 C194 H156 109.5 .
H154 C194 H156 109.5 .
H155 C194 H156 109.5 .
N15 C195 H157 109.5 .
N15 C195 H158 109.5 .
H157 C195 H158 109.5 .
N15 C195 H159 109.5 .
H157 C195 H159 109.5 .
H158 C195 H159 109.5 .
O22 C196 N16 118.8(14) .
O22 C196 H160 120.6 .
N16 C196 H160 120.6 .
C196 N16 C197 120.4(12) .
C196 N16 C198 121.0(15) .
C197 N16 C198 118.1(12) .
N16 C197 H161 109.5 .
N16 C197 H162 109.5 .
H161 C197 H162 109.5 .
N16 C197 H163 109.5 .
H161 C197 H163 109.5 .
H162 C197 H163 109.5 .
N16 C198 H164 109.5 .
N16 C198 H165 109.5 .
H164 C198 H165 109.5 .
N16 C198 H166 109.5 .
H164 C198 H166 109.5 .
H165 C198 H166 109.5 .
O23 C199 N17 124.0(16) .
O23 C199 H167 118.0 .
N17 C199 H167 118.0 .
C199 N17 C200 120.0(12) .
C199 N17 C201 124.2(13) .
C200 N17 C201 115.7(13) .
N17 C200 H168 109.5 .
N17 C200 H169 109.5 .
H168 C200 H169 109.5 .
N17 C200 H170 109.5 .
H168 C200 H170 109.5 .
H169 C200 H170 109.5 .
N17 C201 H171 109.5 .
N17 C201 H172 109.5 .
H171 C201 H172 109.5 .
N17 C201 H173 109.5 .
H171 C201 H173 109.5 .
H172 C201 H173 109.5 .
O24 C202 N18 125.4(10) .
O24 C202 H174 117.3 .
N18 C202 H174 117.3 .
C202 N18 C203 121.5(9) .
C202 N18 C204 117.9(9) .
C203 N18 C204 120.6(9) .
N18 C203 H175 109.5 .
N18 C203 H176 109.5 .
H175 C203 H176 109.5 .
N18 C203 H177 109.5 .
H175 C203 H177 109.5 .
H176 C203 H177 109.5 .
N18 C204 H178 109.5 .
N18 C204 H179 109.5 .
H178 C204 H179 109.5 .
N18 C204 H180 109.5 .
H178 C204 H180 109.5 .
H179 C204 H180 109.5 .
O25 C205 N19 118.4(17) .
O25 C205 H181 120.8 .
N19 C205 H181 120.8 .
C205 N19 C207 120.2(15) .
C205 N19 C206 121.3(14) .
C207 N19 C206 118.3(14) .
N19 C206 H182 109.5 .
N19 C206 H183 109.5 .
H182 C206 H183 109.5 .
N19 C206 H184 109.5 .
H182 C206 H184 109.5 .
H183 C206 H184 109.5 .
N19 C207 H185 109.5 .
N19 C207 H186 109.5 .
H185 C207 H186 109.5 .
N19 C207 H187 109.5 .
H185 C207 H187 109.5 .
H186 C207 H187 109.5 .
O26 C208 N20 126.9(9) .
O26 C208 H188 116.6 .
N20 C208 H188 116.6 .
C208 N20 C210 127.1(9) .
C208 N20 C209 122.5(8) .
C210 N20 C209 109.8(8) .
N20 C209 H189 109.5 .
N20 C209 H190 109.5 .
H189 C209 H190 109.5 .
N20 C209 H191 109.5 .
H189 C209 H191 109.5 .
H190 C209 H191 109.5 .
N20 C210 H192 109.5 .
N20 C210 H193 109.5 .
H192 C210 H193 109.5 .
N20 C210 H194 109.5 .
H192 C210 H194 109.5 .
H193 C210 H194 109.5 .
O27 C211 N21 113.1(11) .
O27 C211 H195 123.5 .
N21 C211 H195 123.5 .
C211 N21 C213 124.5(12) .
C211 N21 C212 116.2(11) .
C213 N21 C212 119.0(11) .
N21 C212 H196 109.5 .
N21 C212 H197 109.5 .
H196 C212 H197 109.5 .
N21 C212 H198 109.5 .
H196 C212 H198 109.5 .
H197 C212 H198 109.5 .
N21 C213 H199 109.5 .
N21 C213 H200 109.5 .
H199 C213 H200 109.5 .
N21 C213 H201 109.5 .
H199 C213 H201 109.5 .
H200 C213 H201 109.5 .
O28 C214 N22 116.8(9) .
O28 C214 H202 121.6 .
N22 C214 H202 121.6 .
C214 N22 C216 122.4(9) .
C214 N22 C215 117.4(8) .
C216 N22 C215 119.4(9) .
N22 C215 H203 109.5 .
N22 C215 H204 109.5 .
H203 C215 H204 109.5 .
N22 C215 H205 109.5 .
H203 C215 H205 109.5 .
H204 C215 H205 109.5 .
N22 C216 H206 109.5 .
N22 C216 H207 109.5 .
H206 C216 H207 109.5 .
N22 C216 H208 109.5 .
H206 C216 H208 109.5 .
H207 C216 H208 109.5 .
N23 C217 O29 122.8(14) .
N23 C217 H209 118.6 .
O29 C217 H209 118.6 .
C217 N23 C218 127.3(13) .
C217 N23 C219 122.0(14) .
C218 N23 C219 107.8(11) .
N23 C218 H210 109.5 .
N23 C218 H211 109.5 .
H210 C218 H211 109.5 .
N23 C218 H212 109.5 .
H210 C218 H212 109.5 .
H211 C218 H212 109.5 .
N23 C219 H213 109.5 .
N23 C219 H214 109.5 .
H213 C219 H214 109.5 .
N23 C219 H215 109.5 .
H213 C219 H215 109.5 .
H214 C219 H215 109.5 .
O30 C220 N24 126.9(7) .
O30 C220 H216 116.6 .
N24 C220 H216 116.6 .
C220 N24 C222 123.2(6) .
C220 N24 C221 121.7(6) .
C222 N24 C221 114.6(6) .
N24 C221 H217 109.5 .
N24 C221 H218 109.5 .
H217 C221 H218 109.5 .
N24 C221 H219 109.5 .
H217 C221 H219 109.5 .
H218 C221 H219 109.5 .
N24 C222 H220 109.5 .
N24 C222 H221 109.5 .
H220 C222 H221 109.5 .
N24 C222 H222 109.5 .
H220 C222 H222 109.5 .
H221 C222 H222 109.5 .
O31 C223 N25 130.0(14) .
O31 C223 H223 115.0 .
N25 C223 H223 115.0 .
C223 N25 C224 120.2(10) .
C223 N25 C225 117.6(11) .
C224 N25 C225 121.9(10) .
N25 C224 H224 109.5 .
N25 C224 H225 109.5 .
H224 C224 H225 109.5 .
N25 C224 H226 109.5 .
H224 C224 H226 109.5 .
H225 C224 H226 109.5 .
N25 C225 H227 109.5 .
N25 C225 H228 109.5 .
H227 C225 H228 109.5 .
N25 C225 H229 109.5 .
H227 C225 H229 109.5 .
H228 C225 H229 109.5 .
O32 C226 N26 126.2(10) .
O32 C226 H230 116.9 .
N26 C226 H230 116.9 .
C228 N26 C226 122.3(9) .
C228 N26 C227 121.3(8) .
C226 N26 C227 116.4(8) .
N26 C227 H231 109.5 .
N26 C227 H232 109.5 .
H231 C227 H232 109.5 .
N26 C227 H233 109.5 .
H231 C227 H233 109.5 .
H232 C227 H233 109.5 .
N26 C228 H234 109.5 .
N26 C228 H235 109.5 .
H234 C228 H235 109.5 .
N26 C228 H236 109.5 .
H234 C228 H236 109.5 .
H235 C228 H236 109.5 .
O33 C229 N27 124.6(19) .
O33 C229 H237 117.7 .
N27 C229 H237 117.7 .
C229 N27 C230 121.5(13) .
C229 N27 C231 120.7(12) .
C230 N27 C231 116.5(12) .
N27 C230 H238 109.5 .
N27 C230 H239 109.5 .
H238 C230 H239 109.5 .
N27 C230 H240 109.5 .
H238 C230 H240 109.5 .
H239 C230 H240 109.5 .
N27 C231 H241 109.5 .
N27 C231 H242 109.5 .
H241 C231 H242 109.5 .
N27 C231 H243 109.5 .
H241 C231 H243 109.5 .
H242 C231 H243 109.5 .
O34 C232 N28 115.6(13) .
O34 C232 H244 122.2 .
N28 C232 H244 122.2 .
C232 N28 C233 126.2(12) .
C232 N28 C234 118.7(12) .
C233 N28 C234 115.1(12) .
N28 C233 H245 109.5 .
N28 C233 H246 109.5 .
H245 C233 H246 109.5 .
N28 C233 H247 109.5 .
H245 C233 H247 109.5 .
H246 C233 H247 109.5 .
N28 C234 H248 109.5 .
N28 C234 H249 109.5 .
H248 C234 H249 109.5 .
N28 C234 H250 109.5 .
H248 C234 H250 109.5 .
H249 C234 H250 109.5 .
O35 C235 N29 123.7(16) .
O35 C235 H251 118.1 .
N29 C235 H251 118.1 .
C235 N29 C236 127.9(15) .
C235 N29 C237 116.1(13) .
C236 N29 C237 116.0(14) .
N29 C236 H252 109.5 .
N29 C236 H253 109.5 .
H252 C236 H253 109.5 .
N29 C236 H254 109.5 .
H252 C236 H254 109.5 .
H253 C236 H254 109.5 .
N29 C237 H255 109.5 .
N29 C237 H256 109.5 .
H255 C237 H256 109.5 .
N29 C237 H257 109.5 .
H255 C237 H257 109.5 .
H256 C237 H257 109.5 .
O36 C238 N30 120.8(11) .
O36 C238 H258 119.6 .
N30 C238 H258 119.6 .
C238 N30 C240 125.8(11) .
C238 N30 C239 120.7(10) .
C240 N30 C239 113.5(10) .
N30 C239 H259 109.5 .
N30 C239 H260 109.5 .
H259 C239 H260 109.5 .
N30 C239 H261 109.5 .
H259 C239 H261 109.5 .
H260 C239 H261 109.5 .
N30 C240 H262 109.5 .
N30 C240 H263 109.5 .
H262 C240 H263 109.5 .
N30 C240 H264 109.5 .
H262 C240 H264 109.5 .
H263 C240 H264 109.5 .
O37 C241 N31 124.2(14) .
O37 C241 H265 117.9 .
N31 C241 H265 117.9 .
C241 N31 C243 128.3(14) .
C241 N31 C242 120.6(12) .
C243 N31 C242 111.1(13) .
N31 C242 H266 109.5 .
N31 C242 H267 109.5 .
H266 C242 H267 109.5 .
N31 C242 H268 109.5 .
H266 C242 H268 109.5 .
H267 C242 H268 109.5 .
N31 C243 H269 109.5 .
N31 C243 H270 109.5 .
H269 C243 H270 109.5 .
N31 C243 H271 109.5 .
H269 C243 H271 109.5 .
H270 C243 H271 109.5 .
C246 C244 H272 109.5 .
C246 C244 H273 109.5 .
H272 C244 H273 109.5 .
C246 C244 H274 109.5 .
H272 C244 H274 109.5 .
H273 C244 H274 109.5 .
C246 C245 H275 109.5 .
C246 C245 H276 109.5 .
H275 C245 H276 109.5 .
C246 C245 H277 109.5 .
H275 C245 H277 109.5 .
H276 C245 H277 109.5 .
C245 C246 C244 104.2(16) .
C245 C246 O38 92.7(12) .
C244 C246 O38 98.7(14) .
C245 C246 H278 118.8 .
C244 C246 H278 118.8 .
O38 C246 H278 118.8 .
C247 O38 C246 117.8(12) .
O38 C247 C249 106.2(13) .
O38 C247 C248 106.3(13) .
C249 C247 C248 108.1(13) .
O38 C247 H279 112.0 .
C249 C247 H279 112.0 .
C248 C247 H279 112.0 .
C247 C248 H280 109.5 .
C247 C248 H281 109.5 .
H280 C248 H281 109.5 .
C247 C248 H282 109.5 .
H280 C248 H282 109.5 .
H281 C248 H282 109.5 .
C247 C249 H283 109.5 .
C247 C249 H284 109.5 .
H283 C249 H284 109.5 .
C247 C249 H285 109.5 .
H283 C249 H285 109.5 .
H284 C249 H285 109.5 .
O39 C250 C252 109.2(10) .
O39 C250 C251 109.5(10) .
C252 C250 C251 109.6(9) .
O39 C250 H286 109.5 .
C252 C250 H286 109.5 .
C251 C250 H286 109.5 .
C250 C251 H287 109.5 .
C250 C251 H288 109.5 .
H287 C251 H288 109.5 .
C250 C251 H289 109.5 .
H287 C251 H289 109.5 .
H288 C251 H289 109.5 .
C250 C252 H290 109.5 .
C250 C252 H291 109.5 .
H290 C252 H291 109.5 .
C250 C252 H292 109.5 .
H290 C252 H292 109.5 .
H291 C252 H292 109.5 .
C250 O39 C253 119.1(12) .
O39 C253 C255 108.3(10) .
O39 C253 C254 108.0(10) .
C255 C253 C254 108.7(10) .
O39 C253 H293 110.6 .
C255 C253 H293 110.6 .
C254 C253 H293 110.6 .
C253 C254 H294 109.5 .
C253 C254 H295 109.5 .
H294 C254 H295 109.5 .
C253 C254 H296 109.5 .
H294 C254 H296 109.5 .
H295 C254 H296 109.5 .
C253 C255 H297 109.5 .
C253 C255 H298 109.5 .
H297 C255 H298 109.5 .
C253 C255 H299 109.5 .
H297 C255 H299 109.5 .
H298 C255 H299 109.5 .

loop_
_geom_bond_atom_site_label_1
_geom_bond_atom_site_label_2
_geom_bond_distance
_geom_bond_site_symmetry_2
Ni1 O1 1.829(2) .
Ni1 O3 1.838(2) .
Ni1 N1 1.860(3) .
Ni1 N2 1.868(3) .
C1 O1 1.299(5) .
C1 C2 1.404(6) .
C1 C6 1.452(6) .
C2 C3 1.400(6) .
C2 C12 1.473(6) .
C3 C4 1.398(7) .
C3 H1 0.9500 .
C4 C5 1.355(8) .
C4 C8 1.569(7) .
C5 C6 1.380(7) .
C5 H2 0.9500 .
C6 C7 1.442(8) .
C7 O2 1.245(5) .
C7 H3 0.9500 .
C8 C10 1.491(8) .
C8 C11 1.507(8) .
C8 C9 1.596(10) .
C9 H4 0.9800 .
C9 H5 0.9800 .
C9 H6 0.9800 .
C10 H7 0.9800 .
C10 H8 0.9800 .
C10 H9 0.9800 .
C11 H10 0.9800 .
C11 H11 0.9800 .
C11 H12 0.9800 .
N1 C12 1.351(5) .
N1 C16 1.365(5) .
C12 C13 1.404(6) .
C13 C14 1.360(7) .
C13 H13 0.9500 .
C14 C15 1.394(7) .
C14 H14 0.9500 .
C15 C16 1.381(5) .
C15 H15 0.9500 .
C16 C17 1.457(6) .
N2 C21 1.347(5) .
N2 C17 1.361(5) .
C17 C18 1.396(5) .
C18 C19 1.372(7) .
C18 H16 0.9500 .
C19 C20 1.369(7) .
C19 H17 0.9500 .
C20 C21 1.404(5) .
C20 H18 0.9500 .
C21 C24 1.466(5) .
C22 C31 1.410(5) .
C22 C23 1.427(5) .
C22 C22 1.474(7) 2
C23 O3 1.310(4) .
C23 C24 1.418(5) .
C24 C25 1.383(5) .
C25 C26 1.399(6) .
C25 H19 0.9500 .
C26 C31 1.428(6) .
C26 C27 1.431(5) .
C27 C28 1.357(7) .
C27 H20 0.9500 .
C28 C29 1.407(7) .
C28 H21 0.9500 .
C29 C30 1.364(6) .
C29 H22 0.9500 .
C30 C31 1.425(6) .
C30 H23 0.9500 .
Ni2 O6 1.815(3) .
Ni2 O4 1.818(3) .
Ni2 N4 1.860(3) .
Ni2 N3 1.872(4) .
Ni3 O7 1.819(2) .
Ni3 O8 1.829(3) .
Ni3 N6 1.873(3) .
Ni3 N5 1.877(3) .
C32 O4 1.317(6) .
C32 C33 1.444(8) .
C32 C37 1.449(8) .
C33 C34 1.391(7) .
C33 C43 1.451(8) .
C34 C35 1.400(10) .
C34 H24 0.9500 .
C35 C36 1.349(11) .
C35 C39 1.567(9) .
C36 C37 1.393(9) .
C36 H25 0.9500 .
C37 C38 1.436(10) .
C38 O5 1.233(7) .
C38 H26 0.9500 .
C39 C41 1.473(10) .
C39 C40 1.527(14) .
C39 C42 1.531(12) .
C40 H27 0.9800 .
C40 H28 0.9800 .
C40 H29 0.9800 .
C41 H30 0.9800 .
C41 H31 0.9800 .
C41 H32 0.9800 .
C42 H33 0.9800 .
C42 H34 0.9800 .
C42 H35 0.9800 .
N3 C43 1.358(5) .
N3 C47 1.373(6) .
C43 C44 1.396(8) .
C44 C45 1.365(9) .
C44 H36 0.9500 .
C45 C46 1.381(7) .
C45 H37 0.9500 .
C46 C47 1.371(6) .
C46 H38 0.9500 .
C47 C48 1.450(6) .
N4 C52 1.346(5) .
N4 C48 1.376(5) .
C48 C49 1.379(6) .
C49 C50 1.378(6) .
C49 H39 0.9500 .
C50 C51 1.373(5) .
C50 H40 0.9500 .
C51 C52 1.403(5) .
C51 H41 0.9500 .
C52 C55 1.482(5) .
C53 C54 1.398(5) .
C53 C62 1.409(5) .
C53 C63 1.509(5) .
C54 O6 1.321(4) .
C54 C55 1.438(5) .
C55 C56 1.370(5) .
C56 C57 1.393(5) .
C56 H42 0.9500 .
C57 C58 1.415(5) .
C57 C62 1.437(5) .
C58 C59 1.377(6) .
C58 H43 0.9500 .
C59 C60 1.389(7) .
C59 H44 0.9500 .
C60 C61 1.376(6) .
C60 H45 0.9500 .
C61 C62 1.421(5) .
C61 H46 0.9500 .
C63 C64 1.407(5) .
C63 C72 1.413(5) .
C64 O7 1.313(4) .
C64 C65 1.439(5) .
C65 C66 1.373(6) .
C65 C73 1.462(6) .
C66 C67 1.395(6) .
C66 H47 0.9500 .
C67 C68 1.426(6) .
C67 C72 1.426(6) .
C68 C69 1.349(7) .
C68 H48 0.9500 .
C69 C70 1.397(8) .
C69 H49 0.9500 .
C70 C71 1.360(6) .
C70 H50 0.9500 .
C71 C72 1.428(6) .
C71 H51 0.9500 .
N5 C73 1.354(5) .
N5 C77 1.359(5) .
C73 C74 1.409(6) .
C74 C75 1.362(7) .
C74 H52 0.9500 .
C75 C76 1.388(7) .
C75 H53 0.9500 .
C76 C77 1.377(6) .
C76 H54 0.9500 .
C77 C78 1.462(6) .
N6 C82 1.358(5) .
N6 C78 1.359(5) .
C78 C79 1.375(6) .
C79 C80 1.387(7) .
C79 H55 0.9500 .
C80 C81 1.374(7) .
C80 H56 0.9500 .
C81 C82 1.412(5) .
C81 H57 0.9500 .
C82 C84 1.437(6) .
C83 O8 1.280(4) .
C83 C84 1.427(5) .
C83 C88 1.435(5) .
C84 C85 1.437(6) .
C85 C86 1.361(7) .
C85 H58 0.9500 .
C86 C87 1.385(6) .
C86 C90 1.552(6) .
C87 C88 1.395(5) .
C87 H59 0.9500 .
C88 C89 1.454(5) .
C89 O9 1.228(5) .
C89 H60 0.9500 .
C90 C92 1.447(8) .
C90 C91 1.486(6) .
C90 C93 1.552(9) .
C91 H61 0.9800 .
C91 H62 0.9800 .
C91 H63 0.9800 .
C92 H64 0.9800 .
C92 H65 0.9800 .
C92 H66 0.9800 .
C93 H67 0.9800 .
C93 H68 0.9800 .
C93 H69 0.9800 .
Ni4 O12 1.831(2) .
Ni4 O10 1.834(2) .
Ni4 N8 1.867(3) .
Ni4 N7 1.869(2) .
Ni5 O13 1.828(2) .
Ni5 O14 1.836(2) .
Ni5 N10 1.869(2) .
Ni5 N9 1.872(3) .
C94 O10 1.305(4) .
C94 C95 1.420(4) .
C94 C99 1.427(4) .
C95 C96 1.396(5) .
C95 C105 1.464(5) .
C96 C97 1.403(5) .
C96 H70 0.9500 .
C97 C98 1.375(5) .
C97 C101 1.535(5) .
C98 C99 1.392(4) .
C98 H71 0.9500 .
C99 C100 1.454(5) .
C100 O11 1.219(4) .
C100 H72 0.9500 .
C101 C104 1.520(7) .
C101 C102 1.523(6) .
C101 C103 1.533(6) .
C102 H73 0.9800 .
C102 H74 0.9800 .
C102 H75 0.9800 .
C103 H76 0.9800 .
C103 H77 0.9800 .
C103 H78 0.9800 .
C104 H79 0.9800 .
C104 H80 0.9800 .
C104 H81 0.9800 .
N7 C105 1.355(4) .
N7 C109 1.360(4) .
C105 C106 1.398(4) .
C106 C107 1.370(5) .
C106 H82 0.9500 .
C107 C108 1.372(5) .
C107 H83 0.9500 .
C108 C109 1.391(4) .
C108 H84 0.9500 .
C109 C110 1.455(5) .
N8 C114 1.352(4) .
N8 C110 1.363(4) .
C110 C111 1.372(5) .
C111 C112 1.380(5) .
C111 H85 0.9500 .
C112 C113 1.364(5) .
C112 H86 0.9500 .
C113 C114 1.412(5) .
C113 H87 0.9500 .
C114 C117 1.472(4) .
C115 C116 1.411(4) .
C115 C124 1.418(4) .
C115 C125 1.478(5) .
C116 O12 1.307(4) .
C116 C117 1.440(4) .
C117 C118 1.371(4) .
C118 C119 1.411(5) .
C118 H88 0.9500 .
C119 C124 1.402(5) .
C119 C120 1.433(5) .
C120 C121 1.357(6) .
C120 H89 0.9500 .
C121 C122 1.416(7) .
C121 H90 0.9500 .
C122 C123 1.352(5) .
C122 H91 0.9500 .
C123 C124 1.424(5) .
C123 H92 0.9500 .
C125 C126 1.408(4) .
C125 C134 1.413(4) .
C126 O13 1.310(3) .
C126 C127 1.435(4) .
C127 C128 1.388(4) .
C127 C135 1.473(4) .
C128 C129 1.400(5) .
C128 H93 0.9500 .
C129 C130 1.424(4) .
C129 C134 1.428(5) .
C130 C131 1.356(6) .
C130 H94 0.9500 .
C131 C132 1.419(6) .
C131 H95 0.9500 .
C132 C133 1.373(5) .
C132 H96 0.9500 .
C133 C134 1.433(5) .
C133 H97 0.9500 .
N9 C135 1.344(4) .
N9 C139 1.368(4) .
C135 C136 1.402(4) .
C136 C137 1.376(5) .
C136 H98 0.9500 .
C137 C138 1.387(5) .
C137 H99 0.9500 .
C138 C139 1.372(5) .
C138 H100 0.9500 .
C139 C140 1.458(4) .
N10 C144 1.347(4) .
N10 C140 1.371(4) .
C140 C141 1.375(4) .
C141 C142 1.385(5) .
C141 H101 0.9500 .
C142 C143 1.360(5) .
C142 H102 0.9500 .
C143 C144 1.409(4) .
C143 H103 0.9500 .
C144 C146 1.462(5) .
C145 O14 1.309(3) .
C145 C150 1.418(4) .
C145 C146 1.429(4) .
C146 C147 1.401(4) .
C147 C148 1.378(5) .
C147 H104 0.9500 .
C148 C149 1.396(5) .
C148 C152 1.543(5) .
C149 C150 1.390(4) .
C149 H105 0.9500 .
C150 C151 1.472(5) .
C151 O15 1.214(4) .
C151 H106 0.9500 .
C152 C155 1.498(6) .
C152 C153 1.513(7) .
C152 C154 1.525(7) .
C153 H107 0.9800 .
C153 H108 0.9800 .
C153 H109 0.9800 .
C154 H110 0.9800 .
C154 H111 0.9800 .
C154 H112 0.9800 .
C155 H113 0.9800 .
C155 H114 0.9800 .
C155 H115 0.9800 .
Ni6 O18 1.816(2) .
Ni6 O16 1.836(2) .
Ni6 N11 1.863(3) .
Ni6 N12 1.878(2) .
C156 O16 1.302(4) .
C156 C157 1.414(4) .
C156 C161 1.438(4) .
C157 C158 1.406(5) .
C157 C167 1.472(4) .
C158 C159 1.385(5) .
C158 H116 0.9500 .
C159 C160 1.381(5) .
C159 C163 1.548(5) .
C160 C161 1.377(5) .
C160 H117 0.9500 .
C161 C162 1.469(5) .
C162 O17 1.215(4) .
C162 H118 0.9500 .
C163 C165 1.479(6) .
C163 C166 1.499(6) .
C163 C164 1.539(6) .
C164 H119 0.9800 .
C164 H120 0.9800 .
C164 H121 0.9800 .
C165 H122 0.9800 .
C165 H123 0.9800 .
C165 H124 0.9800 .
C166 H125 0.9800 .
C166 H126 0.9800 .
C166 H127 0.9800 .
N11 C167 1.349(4) .
N11 C171 1.368(4) .
C167 C168 1.408(5) .
C168 C169 1.361(6) .
C168 H128 0.9500 .
C169 C170 1.375(6) .
C169 H129 0.9500 .
C170 C171 1.371(5) .
C170 H130 0.9500 .
C171 C172 1.453(5) .
N12 C176 1.353(4) .
N12 C172 1.358(4) .
C172 C173 1.388(4) .
C173 C174 1.380(5) .
C173 H131 0.9500 .
C174 C175 1.374(5) .
C174 H132 0.9500 .
C175 C176 1.391(4) .
C175 H133 0.9500 .
C176 C179 1.473(4) .
C177 C186 1.405(4) .
C177 C178 1.414(4) .
C177 C177 1.498(6) 2_656
C178 O18 1.305(4) .
C178 C179 1.441(4) .
C179 C180 1.379(4) .
C180 C181 1.407(5) .
C180 H134 0.9500 .
C181 C182 1.432(4) .
C181 C186 1.435(5) .
C182 C183 1.351(6) .
C182 H135 0.9500 .
C183 C184 1.414(6) .
C183 H136 0.9500 .
C184 C185 1.371(5) .
C184 H137 0.9500 .
C185 C186 1.418(5) .
C185 H138 0.9500 .
O19 C187 1.310(8) .
C187 N13 1.297(7) .
C187 H139 0.9500 .
N13 C189 1.412(10) .
N13 C188 1.462(8) .
C188 H140 0.9800 .
C188 H141 0.9800 .
C188 H142 0.9800 .
C189 H143 0.9800 .
C189 H144 0.9800 .
C189 H145 0.9800 .
O20 C190 1.326(11) .
C190 N14 1.314(9) .
C190 H146 0.9500 .
N14 C191 1.474(9) .
N14 C192 1.485(11) .
C191 H147 0.9800 .
C191 H148 0.9800 .
C191 H149 0.9800 .
C192 H150 0.9800 .
C192 H151 0.9800 .
C192 H152 0.9800 .
O21 C193 1.197(9) .
C193 N15 1.297(9) .
C193 H153 0.9500 .
N15 C195 1.432(8) .
N15 C194 1.484(11) .
C194 H154 0.9800 .
C194 H155 0.9800 .
C194 H156 0.9800 .
C195 H157 0.9800 .
C195 H158 0.9800 .
C195 H159 0.9800 .
O22 C196 1.216(14) .
C196 N16 1.358(15) .
C196 H160 0.9500 .
N16 C197 1.458(17) .
N16 C198 1.463(13) .
C197 H161 0.9800 .
C197 H162 0.9800 .
C197 H163 0.9800 .
C198 H164 0.9800 .
C198 H165 0.9800 .
C198 H166 0.9800 .
O23 C199 1.251(15) .
C199 N17 1.367(14) .
C199 H167 0.9500 .
N17 C200 1.460(14) .
N17 C201 1.463(14) .
C200 H168 0.9800 .
C200 H169 0.9800 .
C200 H170 0.9800 .
C201 H171 0.9800 .
C201 H172 0.9800 .
C201 H173 0.9800 .
O24 C202 1.196(10) .
C202 N18 1.383(11) .
C202 H174 0.9500 .
N18 C203 1.412(11) .
N18 C204 1.427(11) .
C203 H175 0.9800 .
C203 H176 0.9800 .
C203 H177 0.9800 .
C204 H178 0.9800 .
C204 H179 0.9800 .
C204 H180 0.9800 .
O25 C205 1.160(16) .
C205 N19 1.403(15) .
C205 H181 0.9500 .
N19 C207 1.427(15) .
N19 C206 1.451(16) .
C206 H182 0.9800 .
C206 H183 0.9800 .
C206 H184 0.9800 .
C207 H185 0.9800 .
C207 H186 0.9800 .
C207 H187 0.9800 .
O26 C208 1.203(9) .
C208 N20 1.292(11) .
C208 H188 0.9500 .
N20 C210 1.430(11) .
N20 C209 1.508(11) .
C209 H189 0.9800 .
C209 H190 0.9800 .
C209 H191 0.9800 .
C210 H192 0.9800 .
C210 H193 0.9800 .
C210 H194 0.9800 .
O27 C211 1.318(12) .
C211 N21 1.360(13) .
C211 H195 0.9500 .
N21 C213 1.412(13) .
N21 C212 1.435(14) .
C212 H196 0.9800 .
C212 H197 0.9800 .
C212 H198 0.9800 .
C213 H199 0.9800 .
C213 H200 0.9800 .
C213 H201 0.9800 .
O28 C214 1.272(11) .
C214 N22 1.386(12) .
C214 H202 0.9500 .
N22 C216 1.411(11) .
N22 C215 1.474(12) .
C215 H203 0.9800 .
C215 H204 0.9800 .
C215 H205 0.9800 .
C216 H206 0.9800 .
C216 H207 0.9800 .
C216 H208 0.9800 .
O29 C217 1.313(14) .
C217 N23 1.308(14) .
C217 H209 0.9500 .
N23 C218 1.486(15) .
N23 C219 1.490(14) .
C218 H210 0.9800 .
C218 H211 0.9800 .
C218 H212 0.9800 .
C219 H213 0.9800 .
C219 H214 0.9800 .
C219 H215 0.9800 .
O30 C220 1.170(8) .
C220 N24 1.348(8) .
C220 H216 0.9500 .
N24 C222 1.451(8) .
N24 C221 1.472(9) .
C221 H217 0.9800 .
C221 H218 0.9800 .
C221 H219 0.9800 .
C222 H220 0.9800 .
C222 H221 0.9800 .
C222 H222 0.9800 .
O31 C223 1.186(14) .
C223 N25 1.362(13) .
C223 H223 0.9500 .
N25 C224 1.439(12) .
N25 C225 1.472(12) .
C224 H224 0.9800 .
C224 H225 0.9800 .
C224 H226 0.9800 .
C225 H227 0.9800 .
C225 H228 0.9800 .
C225 H229 0.9800 .
O32 C226 1.124(11) .
C226 N26 1.425(10) .
C226 H230 0.9500 .
N26 C228 1.385(11) .
N26 C227 1.471(11) .
C227 H231 0.9800 .
C227 H232 0.9800 .
C227 H233 0.9800 .
C228 H234 0.9800 .
C228 H235 0.9800 .
C228 H236 0.9800 .
O33 C229 1.204(17) .
C229 N27 1.372(15) .
C229 H237 0.9500 .
N27 C230 1.462(15) .
N27 C231 1.462(16) .
C230 H238 0.9800 .
C230 H239 0.9800 .
C230 H240 0.9800 .
C231 H241 0.9800 .
C231 H242 0.9800 .
C231 H243 0.9800 .
O34 C232 1.299(14) .
C232 N28 1.355(14) .
C232 H244 0.9500 .
N28 C233 1.447(15) .
N28 C234 1.455(14) .
C233 H245 0.9800 .
C233 H246 0.9800 .
C233 H247 0.9800 .
C234 H248 0.9800 .
C234 H249 0.9800 .
C234 H250 0.9800 .
O35 C235 1.107(15) .
C235 N29 1.370(14) .
C235 H251 0.9500 .
N29 C236 1.410(16) .
N29 C237 1.517(15) .
C236 H252 0.9800 .
C236 H253 0.9800 .
C236 H254 0.9800 .
C237 H255 0.9800 .
C237 H256 0.9800 .
C237 H257 0.9800 .
O36 C238 1.245(13) .
C238 N30 1.320(12) .
C238 H258 0.9500 .
N30 C240 1.451(13) .
N30 C239 1.475(13) .
C239 H259 0.9800 .
C239 H260 0.9800 .
C239 H261 0.9800 .
C240 H262 0.9800 .
C240 H263 0.9800 .
C240 H264 0.9800 .
O37 C241 1.267(12) .
C241 N31 1.330(14) .
C241 H265 0.9500 .
N31 C243 1.430(14) .
N31 C242 1.493(15) .
C242 H266 0.9800 .
C242 H267 0.9800 .
C242 H268 0.9800 .
C243 H269 0.9800 .
C243 H270 0.9800 .
C243 H271 0.9800 .
C244 C246 1.50(3) .
C244 H272 0.9800 .
C244 H273 0.9800 .
C244 H274 0.9800 .
C245 C246 1.50(2) .
C245 H275 0.9800 .
C245 H276 0.9800 .
C245 H277 0.9800 .
C246 O38 1.59(2) .
C246 H278 1.0000 .
O38 C247 1.45(2) .
C247 C249 1.56(2) .
C247 C248 1.67(2) .
C247 H279 1.0000 .
C248 H280 0.9800 .
C248 H281 0.9800 .
C248 H282 0.9800 .
C249 H283 0.9800 .
C249 H284 0.9800 .
C249 H285 0.9800 .
C250 O39 1.335(10) .
C250 C252 1.494(10) .
C250 C251 1.497(10) .
C250 H286 1.0000 .
C251 H287 0.9800 .
C251 H288 0.9800 .
C251 H289 0.9800 .
C252 H290 0.9800 .
C252 H291 0.9800 .
C252 H292 0.9800 .
O39 C253 1.344(10) .
C253 C255 1.501(10) .
C253 C254 1.501(10) .
C253 H293 1.0000 .
C254 H294 0.9800 .
C254 H295 0.9800 .
C254 H296 0.9800 .
C255 H297 0.9800 .
C255 H298 0.9800 .
C255 H299 0.9800 .

loop_
_geom_torsion_atom_site_label_1
_geom_torsion_atom_site_label_2
_geom_torsion_atom_site_label_3
_geom_torsion_atom_site_label_4
_geom_torsion
_geom_torsion_site_symmetry_1
O1 C1 C2 C3 175.8(3) .
C6 C1 C2 C3 -6.4(5) .
O1 C1 C2 C12 -5.9(5) .
C6 C1 C2 C12 171.8(3) .
C1 C2 C3 C4 3.3(6) .
C12 C2 C3 C4 -175.0(3) .
C2 C3 C4 C5 1.5(6) .
C2 C3 C4 C8 179.6(4) .
C3 C4 C5 C6 -2.9(6) .
C8 C4 C5 C6 179.1(4) .
C4 C5 C6 C7 179.7(4) .
C4 C5 C6 C1 -0.5(6) .
O1 C1 C6 C5 -176.8(3) .
C2 C1 C6 C5 5.3(5) .
O1 C1 C6 C7 3.1(5) .
C2 C1 C6 C7 -174.9(3) .
C2 C1 O1 Ni1 -16.1(5) .
C6 C1 O1 Ni1 166.2(2) .
O3 Ni1 O1 C1 -164.3(3) .
N1 Ni1 O1 C1 20.3(3) .
C5 C6 C7 O2 -5.1(6) .
C1 C6 C7 O2 175.0(4) .
C5 C4 C8 C10 105.8(6) .
C3 C4 C8 C10 -72.1(6) .
C5 C4 C8 C11 -126.9(6) .
C3 C4 C8 C11 55.2(6) .
C5 C4 C8 C9 -12.7(6) .
C3 C4 C8 C9 169.3(4) .
O1 Ni1 N1 C12 -8.3(3) .
N2 Ni1 N1 C12 175.4(3) .
O1 Ni1 N1 C16 165.4(2) .
O3 Ni1 N1 C16 75.8(16) .
N2 Ni1 N1 C16 -11.0(2) .
C16 N1 C12 C13 -3.0(5) .
Ni1 N1 C12 C13 170.3(3) .
C16 N1 C12 C2 179.0(3) .
Ni1 N1 C12 C2 -7.7(5) .
C3 C2 C12 N1 -164.2(3) .
C1 C2 C12 N1 17.6(5) .
C3 C2 C12 C13 17.8(5) .
C1 C2 C12 C13 -160.4(4) .
N1 C12 C13 C14 3.0(6) .
C2 C12 C13 C14 -179.0(4) .
C12 C13 C14 C15 0.0(6) .
C13 C14 C15 C16 -2.9(6) .
C12 N1 C16 C15 -0.1(5) .
Ni1 N1 C16 C15 -174.4(3) .
C12 N1 C16 C17 -178.4(3) .
Ni1 N1 C16 C17 7.3(3) .
C14 C15 C16 N1 3.0(5) .
C14 C15 C16 C17 -178.9(3) .
O3 Ni1 N2 C21 10.7(3) .
N1 Ni1 N2 C21 -173.9(3) .
O3 Ni1 N2 C17 -163.0(2) .
N1 Ni1 N2 C17 12.4(2) .
C21 N2 C17 C18 -3.5(5) .
Ni1 N2 C17 C18 170.7(3) .
C21 N2 C17 C16 174.6(3) .
Ni1 N2 C17 C16 -11.3(4) .
N1 C16 C17 N2 2.7(4) .
C15 C16 C17 N2 -175.6(3) .
N1 C16 C17 C18 -179.4(3) .
C15 C16 C17 C18 2.3(6) .
N2 C17 C18 C19 -1.5(6) .
C16 C17 C18 C19 -179.3(4) .
C17 C18 C19 C20 4.8(7) .
C18 C19 C20 C21 -3.4(7) .
C17 N2 C21 C20 4.9(5) .
Ni1 N2 C21 C20 -168.3(3) .
C17 N2 C21 C24 -174.8(3) .
Ni1 N2 C21 C24 12.0(5) .
C19 C20 C21 N2 -1.5(6) .
C19 C20 C21 C24 178.2(4) .
C31 C22 C23 O3 179.9(3) .
C22 C22 C23 O3 -0.1(4) 2
C31 C22 C23 C24 -1.9(5) .
C22 C22 C23 C24 178.0(3) 2
O3 C23 C24 C25 -177.1(3) .
C22 C23 C24 C25 4.9(5) .
O3 C23 C24 C21 3.7(5) .
C22 C23 C24 C21 -174.4(3) .
N2 C21 C24 C25 157.4(3) .
C20 C21 C24 C25 -22.3(5) .
N2 C21 C24 C23 -23.4(5) .
C20 C21 C24 C23 157.0(3) .
C23 C24 C25 C26 -3.9(5) .
C21 C24 C25 C26 175.3(3) .
C24 C25 C26 C31 -0.1(6) .
C24 C25 C26 C27 178.0(3) .
C25 C26 C27 C28 -179.8(4) .
C31 C26 C27 C28 -1.7(6) .
C26 C27 C28 C29 -0.6(6) .
C27 C28 C29 C30 1.6(6) .
C28 C29 C30 C31 -0.2(6) .
C23 C22 C31 C30 -180.0(3) .
C22 C22 C31 C30 0.1(5) 2
C23 C22 C31 C26 -2.0(5) .
C22 C22 C31 C26 178.0(3) 2
C29 C30 C31 C22 176.0(3) .
C29 C30 C31 C26 -2.1(5) .
C25 C26 C31 C22 3.0(5) .
C27 C26 C31 C22 -175.1(3) .
C25 C26 C31 C30 -178.9(3) .
C27 C26 C31 C30 3.0(5) .
C24 C23 O3 Ni1 27.0(4) .
C22 C23 O3 Ni1 -154.9(2) .
O1 Ni1 O3 C23 153.3(2) .
N2 Ni1 O3 C23 -30.3(2) .
O4 C32 C33 C34 176.6(3) .
C37 C32 C33 C34 -3.5(5) .
O4 C32 C33 C43 -7.1(6) .
C37 C32 C33 C43 172.8(3) .
C32 C33 C34 C35 0.3(6) .
C43 C33 C34 C35 -175.9(4) .
C33 C34 C35 C36 4.6(7) .
C33 C34 C35 C39 174.7(4) .
C34 C35 C36 C37 -6.2(8) .
C39 C35 C36 C37 -175.6(4) .
C35 C36 C37 C38 -179.7(5) .
C35 C36 C37 C32 3.1(7) .
O4 C32 C37 C36 -178.1(4) .
C33 C32 C37 C36 2.0(6) .
O4 C32 C37 C38 4.7(5) .
C33 C32 C37 C38 -175.2(4) .
C33 C32 O4 Ni2 -6.3(5) .
C37 C32 O4 Ni2 173.8(3) .
O6 Ni2 O4 C32 -170.7(3) .
N3 Ni2 O4 C32 11.7(3) .
C36 C37 C38 O5 -3.1(7) .
C32 C37 C38 O5 174.1(4) .
C36 C35 C39 C41 98.8(9) .
C34 C35 C39 C41 -70.5(8) .
C36 C35 C39 C40 -20.1(8) .
C34 C35 C39 C40 170.5(5) .
C36 C35 C39 C42 -137.7(8) .
C34 C35 C39 C42 53.0(9) .
O4 Ni2 N3 C43 -7.9(3) .
N4 Ni2 N3 C43 176.3(3) .
O4 Ni2 N3 C47 168.0(2) .
N4 Ni2 N3 C47 -7.7(2) .
C47 N3 C43 C44 -0.6(5) .
Ni2 N3 C43 C44 175.1(3) .
C47 N3 C43 C33 -177.3(3) .
Ni2 N3 C43 C33 -1.6(5) .
C34 C33 C43 N3 -173.2(3) .
C32 C33 C43 N3 10.7(5) .
C34 C33 C43 C44 10.1(6) .
C32 C33 C43 C44 -165.9(4) .
N3 C43 C44 C45 0.1(7) .
C33 C43 C44 C45 176.8(4) .
C43 C44 C45 C46 0.1(8) .
C44 C45 C46 C47 0.3(7) .
C45 C46 C47 N3 -0.8(6) .
C45 C46 C47 C48 179.6(4) .
C43 N3 C47 C46 1.0(5) .
Ni2 N3 C47 C46 -175.4(3) .
C43 N3 C47 C48 -179.4(3) .
Ni2 N3 C47 C48 4.2(4) .
O6 Ni2 N4 C52 4.1(3) .
N3 Ni2 N4 C52 -178.3(3) .
O6 Ni2 N4 C48 -167.9(2) .
N3 Ni2 N4 C48 9.7(2) .
C52 N4 C48 C49 -1.9(5) .
Ni2 N4 C48 C49 171.0(3) .
C52 N4 C48 C47 177.6(3) .
Ni2 N4 C48 C47 -9.6(4) .
C46 C47 C48 N4 -176.8(3) .
N3 C47 C48 N4 3.5(4) .
C46 C47 C48 C49 2.6(6) .
N3 C47 C48 C49 -177.0(3) .
N4 C48 C49 C50 -2.6(5) .
C47 C48 C49 C50 178.0(3) .
C48 C49 C50 C51 3.6(5) .
C49 C50 C51 C52 -0.2(5) .
C48 N4 C52 C51 5.3(5) .
Ni2 N4 C52 C51 -166.2(2) .
C48 N4 C52 C55 -170.6(3) .
Ni2 N4 C52 C55 17.8(4) .
C50 C51 C52 N4 -4.3(5) .
C50 C51 C52 C55 171.6(3) .
C62 C53 C54 O6 -175.1(3) .
C63 C53 C54 O6 8.2(4) .
C62 C53 C54 C55 3.8(5) .
C63 C53 C54 C55 -172.9(3) .
O6 C54 C55 C56 173.1(3) .
C53 C54 C55 C56 -5.7(5) .
O6 C54 C55 C52 -9.2(5) .
C53 C54 C55 C52 171.9(3) .
N4 C52 C55 C56 158.9(3) .
C51 C52 C55 C56 -17.0(5) .
N4 C52 C55 C54 -18.7(5) .
C51 C52 C55 C54 165.4(3) .
C54 C55 C56 C57 3.2(5) .
C52 C55 C56 C57 -174.5(3) .
C55 C56 C57 C58 178.0(4) .
C55 C56 C57 C62 1.3(5) .
C56 C57 C58 C59 -175.4(4) .
C62 C57 C58 C59 1.3(6) .
C57 C58 C59 C60 0.4(7) .
C58 C59 C60 C61 -2.2(7) .
C59 C60 C61 C62 2.1(6) .
C54 C53 C62 C61 -178.0(3) .
C63 C53 C62 C61 -1.4(5) .
C54 C53 C62 C57 0.6(5) .
C63 C53 C62 C57 177.2(3) .
C60 C61 C62 C53 178.3(3) .
C60 C61 C62 C57 -0.4(5) .
C56 C57 C62 C53 -3.2(5) .
C58 C57 C62 C53 180.0(3) .
C56 C57 C62 C61 175.5(3) .
C58 C57 C62 C61 -1.3(5) .
C53 C54 O6 Ni2 -142.8(3) .
C55 C54 O6 Ni2 38.3(4) .
O4 Ni2 O6 C54 151.8(3) .
N4 Ni2 O6 C54 -32.3(3) .
C54 C53 C63 C64 59.4(4) .
C62 C53 C63 C64 -117.3(4) .
C54 C53 C63 C72 -116.6(4) .
C62 C53 C63 C72 66.7(4) .
C72 C63 C64 O7 -176.6(3) .
C53 C63 C64 O7 7.3(4) .
C72 C63 C64 C65 2.8(5) .
C53 C63 C64 C65 -173.3(3) .
O7 C64 C65 C66 175.6(3) .
C63 C64 C65 C66 -3.8(5) .
O7 C64 C65 C73 -5.7(5) .
C63 C64 C65 C73 174.9(3) .
C64 C65 C66 C67 2.1(6) .
C73 C65 C66 C67 -176.6(4) .
C65 C66 C67 C68 178.8(4) .
C65 C66 C67 C72 0.6(6) .
C66 C67 C68 C69 -176.9(4) .
C72 C67 C68 C69 1.3(7) .
C67 C68 C69 C70 0.8(7) .
C68 C69 C70 C71 -1.6(7) .
C69 C70 C71 C72 0.2(7) .
C64 C63 C72 C67 -0.1(5) .
C53 C63 C72 C67 175.7(3) .
C64 C63 C72 C71 -177.2(3) .
C53 C63 C72 C71 -1.4(5) .
C66 C67 C72 C63 -1.6(6) .
C68 C67 C72 C63 -179.9(4) .
C66 C67 C72 C71 175.7(4) .
C68 C67 C72 C71 -2.6(6) .
C70 C71 C72 C63 179.0(4) .
C70 C71 C72 C67 1.9(6) .
C63 C64 O7 Ni3 -149.5(2) .
C65 C64 O7 Ni3 31.2(4) .
O8 Ni3 O7 C64 156.3(3) .
N5 Ni3 O7 C64 -27.5(3) .
O7 Ni3 N5 C73 4.7(3) .
N6 Ni3 N5 C73 -177.5(3) .
O7 Ni3 N5 C77 -169.3(2) .
N6 Ni3 N5 C77 8.5(2) .
C77 N5 C73 C74 4.9(5) .
Ni3 N5 C73 C74 -168.7(3) .
C77 N5 C73 C65 -172.1(3) .
Ni3 N5 C73 C65 14.3(5) .
C66 C65 C73 N5 161.8(3) .
C64 C65 C73 N5 -16.9(5) .
C66 C65 C73 C74 -15.2(5) .
C64 C65 C73 C74 166.2(3) .
N5 C73 C74 C75 -3.8(6) .
C65 C73 C74 C75 173.2(4) .
C73 C74 C75 C76 0.6(6) .
C74 C75 C76 C77 1.3(6) .
C73 N5 C77 C76 -3.1(5) .
Ni3 N5 C77 C76 171.4(3) .
C73 N5 C77 C78 177.1(3) .
Ni3 N5 C77 C78 -8.4(4) .
C75 C76 C77 N5 -0.1(6) .
C75 C76 C77 C78 179.7(3) .
O8 Ni3 N6 C82 -5.7(3) .
N5 Ni3 N6 C82 178.1(3) .
O8 Ni3 N6 C78 169.6(2) .
N5 Ni3 N6 C78 -6.6(2) .
C82 N6 C78 C79 -1.7(5) .
Ni3 N6 C78 C79 -177.4(3) .
C82 N6 C78 C77 179.3(3) .
Ni3 N6 C78 C77 3.6(3) .
N5 C77 C78 N6 3.2(4) .
C76 C77 C78 N6 -176.6(3) .
N5 C77 C78 C79 -175.9(3) .
C76 C77 C78 C79 4.3(6) .
N6 C78 C79 C80 2.6(6) .
C77 C78 C79 C80 -178.4(3) .
C78 C79 C80 C81 -1.1(6) .
C79 C80 C81 C82 -1.2(6) .
C78 N6 C82 C81 -0.7(4) .
Ni3 N6 C82 C81 174.3(2) .
C78 N6 C82 C84 -178.8(3) .
Ni3 N6 C82 C84 -3.8(4) .
C80 C81 C82 N6 2.1(5) .
C80 C81 C82 C84 -179.8(3) .
O8 C83 C84 C82 -8.0(5) .
C88 C83 C84 C82 171.7(3) .
O8 C83 C84 C85 174.5(3) .
C88 C83 C84 C85 -5.7(4) .
N6 C82 C84 C83 12.2(5) .
C81 C82 C84 C83 -165.8(3) .
N6 C82 C84 C85 -170.3(3) .
C81 C82 C84 C85 11.6(5) .
C83 C84 C85 C86 3.4(5) .
C82 C84 C85 C86 -174.1(3) .
C84 C85 C86 C87 1.7(6) .
C84 C85 C86 C90 177.9(4) .
C85 C86 C87 C88 -4.4(5) .
C90 C86 C87 C88 179.4(3) .
C86 C87 C88 C83 1.9(5) .
C86 C87 C88 C89 -178.5(3) .
O8 C83 C88 C87 -176.9(3) .
C84 C83 C88 C87 3.4(4) .
O8 C83 C88 C89 3.5(4) .
C84 C83 C88 C89 -176.3(3) .
C84 C83 O8 Ni3 -5.2(4) .
C88 C83 O8 Ni3 175.1(2) .
O7 Ni3 O8 C83 -171.8(3) .
N6 Ni3 O8 C83 10.4(3) .
C87 C88 C89 O9 -2.7(5) .
C83 C88 C89 O9 176.9(3) .
C85 C86 C90 C92 -100.3(6) .
C87 C86 C90 C92 75.8(6) .
C85 C86 C90 C91 133.0(5) .
C87 C86 C90 C91 -51.0(6) .
C85 C86 C90 C93 16.1(7) .
C87 C86 C90 C93 -167.8(6) .
O10 C94 C95 C96 175.2(3) .
C99 C94 C95 C96 -6.4(4) .
O10 C94 C95 C105 -8.7(4) .
C99 C94 C95 C105 169.7(3) .
C94 C95 C96 C97 2.5(5) .
C105 C95 C96 C97 -173.7(3) .
C95 C96 C97 C98 2.4(5) .
C95 C96 C97 C101 174.8(3) .
C96 C97 C98 C99 -3.3(5) .
C101 C97 C98 C99 -175.5(3) .
C97 C98 C99 C94 -0.7(5) .
C97 C98 C99 C100 177.3(3) .
O10 C94 C99 C98 -175.9(3) .
C95 C94 C99 C98 5.6(4) .
O10 C94 C99 C100 6.1(4) .
C95 C94 C99 C100 -172.4(3) .
C95 C94 O10 Ni4 -14.2(4) .
C99 C94 O10 Ni4 167.43(19) .
O12 Ni4 O10 C94 -164.2(2) .
N7 Ni4 O10 C94 19.8(2) .
C98 C99 C100 O11 -0.5(5) .
C94 C99 C100 O11 177.5(3) .
C98 C97 C101 C104 -153.8(4) .
C96 C97 C101 C104 34.3(5) .
C98 C97 C101 C102 -33.5(5) .
C96 C97 C101 C102 154.6(4) .
C98 C97 C101 C103 87.3(5) .
C96 C97 C101 C103 -84.6(5) .
O10 Ni4 N7 C105 -8.4(2) .
N8 Ni4 N7 C105 175.5(2) .
O10 Ni4 N7 C109 163.89(19) .
N8 Ni4 N7 C109 -12.15(19) .
C109 N7 C105 C106 -2.5(4) .
Ni4 N7 C105 C106 169.2(2) .
C109 N7 C105 C95 179.8(2) .
Ni4 N7 C105 C95 -8.5(4) .
C96 C95 C105 N7 -164.0(3) .
C94 C95 C105 N7 19.8(4) .
C96 C95 C105 C106 18.3(4) .
C94 C95 C105 C106 -157.9(3) .
N7 C105 C106 C107 -0.2(4) .
C95 C105 C106 C107 177.5(3) .
C105 C106 C107 C108 2.4(5) .
C106 C107 C108 C109 -1.8(5) .
C105 N7 C109 C108 3.1(4) .
Ni4 N7 C109 C108 -169.9(2) .
C105 N7 C109 C110 -176.8(2) .
Ni4 N7 C109 C110 10.2(3) .
C107 C108 C109 N7 -0.9(5) .
C107 C108 C109 C110 179.0(3) .
O12 Ni4 N8 C114 9.6(3) .
N7 Ni4 N8 C114 -174.4(3) .
O12 Ni4 N8 C110 -164.3(2) .
N7 Ni4 N8 C110 11.7(2) .
C114 N8 C110 C111 -1.6(4) .
Ni4 N8 C110 C111 172.8(2) .
C114 N8 C110 C109 176.8(2) .
Ni4 N8 C110 C109 -8.8(3) .
N7 C109 C110 N8 -1.0(4) .
C108 C109 C110 N8 179.1(3) .
N7 C109 C110 C111 177.4(3) .
C108 C109 C110 C111 -2.5(5) .
N8 C110 C111 C112 -0.5(5) .
C109 C110 C111 C112 -178.8(3) .
C110 C111 C112 C113 0.9(5) .
C111 C112 C113 C114 0.9(5) .
C110 N8 C114 C113 3.3(4) .
Ni4 N8 C114 C113 -170.2(2) .
C110 N8 C114 C117 -174.4(3) .
Ni4 N8 C114 C117 12.1(4) .
C112 C113 C114 N8 -3.0(5) .
C112 C113 C114 C117 174.7(3) .
C124 C115 C116 O12 -177.8(3) .
C125 C115 C116 O12 6.3(4) .
C124 C115 C116 C117 0.3(4) .
C125 C115 C116 C117 -175.6(3) .
O12 C116 C117 C118 177.5(3) .
C115 C116 C117 C118 -0.6(4) .
O12 C116 C117 C114 -4.0(4) .
C115 C116 C117 C114 178.0(3) .
N8 C114 C117 C118 159.4(3) .
C113 C114 C117 C118 -18.2(4) .
N8 C114 C117 C116 -19.1(4) .
C113 C114 C117 C116 163.2(3) .
C116 C117 C118 C119 -0.1(5) .
C114 C117 C118 C119 -178.6(3) .
C117 C118 C119 C124 0.9(5) .
C117 C118 C119 C120 177.0(3) .
C124 C119 C120 C121 0.4(6) .
C118 C119 C120 C121 -175.7(4) .
C119 C120 C121 C122 -1.2(6) .
C120 C121 C122 C123 1.2(6) .
C121 C122 C123 C124 -0.4(6) .
C118 C119 C124 C115 -1.1(5) .
C120 C119 C124 C115 -177.2(3) .
C118 C119 C124 C123 176.6(3) .
C120 C119 C124 C123 0.5(5) .
C116 C115 C124 C119 0.5(4) .
C125 C115 C124 C119 176.2(3) .
C116 C115 C124 C123 -177.1(3) .
C125 C115 C124 C123 -1.4(5) .
C122 C123 C124 C119 -0.5(5) .
C122 C123 C124 C115 177.2(3) .
C115 C116 O12 Ni4 -148.4(2) .
C117 C116 O12 Ni4 33.6(4) .
O10 Ni4 O12 C116 151.3(2) .
N8 Ni4 O12 C116 -32.6(2) .
C116 C115 C125 C126 62.8(4) .
C124 C115 C125 C126 -113.0(3) .
C116 C115 C125 C134 -116.9(3) .
C124 C115 C125 C134 67.3(4) .
C134 C125 C126 O13 -176.5(3) .
C115 C125 C126 O13 3.8(4) .
C134 C125 C126 C127 1.1(4) .
C115 C125 C126 C127 -178.6(2) .
O13 C126 C127 C128 177.2(3) .
C125 C126 C127 C128 -0.4(4) .
O13 C126 C127 C135 -2.7(4) .
C125 C126 C127 C135 179.8(3) .
C126 C127 C128 C129 0.1(5) .
C135 C127 C128 C129 179.9(3) .
C127 C128 C129 C130 178.2(3) .
C127 C128 C129 C134 -0.5(5) .
C128 C129 C130 C131 -177.3(4) .
C134 C129 C130 C131 1.4(6) .
C129 C130 C131 C132 -1.9(7) .
C130 C131 C132 C133 1.3(7) .
C131 C132 C133 C134 -0.3(6) .
C126 C125 C134 C129 -1.6(5) .
C115 C125 C134 C129 178.2(3) .
C126 C125 C134 C133 -178.5(3) .
C115 C125 C134 C133 1.2(5) .
C128 C129 C134 C125 1.2(5) .
C130 C129 C134 C125 -177.5(3) .
C128 C129 C134 C133 178.4(3) .
C130 C129 C134 C133 -0.4(5) .
C132 C133 C134 C125 176.9(3) .
C132 C133 C134 C129 -0.1(5) .
C125 C126 O13 Ni5 -150.5(2) .
C127 C126 O13 Ni5 32.0(4) .
O14 Ni5 O13 C126 152.9(2) .
N9 Ni5 O13 C126 -31.4(2) .
O13 Ni5 N9 C135 9.0(2) .
N10 Ni5 N9 C135 -175.0(2) .
O13 Ni5 N9 C139 -164.39(19) .
N10 Ni5 N9 C139 11.60(19) .
C139 N9 C135 C136 3.1(4) .
Ni5 N9 C135 C136 -169.9(2) .
C139 N9 C135 C127 -174.7(2) .
Ni5 N9 C135 C127 12.3(4) .
C128 C127 C135 N9 160.8(3) .
C126 C127 C135 N9 -19.4(4) .
C128 C127 C135 C136 -17.1(4) .
C126 C127 C135 C136 162.8(3) .
N9 C135 C136 C137 -1.9(4) .
C127 C135 C136 C137 176.0(3) .
C135 C136 C137 C138 -1.1(5) .
C136 C137 C138 C139 2.6(5) .
C135 N9 C139 C138 -1.5(4) .
Ni5 N9 C139 C138 172.5(2) .
C135 N9 C139 C140 177.6(2) .
Ni5 N9 C139 C140 -8.4(3) .
C137 C138 C139 N9 -1.4(5) .
C137 C138 C139 C140 179.5(3) .
O14 Ni5 N10 C144 -8.0(2) .
N9 Ni5 N10 C144 176.4(3) .
O14 Ni5 N10 C140 163.2(2) .
N9 Ni5 N10 C140 -12.45(19) .
C144 N10 C140 C141 2.7(4) .
Ni5 N10 C140 C141 -169.3(2) .
C144 N10 C140 C139 -177.3(2) .
Ni5 N10 C140 C139 10.7(3) .
N9 C139 C140 N10 -1.6(4) .
C138 C139 C140 N10 177.6(3) .
N9 C139 C140 C141 178.5(3) .
C138 C139 C140 C141 -2.3(5) .
N10 C140 C141 C142 -0.9(5) .
C139 C140 C141 C142 179.1(3) .
C140 C141 C142 C143 -2.1(5) .
C141 C142 C143 C144 3.4(5) .
C140 N10 C144 C143 -1.4(4) .
Ni5 N10 C144 C143 169.2(2) .
C140 N10 C144 C146 -178.8(2) .
Ni5 N10 C144 C146 -8.3(4) .
C142 C143 C144 N10 -1.6(5) .
C142 C143 C144 C146 175.8(3) .
O14 C145 C146 C147 173.7(3) .
C150 C145 C146 C147 -7.2(4) .
O14 C145 C146 C144 -11.8(4) .
C150 C145 C146 C144 167.3(3) .
N10 C144 C146 C147 -165.1(3) .
C143 C144 C146 C147 17.6(4) .
N10 C144 C146 C145 20.6(4) .
C143 C144 C146 C145 -156.8(3) .
C145 C146 C147 C148 3.4(4) .
C144 C146 C147 C148 -171.1(3) .
C146 C147 C148 C149 2.3(5) .
C146 C147 C148 C152 177.5(3) .
C147 C148 C149 C150 -4.1(5) .
C152 C148 C149 C150 -179.4(3) .
C148 C149 C150 C145 0.1(5) .
C148 C149 C150 C151 178.7(3) .
O14 C145 C150 C149 -175.2(3) .
C146 C145 C150 C149 5.7(4) .
O14 C145 C150 C151 6.2(4) .
C146 C145 C150 C151 -173.0(3) .
C150 C145 O14 Ni5 171.20(19) .
C146 C145 O14 Ni5 -9.7(4) .
O13 Ni5 O14 C145 -167.0(2) .
N10 Ni5 O14 C145 17.1(2) .
C149 C150 C151 O15 -5.0(5) .
C145 C150 C151 O15 173.7(3) .
C147 C148 C152 C155 -86.9(5) .
C149 C148 C152 C155 88.1(5) .
C147 C148 C152 C153 34.6(5) .
C149 C148 C152 C153 -150.4(4) .
C147 C148 C152 C154 151.2(4) .
C149 C148 C152 C154 -33.8(5) .
O16 C156 C157 C158 176.2(3) .
C161 C156 C157 C158 -3.7(4) .
O16 C156 C157 C167 -6.2(4) .
C161 C156 C157 C167 173.9(3) .
C156 C157 C158 C159 1.5(5) .
C167 C157 C158 C159 -176.2(3) .
C157 C158 C159 C160 1.6(5) .
C157 C158 C159 C163 179.7(3) .
C158 C159 C160 C161 -2.4(5) .
C163 C159 C160 C161 179.6(3) .
C159 C160 C161 C156 0.0(5) .
C159 C160 C161 C162 179.7(3) .
O16 C156 C161 C160 -176.8(3) .
C157 C156 C161 C160 3.1(4) .
O16 C156 C161 C162 3.5(4) .
C157 C156 C161 C162 -176.6(3) .
C157 C156 O16 Ni6 -6.6(4) .
C161 C156 O16 Ni6 173.35(19) .
O18 Ni6 O16 C156 -168.7(2) .
N11 Ni6 O16 C156 12.5(2) .
C160 C161 C162 O17 -0.9(5) .
C156 C161 C162 O17 178.8(3) .
C160 C159 C163 C165 103.7(5) .
C158 C159 C163 C165 -74.2(5) .
C160 C159 C163 C166 -130.0(4) .
C158 C159 C163 C166 52.1(5) .
C160 C159 C163 C164 -13.8(5) .
C158 C159 C163 C164 168.3(4) .
O16 Ni6 N11 C167 -9.9(2) .
N12 Ni6 N11 C167 174.7(2) .
O16 Ni6 N11 C171 169.08(19) .
N12 Ni6 N11 C171 -6.30(19) .
C171 N11 C167 C168 0.7(4) .
Ni6 N11 C167 C168 179.6(2) .
C171 N11 C167 C157 -177.3(3) .
Ni6 N11 C167 C157 1.6(4) .
C158 C157 C167 N11 -174.0(3) .
C156 C157 C167 N11 8.4(4) .
C158 C157 C167 C168 8.1(4) .
C156 C157 C167 C168 -169.5(3) .
N11 C167 C168 C169 0.4(5) .
C157 C167 C168 C169 178.4(3) .
C167 C168 C169 C170 -0.8(6) .
C168 C169 C170 C171 0.1(6) .
C167 N11 C171 C170 -1.4(4) .
Ni6 N11 C171 C170 179.5(3) .
C167 N11 C171 C172 -179.0(2) .
Ni6 N11 C171 C172 1.9(3) .
C169 C170 C171 N11 1.0(5) .
C169 C170 C171 C172 178.3(3) .
O18 Ni6 N12 C176 3.6(2) .
N11 Ni6 N12 C176 -177.6(2) .
O18 Ni6 N12 C172 -169.27(19) .
N11 Ni6 N12 C172 9.54(19) .
C176 N12 C172 C173 -3.5(4) .
Ni6 N12 C172 C173 169.9(2) .
C176 N12 C172 C171 175.8(2) .
Ni6 N12 C172 C171 -10.7(3) .
N11 C171 C172 N12 5.9(4) .
C170 C171 C172 N12 -171.6(3) .
N11 C171 C172 C173 -174.7(3) .
C170 C171 C172 C173 7.8(5) .
N12 C172 C173 C174 0.4(5) .
C171 C172 C173 C174 -178.9(3) .
C172 C173 C174 C175 2.2(5) .
C173 C174 C175 C176 -1.8(5) .
C172 N12 C176 C175 3.9(4) .
Ni6 N12 C176 C175 -168.3(2) .
C172 N12 C176 C179 -171.8(2) .
Ni6 N12 C176 C179 16.0(4) .
C174 C175 C176 N12 -1.3(4) .
C174 C175 C176 C179 174.4(3) .
C186 C177 C178 O18 -174.2(3) .
C177 C177 C178 O18 12.9(4) 2_656
C186 C177 C178 C179 6.0(4) .
C177 C177 C178 C179 -166.8(3) 2_656
O18 C178 C179 C180 173.4(3) .
C177 C178 C179 C180 -6.9(4) .
O18 C178 C179 C176 -10.6(4) .
C177 C178 C179 C176 169.1(3) .
N12 C176 C179 C180 160.3(3) .
C175 C176 C179 C180 -15.3(4) .
N12 C176 C179 C178 -15.6(4) .
C175 C176 C179 C178 168.7(3) .
C178 C179 C180 C181 2.7(4) .
C176 C179 C180 C181 -173.3(3) .
C179 C180 C181 C182 179.2(3) .
C179 C180 C181 C186 2.4(5) .
C180 C181 C182 C183 -177.7(3) .
C186 C181 C182 C183 -0.9(5) .
C181 C182 C183 C184 2.8(6) .
C182 C183 C184 C185 -2.2(6) .
C183 C184 C185 C186 -0.4(5) .
C178 C177 C186 C185 -179.4(3) .
C177 C177 C186 C185 -7.3(5) 2_656
C178 C177 C186 C181 -0.9(4) .
C177 C177 C186 C181 171.2(3) 2_656
C184 C185 C186 C177 -179.2(3) .
C184 C185 C186 C181 2.2(5) .
C180 C181 C186 C177 -3.4(4) .
C182 C181 C186 C177 179.8(3) .
C180 C181 C186 C185 175.3(3) .
C182 C181 C186 C185 -1.6(4) .
C177 C178 O18 Ni6 -142.4(2) .
C179 C178 O18 Ni6 37.3(4) .
O16 Ni6 O18 C178 154.2(2) .
N12 Ni6 O18 C178 -30.4(2) .
O19 C187 N13 C189 -176.0(8) .
O19 C187 N13 C188 -5.7(11) .
O20 C190 N14 C191 -2.6(10) .
O20 C190 N14 C192 173.0(6) .
O21 C193 N15 C195 -178.6(7) .
O21 C193 N15 C194 -0.4(11) .
O22 C196 N16 C197 0(3) .
O22 C196 N16 C198 171.7(19) .
O23 C199 N17 C200 -1(3) .
O23 C199 N17 C201 174(2) .
O24 C202 N18 C203 -0.6(17) .
O24 C202 N18 C204 178.9(11) .
O25 C205 N19 C207 172(2) .
O25 C205 N19 C206 -2(3) .
O26 C208 N20 C210 171.6(11) .
O26 C208 N20 C209 1.7(17) .
O27 C211 N21 C213 -174.3(15) .
O27 C211 N21 C212 -0.4(19) .
O28 C214 N22 C216 175.2(10) .
O28 C214 N22 C215 5.3(14) .
O29 C217 N23 C218 -1(3) .
O29 C217 N23 C219 -159.5(17) .
O30 C220 N24 C222 -173.0(7) .
O30 C220 N24 C221 -2.1(12) .
O31 C223 N25 C224 -2(2) .
O31 C223 N25 C225 -175.6(16) .
O32 C226 N26 C228 179.98(12) .
O32 C226 N26 C227 0.00(10) .
O33 C229 N27 C230 167(3) .
O33 C229 N27 C231 1(3) .
O34 C232 N28 C233 0.01(10) .
O34 C232 N28 C234 -179.96(9) .
O35 C235 N29 C236 -0.00(13) .
O35 C235 N29 C237 179.96(10) .
O36 C238 N30 C240 -179.98(11) .
O36 C238 N30 C239 -0.00(10) .
O37 C241 N31 C243 179.99(11) .
O37 C241 N31 C242 0.00(10) .
C245 C246 O38 C247 -73.4(16) .
C244 C246 O38 C247 -178.2(14) .
C246 O38 C247 C249 -100.5(15) .
C246 O38 C247 C248 144.6(13) .
C252 C250 O39 C253 -122(2) .
C251 C250 O39 C253 119(2) .
C250 O39 C253 C255 173(3) .
C250 O39 C253 C254 -69(3) .
